data_4072672
loop_
_publ_author_name
'Takao, Toshiro'
'Moriya, Makoto'
'Suzuki, Hiroharu'

_publ_section_title
;
 Redox-Induced Reversible Rearrangement of a Dimetallaallyl Ligand on the
 Trinuclear Cluster of Ruthenium. Mechanistic Aspects of Formation of the
 Face-Capping \m3-C3Ring on the Triruthenium Plane
;
_journal_issue 6
_journal_name_full Organometallics
_journal_page_first 1349
_journal_paper_doi 10.1021/om060932x
_journal_volume 26
_journal_year 2007
_chemical_formula_sum 'C60 H71 B O Ru3'
_chemical_formula_weight 1122.19
_chemical_name_systematic
; 
 ? 
;
_space_group_IT_number 14
_symmetry_cell_setting monoclinic
_symmetry_space_group_name_Hall '-P 2yn'
_symmetry_space_group_name_H-M 'P 1 21/n 1'
_atom_sites_solution_hydrogens geom
_atom_sites_solution_primary direct
_atom_sites_solution_secondary difmap
_audit_creation_method SHELXL-97
_cell_angle_alpha 90.00
_cell_angle_beta 95.5860(4)
_cell_angle_gamma 90.00
_cell_formula_units_Z 8
_cell_length_a 16.56750(10)
_cell_length_b 17.3124(2)
_cell_length_c 35.4645(3)
_cell_measurement_temperature 123(2)
_cell_measurement_theta_max 30.03
_cell_measurement_theta_min 2.99
_cell_volume 10123.74(16)
_computing_cell_refinement PROCESS-AUTO
_computing_data_collection 'PROCESS-AUTO (Rigaku, 1998)'
_computing_data_reduction 'SHELXS-97 (Sheldrick, 1990)'
_computing_molecular_graphics 'ORTEX (P.McArdle, 1995)'
_computing_publication_material SHELXL-97
_computing_structure_refinement 'SHELXL-97 (Sheldrick, 1997)'
_computing_structure_solution SHELXS-97
_diffrn_ambient_temperature 123(2)
_diffrn_detector_area_resol_mean 10
_diffrn_measured_fraction_theta_full 0.971
_diffrn_measured_fraction_theta_max 0.971
_diffrn_measurement_device_type 'Rigaku R-AXIS RAPID Imaging Plate'
_diffrn_measurement_method \w
_diffrn_radiation_monochromator graphite
_diffrn_radiation_source 'Rigaku Rotating Anode Ultrax18'
_diffrn_radiation_type MoK\a
_diffrn_radiation_wavelength 0.71069
_diffrn_reflns_av_R_equivalents 0.0328
_diffrn_reflns_av_sigmaI/netI 0.0500
_diffrn_reflns_limit_h_max 23
_diffrn_reflns_limit_h_min -23
_diffrn_reflns_limit_k_max 24
_diffrn_reflns_limit_k_min -23
_diffrn_reflns_limit_l_max 49
_diffrn_reflns_limit_l_min -49
_diffrn_reflns_number 47424
_diffrn_reflns_theta_full 30.03
_diffrn_reflns_theta_max 30.03
_diffrn_reflns_theta_min 1.31
_exptl_absorpt_coefficient_mu 0.924
_exptl_absorpt_correction_T_max 1.0739
_exptl_absorpt_correction_T_min 0.9085
_exptl_absorpt_correction_type empirical
_exptl_crystal_colour red
_exptl_crystal_density_diffrn 1.473
_exptl_crystal_density_meas ?
_exptl_crystal_density_method 'not measured'
_exptl_crystal_description platelet
_exptl_crystal_F_000 4608
_exptl_crystal_size_max 0.400
_exptl_crystal_size_mid 0.100
_exptl_crystal_size_min 0.050
_refine_diff_density_max 2.102
_refine_diff_density_min -2.548
_refine_diff_density_rms 0.116
_refine_ls_extinction_coef 0.00244(5)
_refine_ls_extinction_expression Fc^*^=kFc[1+0.001xFc^2^\l^3^/sin(2\q)]^-1/4^
_refine_ls_extinction_method SHELXL
_refine_ls_goodness_of_fit_ref 1.052
_refine_ls_hydrogen_treatment mixed
_refine_ls_matrix_type full
_refine_ls_number_parameters 1229
_refine_ls_number_reflns 28750
_refine_ls_number_restraints 0
_refine_ls_restrained_S_all 1.052
_refine_ls_R_factor_all 0.0715
_refine_ls_R_factor_gt 0.0452
_refine_ls_shift/su_max 0.227
_refine_ls_shift/su_mean 0.003
_refine_ls_structure_factor_coef Fsqd
_refine_ls_weighting_details 'calc w=1/[\s^2^(Fo^2^)+(0.0332P)^2^+22.8136P] where P=(Fo^2^+2Fc^2^)/3'
_refine_ls_weighting_scheme calc
_refine_ls_wR_factor_gt 0.0884
_refine_ls_wR_factor_ref 0.0975
_reflns_number_gt 21522
_reflns_number_total 29676
_reflns_threshold_expression >2sigma(I)
_cod_data_source_file om060932xsi20061011_092741.cif
_cod_data_source_block 11-BPh4
_cod_depositor_comments
;
The following automatic conversions were performed:
'_atom_site_symetry_multiplicity' tag replaced with
'_atom_site_symmetry_multiplicity'.

Automatic conversion script
Id: cif_correct_tags 1440 2010-10-19 06:21:57Z saulius 

The following automatic conversions were performed:

'_symmetry_cell_setting' value 'Monoclinic' changed to 'monoclinic'
according to /home/saulius/struct/CIF-dictionaries/cif_core.dic
dictionary named 'cif_core.dic' version 2.4.1 from
2010-06-29.

'_exptl_absorpt_correction_type' value 'Empirical'
changed to 'empirical' according to
/home/saulius/struct/CIF-dictionaries/cif_core.dic dictionary named
'cif_core.dic' version 2.4.1 from 2010-06-29.

Automatic conversion script
Id: cif_fix_values 1715 2011-07-08 13:25:40Z adriana 

The following automatic conversions were performed:

'_exptl_crystal_density_meas' value 'not measured' was changed to '?'
- the value is perceived as not measured.

Automatic conversion script
Id: cif_fix_values 3008 2015-01-20 13:52:24Z robertas 
;
_cod_original_sg_symbol_H-M P21/n
_cod_database_code 4072672

loop_
_symmetry_equiv_pos_as_xyz
'x, y, z'
'x+1/2, -y+1/2, z+1/2'
'-x, -y, -z'
'-x-1/2, y-1/2, -z-1/2'

loop_
_atom_site_label
_atom_site_type_symbol
_atom_site_fract_x
_atom_site_fract_y
_atom_site_fract_z
_atom_site_U_iso_or_equiv
_atom_site_adp_type
_atom_site_occupancy
_atom_site_symmetry_multiplicity
_atom_site_calc_flag
_atom_site_refinement_flags
_atom_site_disorder_assembly
_atom_site_disorder_group
Ru4 Ru 0.67332(2) 1.430832(16) 0.083019(9) 0.02790(7) Uani 1 1 d . . .
Ru5 Ru 0.649976(15) 1.297382(14) 0.120452(7) 0.01641(5) Uani 1 1 d . A .
Ru6 Ru 0.67897(2) 1.292692(16) 0.046819(8) 0.02695(7) Uani 1 1 d . A .
C1A C 0.7415(2) 1.33568(19) 0.09262(10) 0.0235(7) Uani 1 1 d . A .
C2A C 0.5691(3) 1.3837(3) 0.10426(14) 0.0399(10) Uani 1 1 d . A .
C3A C 0.5384(4) 1.4001(4) 0.07034(18) 0.0287(13) Uiso 0.599(5) 1 d P A 1
C4A C 0.5855(4) 1.3761(4) 0.04088(19) 0.0275(13) Uiso 0.599(5) 1 d P A 1
C5A C 0.4641(5) 1.4504(5) 0.0625(2) 0.0435(18) Uiso 0.599(5) 1 d P A 1
H5A1 H 0.4700 1.4829 0.0403 0.065 Uiso 0.599(5) 1 calc PR A 1
H5A2 H 0.4580 1.4833 0.0846 0.065 Uiso 0.599(5) 1 calc PR A 1
H5A3 H 0.4159 1.4177 0.0576 0.065 Uiso 0.599(5) 1 calc PR A 1
C6A C 0.5873(3) 1.2441(4) 0.07731(17) 0.0190(11) Uiso 0.599(5) 1 d P A 1
O1A O 0.5315(4) 1.2019(4) 0.07263(17) 0.0348(14) Uiso 0.599(5) 1 d P A 1
C3B C 0.5319(5) 1.3235(5) 0.0822(3) 0.0260(19) Uiso 0.401(5) 1 d P A 2
C4B C 0.5807(5) 1.2680(6) 0.0660(3) 0.0212(17) Uiso 0.401(5) 1 d P A 2
C5B C 0.4447(6) 1.3081(6) 0.0874(3) 0.034(2) Uiso 0.401(5) 1 d P A 2
H5B1 H 0.4383 1.2539 0.0945 0.051 Uiso 0.401(5) 1 calc PR A 2
H5B2 H 0.4112 1.3188 0.0637 0.051 Uiso 0.401(5) 1 calc PR A 2
H5B3 H 0.4277 1.3416 0.1075 0.051 Uiso 0.401(5) 1 calc PR A 2
C6B C 0.6331(7) 1.3917(6) 0.0318(3) 0.037(2) Uiso 0.401(5) 1 d P A 2
O1B O 0.5967(6) 1.4168(5) 0.0042(3) 0.047(2) Uiso 0.401(5) 1 d P A 2
C41 C 0.7508(2) 1.5225(2) 0.05939(13) 0.0324(8) Uani 1 1 d . A .
C42 C 0.7828(3) 1.5068(2) 0.09718(12) 0.0396(10) Uani 1 1 d . A .
C43 C 0.7249(4) 1.5259(3) 0.12234(17) 0.0614(18) Uani 1 1 d . A .
C44 C 0.6560(4) 1.5524(3) 0.1009(2) 0.077(2) Uani 1 1 d . A .
C45 C 0.6703(3) 1.5513(2) 0.0612(2) 0.0597(17) Uani 1 1 d . A .
C46 C 0.7977(3) 1.5214(2) 0.02524(12) 0.0365(9) Uani 1 1 d . . .
H46A H 0.7607 1.5106 0.0026 0.055 Uiso 1 1 calc R A .
H46B H 0.8394 1.4812 0.0283 0.055 Uiso 1 1 calc R . .
H46C H 0.8235 1.5718 0.0225 0.055 Uiso 1 1 calc R . .
C47 C 0.8682(3) 1.4824(3) 0.10863(14) 0.0532(13) Uani 1 1 d . . .
H47A H 0.8856 1.4455 0.0901 0.080 Uiso 1 1 calc R A .
H47B H 0.8714 1.4580 0.1337 0.080 Uiso 1 1 calc R . .
H47C H 0.9037 1.5278 0.1097 0.080 Uiso 1 1 calc R . .
C48 C 0.7383(6) 1.5298(4) 0.16507(18) 0.109(4) Uani 1 1 d . . .
H48A H 0.7851 1.4979 0.1740 0.164 Uiso 1 1 calc R A .
H48B H 0.6900 1.5107 0.1760 0.164 Uiso 1 1 calc R . .
H48C H 0.7485 1.5835 0.1729 0.164 Uiso 1 1 calc R . .
C49 C 0.5794(5) 1.5844(4) 0.1148(4) 0.158(6) Uani 1 1 d . . .
H49A H 0.5365 1.5864 0.0937 0.236 Uiso 1 1 calc R A .
H49B H 0.5898 1.6367 0.1248 0.236 Uiso 1 1 calc R . .
H49C H 0.5621 1.5511 0.1349 0.236 Uiso 1 1 calc R . .
C50 C 0.6172(4) 1.5816(4) 0.0279(3) 0.112(4) Uani 1 1 d . . .
H50A H 0.5602 1.5750 0.0324 0.168 Uiso 1 1 calc R A .
H50B H 0.6281 1.5530 0.0051 0.168 Uiso 1 1 calc R . .
H50C H 0.6286 1.6365 0.0245 0.168 Uiso 1 1 calc R . .
C51 C 0.6321(2) 1.3029(2) 0.18179(9) 0.0223(6) Uani 1 1 d . . .
C52 C 0.5924(2) 1.2352(2) 0.16563(9) 0.0239(7) Uani 1 1 d . A .
C53 C 0.6532(2) 1.1851(2) 0.15311(10) 0.0254(7) Uani 1 1 d . . .
C54 C 0.7301(2) 1.2206(2) 0.16180(10) 0.0249(7) Uani 1 1 d . A .
C55 C 0.7176(2) 1.2934(2) 0.17923(9) 0.0238(7) Uani 1 1 d . A .
C56 C 0.5934(2) 1.3671(2) 0.20162(11) 0.0313(8) Uani 1 1 d . A .
H56A H 0.5348 1.3667 0.1945 0.047 Uiso 1 1 calc R . .
H56B H 0.6161 1.4165 0.1943 0.047 Uiso 1 1 calc R . .
H56C H 0.6040 1.3601 0.2291 0.047 Uiso 1 1 calc R . .
C57 C 0.5037(2) 1.2178(3) 0.16484(12) 0.0379(10) Uani 1 1 d . . .
H57A H 0.4732 1.2663 0.1649 0.057 Uiso 1 1 calc R A .
H57B H 0.4939 1.1872 0.1872 0.057 Uiso 1 1 calc R . .
H57C H 0.4860 1.1886 0.1419 0.057 Uiso 1 1 calc R . .
C58 C 0.6385(3) 1.1050(2) 0.13773(12) 0.0393(10) Uani 1 1 d . A .
H58A H 0.5851 1.1028 0.1232 0.059 Uiso 1 1 calc R . .
H58B H 0.6402 1.0681 0.1588 0.059 Uiso 1 1 calc R . .
H58C H 0.6805 1.0918 0.1212 0.059 Uiso 1 1 calc R . .
C59 C 0.8116(3) 1.1862(3) 0.15909(12) 0.0383(9) Uani 1 1 d . . .
H59A H 0.8450 1.2224 0.1461 0.057 Uiso 1 1 calc R A .
H59B H 0.8059 1.1378 0.1448 0.057 Uiso 1 1 calc R . .
H59C H 0.8376 1.1759 0.1846 0.057 Uiso 1 1 calc R . .
C60 C 0.7842(2) 1.3433(3) 0.19705(12) 0.0367(9) Uani 1 1 d . . .
H60A H 0.7611 1.3902 0.2070 0.055 Uiso 1 1 calc R A .
H60B H 0.8208 1.3573 0.1780 0.055 Uiso 1 1 calc R . .
H60C H 0.8146 1.3150 0.2178 0.055 Uiso 1 1 calc R . .
C61 C 0.7617(3) 1.1954(2) 0.03298(12) 0.0389(10) Uani 1 1 d . . .
C62 C 0.6830(3) 1.1810(2) 0.01500(11) 0.0385(10) Uani 1 1 d . A .
C63 C 0.6634(4) 1.2419(3) -0.01166(12) 0.0536(14) Uani 1 1 d . . .
C64 C 0.7308(4) 1.2934(3) -0.00968(12) 0.0569(16) Uani 1 1 d . A .
C65 C 0.7918(3) 1.2648(2) 0.01797(13) 0.0452(12) Uani 1 1 d . A .
C66 C 0.8087(3) 1.1424(2) 0.06016(14) 0.0437(11) Uani 1 1 d . A .
H66A H 0.8500 1.1720 0.0757 0.066 Uiso 1 1 calc R . .
H66B H 0.8352 1.1026 0.0460 0.066 Uiso 1 1 calc R . .
H66C H 0.7719 1.1179 0.0766 0.066 Uiso 1 1 calc R . .
C67 C 0.6334(3) 1.1097(2) 0.02005(13) 0.0437(11) Uani 1 1 d . . .
H67A H 0.5761 1.1207 0.0123 0.066 Uiso 1 1 calc R A .
H67B H 0.6397 1.0940 0.0467 0.066 Uiso 1 1 calc R . .
H67C H 0.6519 1.0679 0.0044 0.066 Uiso 1 1 calc R . .
C68 C 0.5889(5) 1.2461(4) -0.03891(15) 0.082(2) Uani 1 1 d . A .
H68A H 0.5435 1.2219 -0.0276 0.122 Uiso 1 1 calc R . .
H68B H 0.5984 1.2190 -0.0623 0.122 Uiso 1 1 calc R . .
H68C H 0.5759 1.3003 -0.0447 0.122 Uiso 1 1 calc R . .
C69 C 0.7391(6) 1.3605(3) -0.03616(14) 0.088(3) Uani 1 1 d . . .
H69A H 0.6891 1.3911 -0.0382 0.132 Uiso 1 1 calc R A .
H69B H 0.7488 1.3410 -0.0613 0.132 Uiso 1 1 calc R . .
H69C H 0.7847 1.3930 -0.0263 0.132 Uiso 1 1 calc R . .
C70 C 0.8747(3) 1.2991(3) 0.02766(16) 0.0581(16) Uani 1 1 d . . .
H70A H 0.8943 1.2858 0.0538 0.087 Uiso 1 1 calc R A .
H70B H 0.8717 1.3554 0.0250 0.087 Uiso 1 1 calc R . .
H70C H 0.9122 1.2784 0.0104 0.087 Uiso 1 1 calc R . .
Ru1 Ru 0.189746(15) 0.909458(15) 0.176414(7) 0.01615(5) Uani 1 1 d . . .
Ru2 Ru 0.282249(14) 0.994214(14) 0.132826(7) 0.01400(5) Uani 1 1 d . . .
Ru3 Ru 0.129687(14) 0.954419(13) 0.105556(7) 0.01323(5) Uani 1 1 d . . .
C1 C 0.17406(18) 1.01424(18) 0.15095(8) 0.0161(6) Uani 1 1 d . . .
C2 C 0.29639(19) 0.88288(18) 0.14872(9) 0.0185(6) Uani 1 1 d . . .
C3 C 0.2395(2) 0.82305(18) 0.13797(9) 0.0199(6) Uani 1 1 d . . .
C4 C 0.16027(19) 0.84709(18) 0.12401(9) 0.0190(6) Uani 1 1 d . . .
C5 C 0.2602(2) 0.73848(19) 0.14438(12) 0.0283(8) Uani 1 1 d . . .
H5A H 0.2936 0.7325 0.1686 0.042 Uiso 1 1 calc R . .
H5B H 0.2903 0.7197 0.1238 0.042 Uiso 1 1 calc R . .
H5C H 0.2101 0.7086 0.1450 0.042 Uiso 1 1 calc R . .
C6 C 0.23893(19) 0.94251(18) 0.08382(9) 0.0187(6) Uani 1 1 d . . .
O1 O 0.26295(15) 0.91956(14) 0.05579(7) 0.0249(5) Uani 1 1 d . . .
C11 C 0.2118(2) 0.9410(2) 0.23824(9) 0.0294(8) Uani 1 1 d . . .
C12 C 0.1284(3) 0.9552(2) 0.22506(10) 0.0321(8) Uani 1 1 d . . .
C13 C 0.0924(2) 0.8838(2) 0.21361(10) 0.0289(8) Uani 1 1 d . . .
C14 C 0.1523(2) 0.8253(2) 0.21883(10) 0.0276(8) Uani 1 1 d . . .
C15 C 0.2270(2) 0.8607(2) 0.23391(10) 0.0256(7) Uani 1 1 d . . .
C16 C 0.2682(3) 0.9975(3) 0.25886(11) 0.0505(13) Uani 1 1 d . . .
H16A H 0.2563 1.0496 0.2490 0.076 Uiso 1 1 calc R . .
H16B H 0.3243 0.9840 0.2552 0.076 Uiso 1 1 calc R . .
H16C H 0.2610 0.9961 0.2860 0.076 Uiso 1 1 calc R . .
C17 C 0.0850(4) 1.0303(3) 0.22820(13) 0.0520(13) Uani 1 1 d . . .
H17A H 0.1222 1.0731 0.2246 0.078 Uiso 1 1 calc R . .
H17B H 0.0655 1.0343 0.2533 0.078 Uiso 1 1 calc R . .
H17C H 0.0388 1.0327 0.2088 0.078 Uiso 1 1 calc R . .
C18 C 0.0043(2) 0.8682(3) 0.20241(14) 0.0474(12) Uani 1 1 d . . .
H18A H -0.0016 0.8388 0.1787 0.071 Uiso 1 1 calc R . .
H18B H -0.0249 0.9173 0.1989 0.071 Uiso 1 1 calc R . .
H18C H -0.0183 0.8382 0.2224 0.071 Uiso 1 1 calc R . .
C19 C 0.1357(3) 0.7404(3) 0.21371(13) 0.0434(11) Uani 1 1 d . . .
H19A H 0.1872 0.7123 0.2146 0.065 Uiso 1 1 calc R . .
H19B H 0.1045 0.7316 0.1892 0.065 Uiso 1 1 calc R . .
H19C H 0.1046 0.7219 0.2340 0.065 Uiso 1 1 calc R . .
C20 C 0.3047(2) 0.8205(3) 0.24695(12) 0.0407(10) Uani 1 1 d . . .
H20A H 0.3049 0.7690 0.2355 0.061 Uiso 1 1 calc R . .
H20B H 0.3095 0.8156 0.2746 0.061 Uiso 1 1 calc R . .
H20C H 0.3505 0.8506 0.2393 0.061 Uiso 1 1 calc R . .
C21 C 0.3463(2) 1.0963(2) 0.16134(10) 0.0228(7) Uani 1 1 d . . .
C22 C 0.3204(2) 1.11948(19) 0.12409(10) 0.0244(7) Uani 1 1 d . . .
C23 C 0.3588(2) 1.0721(2) 0.09888(10) 0.0293(8) Uani 1 1 d . . .
C24 C 0.4089(2) 1.0190(2) 0.12038(12) 0.0307(8) Uani 1 1 d . . .
C25 C 0.4017(2) 1.0333(2) 0.15974(11) 0.0286(8) Uani 1 1 d . . .
C26 C 0.2673(3) 1.1893(2) 0.11493(16) 0.0475(12) Uani 1 1 d . . .
H26A H 0.2250 1.1916 0.1324 0.071 Uiso 1 1 calc R . .
H26B H 0.2420 1.1853 0.0889 0.071 Uiso 1 1 calc R . .
H26C H 0.3004 1.2362 0.1176 0.071 Uiso 1 1 calc R . .
C27 C 0.3266(3) 1.1389(3) 0.19628(13) 0.0443(12) Uani 1 1 d . . .
H27A H 0.3539 1.1138 0.2188 0.066 Uiso 1 1 calc R . .
H27B H 0.2678 1.1381 0.1978 0.066 Uiso 1 1 calc R . .
H27C H 0.3452 1.1925 0.1950 0.066 Uiso 1 1 calc R . .
C28 C 0.3526(3) 1.0842(3) 0.05658(12) 0.0507(13) Uani 1 1 d . . .
H28A H 0.3600 1.0347 0.0440 0.076 Uiso 1 1 calc R . .
H28B H 0.3946 1.1205 0.0503 0.076 Uiso 1 1 calc R . .
H28C H 0.2990 1.1052 0.0480 0.076 Uiso 1 1 calc R . .
C29 C 0.4633(3) 0.9611(3) 0.1034(2) 0.0607(17) Uani 1 1 d . . .
H29A H 0.4815 0.9224 0.1225 0.091 Uiso 1 1 calc R . .
H29B H 0.5104 0.9878 0.0949 0.091 Uiso 1 1 calc R . .
H29C H 0.4331 0.9355 0.0817 0.091 Uiso 1 1 calc R . .
C30 C 0.4516(3) 0.9948(3) 0.19169(16) 0.0534(14) Uani 1 1 d . . .
H30A H 0.4577 0.9399 0.1859 0.080 Uiso 1 1 calc R . .
H30B H 0.4247 1.0002 0.2150 0.080 Uiso 1 1 calc R . .
H30C H 0.5053 1.0192 0.1952 0.080 Uiso 1 1 calc R . .
C31 C 0.05370(19) 0.92912(19) 0.05167(9) 0.0200(6) Uani 1 1 d . . .
C32 C 0.0803(2) 1.00844(19) 0.04990(9) 0.0202(6) Uani 1 1 d . . .
C33 C 0.04601(19) 1.04994(18) 0.07895(9) 0.0188(6) Uani 1 1 d . . .
C34 C -0.00089(19) 0.99793(18) 0.09916(9) 0.0187(6) Uani 1 1 d . . .
C35 C 0.00350(19) 0.92267(18) 0.08211(9) 0.0187(6) Uani 1 1 d . . .
C36 C 0.0725(2) 0.8662(2) 0.02498(11) 0.0291(8) Uani 1 1 d . . .
H36A H 0.1302 0.8682 0.0209 0.044 Uiso 1 1 calc R . .
H36B H 0.0397 0.8731 0.0007 0.044 Uiso 1 1 calc R . .
H36C H 0.0601 0.8160 0.0358 0.044 Uiso 1 1 calc R . .
C37 C 0.1272(2) 1.0410(2) 0.01940(10) 0.0307(8) Uani 1 1 d . . .
H37A H 0.1710 1.0054 0.0145 0.046 Uiso 1 1 calc R . .
H37B H 0.1504 1.0910 0.0276 0.046 Uiso 1 1 calc R . .
H37C H 0.0909 1.0479 -0.0039 0.046 Uiso 1 1 calc R . .
C38 C 0.0527(2) 1.13506(19) 0.08653(11) 0.0289(8) Uani 1 1 d . . .
H38A H 0.0559 1.1443 0.1139 0.043 Uiso 1 1 calc R . .
H38B H 0.0049 1.1613 0.0741 0.043 Uiso 1 1 calc R . .
H38C H 0.1016 1.1552 0.0765 0.043 Uiso 1 1 calc R . .
C39 C -0.0542(2) 1.0204(2) 0.12882(11) 0.0289(8) Uani 1 1 d . . .
H39A H -0.0620 0.9759 0.1451 0.043 Uiso 1 1 calc R . .
H39B H -0.1068 1.0376 0.1167 0.043 Uiso 1 1 calc R . .
H39C H -0.0287 1.0626 0.1441 0.043 Uiso 1 1 calc R . .
C40 C -0.0450(2) 0.85331(19) 0.09131(11) 0.0250(7) Uani 1 1 d . . .
H40A H -0.0627 0.8591 0.1167 0.037 Uiso 1 1 calc R . .
H40B H -0.0115 0.8068 0.0904 0.037 Uiso 1 1 calc R . .
H40C H -0.0926 0.8487 0.0728 0.037 Uiso 1 1 calc R . .
C71 C 0.09182(19) 1.38930(19) 0.14281(9) 0.0207(6) Uani 1 1 d . . .
C72 C 0.0880(2) 1.3089(2) 0.14718(10) 0.0253(7) Uani 1 1 d . . .
H72 H 0.1154 1.2771 0.1307 0.030 Uiso 1 1 calc R . .
C73 C 0.0458(2) 1.2734(2) 0.17464(11) 0.0317(8) Uani 1 1 d . . .
H73 H 0.0455 1.2187 0.1766 0.038 Uiso 1 1 calc R . .
C74 C 0.0045(2) 1.3173(3) 0.19913(11) 0.0331(9) Uani 1 1 d . . .
H74 H -0.0244 1.2935 0.2179 0.040 Uiso 1 1 calc R . .
C75 C 0.0487(2) 1.4308(2) 0.16815(10) 0.0276(7) Uani 1 1 d . . .
H75 H 0.0485 1.4856 0.1665 0.033 Uiso 1 1 calc R . .
C76 C 0.0064(2) 1.3967(2) 0.19546(11) 0.0315(8) Uani 1 1 d . . .
H76 H -0.0216 1.4281 0.2119 0.038 Uiso 1 1 calc R . .
C81 C 0.1029(2) 1.50838(18) 0.09417(9) 0.0194(6) Uani 1 1 d . . .
C82 C 0.0980(2) 1.57624(19) 0.11591(10) 0.0228(7) Uani 1 1 d . . .
H82 H 0.1245 1.5773 0.1409 0.027 Uiso 1 1 calc R . .
C83 C 0.0561(2) 1.64167(19) 0.10222(10) 0.0255(7) Uani 1 1 d . . .
H83 H 0.0543 1.6860 0.1179 0.031 Uiso 1 1 calc R . .
C84 C 0.0169(2) 1.6427(2) 0.06588(11) 0.0267(7) Uani 1 1 d . . .
H84 H -0.0133 1.6866 0.0568 0.032 Uiso 1 1 calc R . .
C85 C 0.0226(2) 1.5784(2) 0.04314(10) 0.0270(7) Uani 1 1 d . . .
H85 H -0.0024 1.5786 0.0179 0.032 Uiso 1 1 calc R . .
C86 C 0.0649(2) 1.51327(19) 0.05706(10) 0.0236(7) Uani 1 1 d . . .
H86 H 0.0682 1.4701 0.0407 0.028 Uiso 1 1 calc R . .
C91 C 0.1603(2) 1.36954(19) 0.07673(10) 0.0250(7) Uani 1 1 d . . .
C92 C 0.2358(3) 1.3563(2) 0.06319(11) 0.0312(8) Uani 1 1 d . . .
H92 H 0.2825 1.3810 0.0754 0.037 Uiso 1 1 calc R . .
C93 C 0.2448(3) 1.3081(2) 0.03243(12) 0.0431(11) Uani 1 1 d . . .
H93 H 0.2971 1.3001 0.0243 0.052 Uiso 1 1 calc R . .
C94 C 0.1783(4) 1.2718(2) 0.01370(12) 0.0511(14) Uani 1 1 d . . .
H94 H 0.1842 1.2394 -0.0075 0.061 Uiso 1 1 calc R . .
C95 C 0.1032(4) 1.2835(2) 0.02633(11) 0.0441(12) Uani 1 1 d . . .
H95 H 0.0568 1.2591 0.0136 0.053 Uiso 1 1 calc R . .
C96 C 0.0944(3) 1.3304(2) 0.05731(11) 0.0326(8) Uani 1 1 d . . .
H96 H 0.0421 1.3364 0.0657 0.039 Uiso 1 1 calc R . .
C101 C 0.2376(2) 1.44986(19) 0.13384(9) 0.0205(6) Uani 1 1 d . . .
C102 C 0.2785(2) 1.3973(2) 0.15910(9) 0.0228(6) Uani 1 1 d . . .
H102 H 0.2520 1.3507 0.1649 0.027 Uiso 1 1 calc R . .
C103 C 0.3566(2) 1.4111(2) 0.17587(10) 0.0261(7) Uani 1 1 d . . .
H103 H 0.3824 1.3739 0.1927 0.031 Uiso 1 1 calc R . .
C104 C 0.3972(2) 1.4784(2) 0.16846(11) 0.0309(8) Uani 1 1 d . . .
H104 H 0.4502 1.4879 0.1803 0.037 Uiso 1 1 calc R . .
C105 C 0.3594(2) 1.5312(2) 0.14365(12) 0.0342(9) Uani 1 1 d . . .
H105 H 0.3864 1.5777 0.1382 0.041 Uiso 1 1 calc R . .
C106 C 0.2814(2) 1.5167(2) 0.12653(11) 0.0291(8) Uani 1 1 d . . .
H106 H 0.2569 1.5536 0.1092 0.035 Uiso 1 1 calc R . .
B1 B 0.1474(2) 1.4298(2) 0.11175(10) 0.0195(7) Uani 1 1 d . . .
C111 C 0.7768(2) 1.38987(18) 0.30379(9) 0.0194(6) Uani 1 1 d . . .
C112 C 0.8405(2) 1.42352(19) 0.28665(9) 0.0205(6) Uani 1 1 d . . .
H112 H 0.8914 1.3978 0.2884 0.025 Uiso 1 1 calc R . .
C113 C 0.8322(2) 1.4934(2) 0.26710(10) 0.0255(7) Uani 1 1 d . . .
H113 H 0.8772 1.5144 0.2559 0.031 Uiso 1 1 calc R . .
C114 C 0.7590(2) 1.5322(2) 0.26396(11) 0.0282(8) Uani 1 1 d . . .
H114 H 0.7533 1.5800 0.2508 0.034 Uiso 1 1 calc R . .
C115 C 0.6943(2) 1.5002(2) 0.28024(13) 0.0338(9) Uani 1 1 d . . .
H115 H 0.6436 1.5262 0.2783 0.041 Uiso 1 1 calc R . .
C116 C 0.7031(2) 1.4301(2) 0.29948(11) 0.0282(7) Uani 1 1 d . . .
H116 H 0.6575 1.4088 0.3100 0.034 Uiso 1 1 calc R . .
C121 C 0.7035(2) 1.25540(18) 0.31729(10) 0.0229(7) Uani 1 1 d . . .
C122 C 0.6773(2) 1.2414(2) 0.27926(11) 0.0253(7) Uani 1 1 d . . .
H122 H 0.7042 1.2675 0.2605 0.030 Uiso 1 1 calc R . .
C123 C 0.6141(2) 1.1913(2) 0.26710(15) 0.0376(10) Uani 1 1 d . . .
H123 H 0.5998 1.1835 0.2408 0.045 Uiso 1 1 calc R . .
C124 C 0.5725(3) 1.1531(2) 0.29319(18) 0.0478(13) Uani 1 1 d . . .
H124 H 0.5303 1.1177 0.2853 0.057 Uiso 1 1 calc R . .
C125 C 0.5934(3) 1.1675(2) 0.33094(18) 0.0530(15) Uani 1 1 d . . .
H125 H 0.5635 1.1436 0.3493 0.064 Uiso 1 1 calc R . .
C126 C 0.6585(3) 1.2171(2) 0.34311(13) 0.0373(10) Uani 1 1 d . . .
H126 H 0.6722 1.2247 0.3695 0.045 Uiso 1 1 calc R . .
C131 C 0.7888(2) 1.3327(2) 0.37432(10) 0.0308(8) Uani 1 1 d . . .
C132 C 0.7721(3) 1.4058(2) 0.38807(12) 0.0371(9) Uani 1 1 d . . .
H132 H 0.7586 1.4461 0.3704 0.044 Uiso 1 1 calc R . .
C133 C 0.7743(4) 1.4224(3) 0.42652(14) 0.0549(14) Uani 1 1 d . . .
H133 H 0.7607 1.4728 0.4344 0.066 Uiso 1 1 calc R . .
C134 C 0.7957(4) 1.3676(4) 0.45303(15) 0.0739(19) Uani 1 1 d . . .
H134 H 0.7991 1.3797 0.4793 0.089 Uiso 1 1 calc R . .
C135 C 0.8124(5) 1.2935(5) 0.44084(15) 0.086(2) Uani 1 1 d . . .
H135 H 0.8273 1.2543 0.4589 0.103 Uiso 1 1 calc R . .
C136 C 0.8075(4) 1.2762(3) 0.40232(13) 0.0612(16) Uani 1 1 d . . .
H136 H 0.8171 1.2247 0.3947 0.073 Uiso 1 1 calc R . .
C141 C 0.8672(2) 1.26309(18) 0.32039(9) 0.0205(6) Uani 1 1 d . . .
C142 C 0.8712(2) 1.2108(2) 0.29063(10) 0.0245(7) Uani 1 1 d . . .
H142 H 0.8227 1.1988 0.2752 0.029 Uiso 1 1 calc R . .
C143 C 0.9429(2) 1.1757(2) 0.28253(12) 0.0321(8) Uani 1 1 d . . .
H143 H 0.9426 1.1410 0.2618 0.039 Uiso 1 1 calc R . .
C144 C 1.0152(2) 1.1913(2) 0.30475(13) 0.0357(9) Uani 1 1 d . . .
H144 H 1.0644 1.1671 0.2996 0.043 Uiso 1 1 calc R . .
C145 C 1.0133(2) 1.2429(3) 0.33450(14) 0.0386(10) Uani 1 1 d . . .
H145 H 1.0618 1.2544 0.3500 0.046 Uiso 1 1 calc R . .
C146 C 0.9411(2) 1.2777(2) 0.34180(12) 0.0319(8) Uani 1 1 d . . .
H146 H 0.9418 1.3131 0.3623 0.038 Uiso 1 1 calc R . .
B2 B 0.7839(2) 1.3098(2) 0.32926(11) 0.0209(7) Uani 1 1 d . . .
H1 H 0.152(2) 1.061(2) 0.1616(10) 0.011(8) Uiso 1 1 d . . .
H4 H 0.119(2) 0.808(2) 0.1200(11) 0.020(10) Uiso 1 1 d . . .
H2 H 0.347(2) 0.867(2) 0.1617(11) 0.019(9) Uiso 1 1 d . . .
H2A H 0.544(3) 1.409(3) 0.1196(15) 0.053(15) Uiso 1 1 d . . .
H1A H 0.794(3) 1.334(2) 0.0993(12) 0.029(11) Uiso 1 1 d . . .
H4A H 0.569(5) 1.391(5) 0.014(3) 0.12(3) Uiso 1 1 d . . .
H4B H 0.524(2) 1.222(2) 0.0658(11) 0.000(10) Uiso 1 1 d . . .

loop_
_atom_site_aniso_label
_atom_site_aniso_U_11
_atom_site_aniso_U_22
_atom_site_aniso_U_33
_atom_site_aniso_U_23
_atom_site_aniso_U_13
_atom_site_aniso_U_12
Ru4 0.03770(16) 0.01274(12) 0.03580(16) 0.00000(11) 0.01651(13) -0.00152(11)
Ru5 0.01650(11) 0.01446(11) 0.01895(12) -0.00238(9) 0.00516(9) -0.00280(9)
Ru6 0.04800(18) 0.01570(12) 0.01804(13) 0.00030(10) 0.00773(12) -0.00069(12)
C1A 0.0235(16) 0.0180(15) 0.0308(18) -0.0047(13) 0.0115(14) -0.0054(13)
C2A 0.0265(19) 0.034(2) 0.058(3) -0.023(2) 0.0000(19) 0.0067(16)
C41 0.035(2) 0.0155(16) 0.049(2) 0.0064(15) 0.0135(18) -0.0016(14)
C42 0.060(3) 0.0234(19) 0.039(2) -0.0071(16) 0.022(2) -0.0156(18)
C43 0.098(5) 0.026(2) 0.070(4) -0.024(2) 0.059(3) -0.031(3)
C44 0.082(4) 0.015(2) 0.147(6) -0.016(3) 0.086(5) -0.014(2)
C45 0.040(2) 0.0146(18) 0.129(5) 0.027(2) 0.031(3) 0.0073(17)
C46 0.043(2) 0.033(2) 0.034(2) 0.0059(16) 0.0100(18) -0.0082(18)
C47 0.062(3) 0.057(3) 0.038(2) 0.002(2) -0.009(2) -0.029(3)
C48 0.202(9) 0.068(4) 0.073(4) -0.048(3) 0.089(5) -0.091(5)
C49 0.130(7) 0.035(3) 0.338(15) -0.055(6) 0.177(9) -0.020(4)
C50 0.044(3) 0.065(4) 0.225(10) 0.096(5) 0.004(5) 0.013(3)
C51 0.0210(15) 0.0267(17) 0.0196(15) -0.0014(13) 0.0037(12) -0.0056(13)
C52 0.0234(16) 0.0315(18) 0.0175(15) 0.0002(13) 0.0051(12) -0.0093(14)
C53 0.0369(19) 0.0202(16) 0.0194(16) 0.0004(12) 0.0049(14) -0.0063(14)
C54 0.0283(17) 0.0271(17) 0.0199(16) -0.0004(13) 0.0050(13) 0.0050(14)
C55 0.0217(15) 0.0308(18) 0.0196(15) -0.0040(13) 0.0052(12) -0.0020(14)
C56 0.0331(19) 0.038(2) 0.0246(18) -0.0078(15) 0.0095(15) 0.0035(16)
C57 0.0259(18) 0.057(3) 0.032(2) 0.0038(18) 0.0059(15) -0.0193(18)
C58 0.067(3) 0.0197(18) 0.032(2) 0.0014(15) 0.008(2) -0.0107(18)
C59 0.038(2) 0.046(2) 0.032(2) 0.0021(17) 0.0039(17) 0.0172(19)
C60 0.0260(18) 0.048(2) 0.036(2) -0.0137(18) 0.0020(16) -0.0102(17)
C61 0.065(3) 0.0207(18) 0.036(2) -0.0051(15) 0.030(2) -0.0021(18)
C62 0.076(3) 0.0196(17) 0.0226(18) -0.0048(14) 0.022(2) -0.0060(19)
C63 0.114(5) 0.028(2) 0.0191(19) -0.0036(16) 0.011(2) -0.004(3)
C64 0.123(5) 0.028(2) 0.024(2) -0.0040(17) 0.027(3) -0.016(3)
C65 0.083(4) 0.0241(19) 0.035(2) -0.0064(16) 0.038(2) -0.008(2)
C66 0.055(3) 0.030(2) 0.051(3) -0.0003(18) 0.031(2) 0.0075(19)
C67 0.068(3) 0.025(2) 0.041(2) -0.0094(17) 0.021(2) -0.004(2)
C68 0.158(7) 0.052(3) 0.027(2) -0.005(2) -0.027(3) 0.004(4)
C69 0.202(8) 0.043(3) 0.022(2) 0.006(2) 0.028(4) -0.028(4)
C70 0.078(4) 0.031(2) 0.074(4) -0.012(2) 0.055(3) -0.012(2)
Ru1 0.01444(11) 0.01834(12) 0.01540(11) 0.00462(9) 0.00002(8) -0.00134(9)
Ru2 0.01415(10) 0.01268(11) 0.01511(11) 0.00011(8) 0.00103(8) -0.00224(8)
Ru3 0.01414(10) 0.01170(10) 0.01355(11) 0.00041(8) -0.00017(8) -0.00073(8)
C1 0.0175(13) 0.0154(14) 0.0151(13) 0.0002(11) 0.0004(11) -0.0001(11)
C2 0.0173(14) 0.0166(14) 0.0214(15) 0.0023(11) 0.0006(12) 0.0012(11)
C3 0.0198(14) 0.0150(14) 0.0246(16) 0.0002(12) 0.0008(12) 0.0003(11)
C4 0.0183(14) 0.0142(14) 0.0241(16) 0.0014(11) -0.0001(12) -0.0028(11)
C5 0.0210(16) 0.0145(15) 0.048(2) 0.0019(14) -0.0013(15) -0.0019(12)
C6 0.0176(14) 0.0158(14) 0.0225(15) 0.0006(11) 0.0018(12) -0.0021(11)
O1 0.0248(12) 0.0263(13) 0.0242(12) -0.0069(10) 0.0060(10) -0.0023(10)
C11 0.039(2) 0.038(2) 0.0112(14) 0.0043(13) 0.0018(13) -0.0074(16)
C12 0.041(2) 0.040(2) 0.0173(16) 0.0085(15) 0.0095(15) 0.0066(17)
C13 0.0201(16) 0.047(2) 0.0194(16) 0.0140(15) 0.0029(13) -0.0019(15)
C14 0.0262(17) 0.036(2) 0.0193(16) 0.0152(14) -0.0031(13) -0.0085(15)
C15 0.0199(15) 0.039(2) 0.0170(15) 0.0112(14) -0.0032(12) -0.0008(14)
C16 0.072(3) 0.060(3) 0.0191(18) 0.0003(19) 0.005(2) -0.032(3)
C17 0.076(4) 0.053(3) 0.032(2) 0.007(2) 0.026(2) 0.029(3)
C18 0.0203(18) 0.078(3) 0.044(3) 0.027(2) 0.0054(17) -0.001(2)
C19 0.052(3) 0.039(2) 0.039(2) 0.0167(19) -0.002(2) -0.017(2)
C20 0.0287(19) 0.058(3) 0.033(2) 0.015(2) -0.0052(16) 0.0068(19)
C21 0.0240(16) 0.0228(16) 0.0222(16) -0.0083(12) 0.0049(13) -0.0115(13)
C22 0.0227(16) 0.0172(15) 0.0323(18) 0.0055(13) -0.0013(14) -0.0070(13)
C23 0.0342(19) 0.0306(19) 0.0239(17) -0.0028(14) 0.0074(14) -0.0210(16)
C24 0.0200(16) 0.0229(17) 0.052(2) -0.0086(16) 0.0166(16) -0.0057(13)
C25 0.0212(16) 0.0240(17) 0.039(2) 0.0093(15) -0.0062(14) -0.0099(13)
C26 0.037(2) 0.0202(19) 0.083(4) 0.011(2) -0.006(2) -0.0023(16)
C27 0.052(3) 0.045(2) 0.039(2) -0.0253(19) 0.025(2) -0.029(2)
C28 0.067(3) 0.058(3) 0.029(2) -0.002(2) 0.013(2) -0.038(3)
C29 0.035(2) 0.033(2) 0.119(5) -0.025(3) 0.036(3) -0.0073(19)
C30 0.038(2) 0.051(3) 0.065(3) 0.024(2) -0.026(2) -0.013(2)
C31 0.0199(14) 0.0230(16) 0.0159(14) -0.0013(12) -0.0046(11) 0.0000(12)
C32 0.0214(15) 0.0217(15) 0.0166(14) 0.0061(12) -0.0022(11) -0.0010(12)
C33 0.0190(14) 0.0168(14) 0.0197(15) 0.0024(11) -0.0036(11) 0.0002(12)
C34 0.0178(13) 0.0163(14) 0.0210(15) 0.0002(11) -0.0021(11) 0.0041(11)
C35 0.0172(14) 0.0160(14) 0.0216(15) -0.0008(11) -0.0039(11) 0.0015(11)
C36 0.0293(18) 0.0309(19) 0.0260(18) -0.0106(14) -0.0029(14) -0.0015(15)
C37 0.0324(19) 0.038(2) 0.0217(17) 0.0113(15) 0.0018(14) -0.0028(16)
C38 0.0324(19) 0.0143(15) 0.039(2) 0.0036(14) -0.0033(16) 0.0012(13)
C39 0.0289(18) 0.0277(18) 0.0308(19) -0.0006(14) 0.0070(15) 0.0083(15)
C40 0.0184(15) 0.0183(15) 0.037(2) 0.0019(13) -0.0024(14) -0.0022(12)
C71 0.0175(14) 0.0228(16) 0.0207(15) 0.0021(12) -0.0036(12) -0.0035(12)
C72 0.0275(17) 0.0185(16) 0.0295(18) 0.0006(13) 0.0005(14) -0.0010(13)
C73 0.0331(19) 0.0264(18) 0.035(2) 0.0070(15) -0.0011(16) -0.0091(15)
C74 0.0221(17) 0.046(2) 0.0307(19) 0.0123(17) 0.0011(14) -0.0053(16)
C75 0.0317(18) 0.0251(17) 0.0265(18) 0.0023(14) 0.0043(14) -0.0011(14)
C76 0.0254(17) 0.040(2) 0.0300(19) 0.0015(16) 0.0047(15) -0.0003(16)
C81 0.0223(15) 0.0154(14) 0.0204(15) -0.0013(11) 0.0020(12) -0.0029(12)
C82 0.0296(17) 0.0161(15) 0.0227(16) -0.0014(12) 0.0020(13) -0.0021(13)
C83 0.0298(17) 0.0162(15) 0.0309(18) -0.0035(13) 0.0055(14) -0.0037(13)
C84 0.0312(18) 0.0152(15) 0.0334(19) 0.0045(13) 0.0017(15) 0.0001(13)
C85 0.0310(18) 0.0250(17) 0.0237(17) 0.0033(13) -0.0043(14) -0.0023(14)
C86 0.0326(18) 0.0173(15) 0.0203(15) -0.0018(12) 0.0006(13) -0.0018(13)
C91 0.041(2) 0.0140(14) 0.0197(16) 0.0025(12) 0.0043(14) 0.0029(14)
C92 0.051(2) 0.0181(16) 0.0264(18) 0.0034(13) 0.0137(17) 0.0033(16)
C93 0.079(3) 0.025(2) 0.030(2) 0.0000(16) 0.025(2) 0.006(2)
C94 0.114(5) 0.0154(17) 0.026(2) -0.0020(15) 0.020(2) -0.001(2)
C95 0.089(4) 0.0189(18) 0.0224(19) -0.0011(14) -0.006(2) -0.008(2)
C96 0.054(2) 0.0185(17) 0.0234(18) -0.0029(13) -0.0033(17) -0.0041(16)
C101 0.0217(15) 0.0216(15) 0.0189(15) -0.0017(12) 0.0054(12) 0.0000(12)
C102 0.0265(16) 0.0224(16) 0.0202(15) -0.0014(12) 0.0053(13) 0.0026(13)
C103 0.0249(16) 0.0329(19) 0.0206(16) -0.0023(14) 0.0022(13) 0.0083(14)
C104 0.0190(15) 0.041(2) 0.0325(19) -0.0103(16) 0.0020(14) -0.0007(15)
C105 0.0239(17) 0.034(2) 0.045(2) -0.0004(17) 0.0087(16) -0.0051(15)
C106 0.0251(17) 0.0270(18) 0.036(2) 0.0063(15) 0.0048(15) -0.0009(14)
B1 0.0255(17) 0.0149(15) 0.0181(16) -0.0016(12) 0.0023(14) -0.0031(13)
C111 0.0220(15) 0.0163(14) 0.0198(15) -0.0029(11) 0.0016(12) 0.0007(12)
C112 0.0220(15) 0.0200(15) 0.0196(15) -0.0006(12) 0.0021(12) 0.0005(12)
C113 0.0322(18) 0.0217(16) 0.0222(16) -0.0005(13) 0.0012(13) -0.0046(14)
C114 0.0348(19) 0.0177(16) 0.0300(19) 0.0025(13) -0.0082(15) 0.0005(14)
C115 0.0259(17) 0.0198(17) 0.054(2) 0.0038(16) -0.0057(17) 0.0055(14)
C116 0.0230(16) 0.0211(16) 0.040(2) 0.0034(14) 0.0029(15) 0.0004(13)
C121 0.0212(15) 0.0140(14) 0.0356(19) 0.0044(13) 0.0129(14) 0.0019(12)
C122 0.0191(15) 0.0187(16) 0.038(2) 0.0021(14) 0.0028(14) -0.0005(12)
C123 0.0218(17) 0.0202(18) 0.069(3) -0.0044(18) -0.0026(18) 0.0006(14)
C124 0.0244(19) 0.023(2) 0.097(4) 0.000(2) 0.012(2) -0.0008(16)
C125 0.037(2) 0.022(2) 0.107(5) 0.016(2) 0.045(3) 0.0027(17)
C126 0.041(2) 0.0224(18) 0.053(3) 0.0096(17) 0.028(2) 0.0083(16)
C131 0.036(2) 0.035(2) 0.0221(17) 0.0000(15) 0.0049(15) 0.0065(16)
C132 0.047(2) 0.033(2) 0.033(2) -0.0087(16) 0.0101(18) -0.0105(18)
C133 0.074(4) 0.052(3) 0.040(3) -0.022(2) 0.014(2) -0.016(3)
C134 0.086(4) 0.112(6) 0.024(2) -0.017(3) 0.006(3) 0.015(4)
C135 0.109(5) 0.125(6) 0.025(2) 0.019(3) 0.013(3) 0.053(5)
C136 0.092(4) 0.065(3) 0.028(2) 0.012(2) 0.015(3) 0.040(3)
C141 0.0228(15) 0.0171(14) 0.0216(16) 0.0040(12) 0.0029(12) 0.0006(12)
C142 0.0202(15) 0.0240(17) 0.0293(18) -0.0041(13) 0.0026(13) 0.0030(13)
C143 0.0290(18) 0.0269(18) 0.042(2) -0.0044(16) 0.0102(16) 0.0079(15)
C144 0.0212(17) 0.031(2) 0.056(3) 0.0088(18) 0.0120(17) 0.0082(15)
C145 0.0170(16) 0.039(2) 0.058(3) 0.005(2) -0.0048(17) -0.0026(16)
C146 0.0285(18) 0.0296(19) 0.036(2) -0.0033(15) -0.0032(16) 0.0001(15)
B2 0.0232(17) 0.0206(17) 0.0192(17) 0.0021(13) 0.0035(14) 0.0041(14)

loop_
_atom_type_symbol
_atom_type_description
_atom_type_scat_dispersion_real
_atom_type_scat_dispersion_imag
_atom_type_scat_source
C C 0.0033 0.0016 'International Tables Vol C Tables 4.2.6.8 and 6.1.1.4'
H H 0.0000 0.0000 'International Tables Vol C Tables 4.2.6.8 and 6.1.1.4'
B B 0.0013 0.0007 'International Tables Vol C Tables 4.2.6.8 and 6.1.1.4'
O O 0.0106 0.0060 'International Tables Vol C Tables 4.2.6.8 and 6.1.1.4'
Ru Ru -1.2594 0.8363 'International Tables Vol C Tables 4.2.6.8 and 6.1.1.4'

loop_
_geom_angle_atom_site_label_1
_geom_angle_atom_site_label_2
_geom_angle_atom_site_label_3
_geom_angle
C6B Ru4 C1A 90.5(3)
C6B Ru4 C2A 88.9(3)
C1A Ru4 C2A 95.07(15)
C6B Ru4 C4A 24.8(3)
C1A Ru4 C4A 94.9(2)
C2A Ru4 C4A 64.3(2)
C6B Ru4 C45 90.4(4)
C1A Ru4 C45 145.26(15)
C2A Ru4 C45 119.66(17)
C4A Ru4 C45 100.2(2)
C6B Ru4 C44 122.8(4)
C1A Ru4 C44 144.5(3)
C2A Ru4 C44 97.51(16)
C4A Ru4 C44 120.5(3)
C45 Ru4 C44 38.1(2)
C6B Ru4 C41 93.0(3)
C1A Ru4 C41 108.03(14)
C2A Ru4 C41 156.79(15)
C4A Ru4 C41 114.5(2)
C45 Ru4 C41 37.27(15)
C44 Ru4 C41 62.24(16)
C6B Ru4 C42 126.3(3)
C1A Ru4 C42 90.77(16)
C2A Ru4 C42 144.32(16)
C4A Ru4 C42 150.2(2)
C45 Ru4 C42 61.42(19)
C44 Ru4 C42 60.6(2)
C41 Ru4 C42 36.68(16)
C6B Ru4 C43 151.6(4)
C1A Ru4 C43 108.6(2)
C2A Ru4 C43 109.43(17)
C4A Ru4 C43 156.3(3)
C45 Ru4 C43 61.9(2)
C44 Ru4 C43 35.9(3)
C41 Ru4 C43 61.58(16)
C42 Ru4 C43 36.34(16)
C6B Ru4 C3A 60.7(4)
C1A Ru4 C3A 111.32(19)
C2A Ru4 C3A 33.7(2)
C4A Ru4 C3A 36.9(2)
C45 Ru4 C3A 99.2(2)
C44 Ru4 C3A 97.2(2)
C41 Ru4 C3A 131.94(19)
C42 Ru4 C3A 157.4(2)
C43 Ru4 C3A 126.1(2)
C6B Ru4 Ru5 96.1(3)
C1A Ru4 Ru5 47.35(9)
C2A Ru4 Ru5 48.40(12)
C4A Ru4 Ru5 81.30(17)
C45 Ru4 Ru5 166.04(14)
C44 Ru4 Ru5 129.62(17)
C41 Ru4 Ru5 153.62(11)
C42 Ru4 Ru5 122.50(12)
C43 Ru4 Ru5 112.34(15)
C3A Ru4 Ru5 73.51(16)
C6B Ru4 Ru6 45.1(3)
C1A Ru4 Ru6 46.69(10)
C2A Ru4 Ru6 84.00(11)
C4A Ru4 Ru6 49.49(17)
C45 Ru4 Ru6 131.35(18)
C44 Ru4 Ru6 167.9(2)
C41 Ru4 Ru6 113.36(10)
C42 Ru4 Ru6 123.60(11)
C43 Ru4 Ru6 154.06(19)
C3A Ru4 Ru6 77.39(16)
Ru5 Ru4 Ru6 59.667(10)
C6A Ru5 C1A 97.9(2)
C6A Ru5 C2A 81.1(2)
C1A Ru5 C2A 97.26(18)
C6A Ru5 C4B 14.7(2)
C1A Ru5 C4B 89.9(3)
C2A Ru5 C4B 69.7(3)
C6A Ru5 C52 95.8(2)
C1A Ru5 C52 156.28(15)
C2A Ru5 C52 103.92(17)
C4B Ru5 C52 107.2(3)
C6A Ru5 C51 131.47(19)
C1A Ru5 C51 130.34(14)
C2A Ru5 C51 95.56(17)
C4B Ru5 C51 139.2(2)
C52 Ru5 C51 37.67(12)
C6A Ru5 C53 88.9(2)
C1A Ru5 C53 123.79(14)
C2A Ru5 C53 138.76(17)
C4B Ru5 C53 103.6(3)
C52 Ru5 C53 37.24(13)
C51 Ru5 C53 62.28(13)
C6A Ru5 C55 150.0(2)
C1A Ru5 C55 97.66(14)
C2A Ru5 C55 122.01(16)
C4B Ru5 C55 164.7(3)
C52 Ru5 C55 62.01(12)
C51 Ru5 C55 37.29(12)
C53 Ru5 C55 61.18(13)
C6A Ru5 C54 116.6(2)
C1A Ru5 C54 95.03(14)
C2A Ru5 C54 156.82(16)
C4B Ru5 C54 130.0(3)
C52 Ru5 C54 61.45(13)
C51 Ru5 C54 61.68(12)
C53 Ru5 C54 36.27(13)
C55 Ru5 C54 36.37(12)
C6A Ru5 C3B 44.9(3)
C1A Ru5 C3B 106.5(2)
C2A Ru5 C3B 37.0(2)
C4B Ru5 C3B 36.3(3)
C52 Ru5 C3B 96.9(2)
C51 Ru5 C3B 112.3(2)
C53 Ru5 C3B 116.4(2)
C55 Ru5 C3B 149.1(2)
C54 Ru5 C3B 152.7(2)
C6A Ru5 Ru6 51.05(17)
C1A Ru5 Ru6 47.06(11)
C2A Ru5 Ru6 85.65(14)
C4B Ru5 Ru6 43.4(2)
C52 Ru5 Ru6 144.26(9)
C51 Ru5 Ru6 177.33(9)
C53 Ru5 Ru6 118.15(9)
C55 Ru5 Ru6 140.22(8)
C54 Ru5 Ru6 116.90(8)
C3B Ru5 Ru6 70.1(2)
C6A Ru5 Ru4 96.13(19)
C1A Ru5 Ru4 47.55(10)
C2A Ru5 Ru4 50.41(14)
C4B Ru5 Ru4 81.6(3)
C52 Ru5 Ru4 149.12(10)
C51 Ru5 Ru4 118.75(9)
C53 Ru5 Ru4 170.48(10)
C55 Ru5 Ru4 113.25(9)
C54 Ru5 Ru4 134.66(9)
C3B Ru5 Ru4 72.5(2)
Ru6 Ru5 Ru4 60.336(10)
C4B Ru6 C6B 88.2(4)
C4B Ru6 C1A 101.0(3)
C6B Ru6 C1A 93.0(3)
C4B Ru6 C4A 62.4(3)
C6B Ru6 C4A 25.8(4)
C1A Ru6 C4A 98.3(2)
C4B Ru6 C6A 15.1(3)
C6B Ru6 C6A 102.1(4)
C1A Ru6 C6A 94.24(18)
C4A Ru6 C6A 76.6(2)
C4B Ru6 C62 93.2(3)
C6B Ru6 C62 131.1(4)
C1A Ru6 C62 134.11(17)
C4A Ru6 C62 126.6(2)
C6A Ru6 C62 88.45(19)
C4B Ru6 C63 102.7(3)
C6B Ru6 C63 95.0(4)
C1A Ru6 C63 155.1(2)
C4A Ru6 C63 99.1(2)
C6A Ru6 C63 107.0(2)
C62 Ru6 C63 37.22(15)
C4B Ru6 C64 138.0(3)
C6B Ru6 C64 85.6(4)
C1A Ru6 C64 120.77(18)
C4A Ru6 C64 104.2(2)
C6A Ru6 C64 143.9(2)
C62 Ru6 C64 61.67(15)
C63 Ru6 C64 36.9(2)
C4B Ru6 C61 118.5(3)
C6B Ru6 C61 146.6(3)
C1A Ru6 C61 100.27(16)
C4A Ru6 C61 160.7(2)
C6A Ru6 C61 107.16(19)
C62 Ru6 C61 36.68(18)
C63 Ru6 C61 61.55(19)
C64 Ru6 C61 61.26(17)
C4B Ru6 C65 154.0(3)
C6B Ru6 C65 112.6(3)
C1A Ru6 C65 93.52(17)
C4A Ru6 C65 136.8(2)
C6A Ru6 C65 143.86(19)
C62 Ru6 C65 61.53(16)
C63 Ru6 C65 61.7(2)
C64 Ru6 C65 36.8(2)
C61 Ru6 C65 36.70(14)
C4B Ru6 Ru5 54.1(3)
C6B Ru6 Ru5 97.9(3)
C1A Ru6 Ru5 47.58(10)
C4A Ru6 Ru5 83.01(18)
C6A Ru6 Ru5 46.84(15)
C62 Ru6 Ru5 121.93(10)
C63 Ru6 Ru5 152.82(14)
C64 Ru6 Ru5 167.77(17)
C61 Ru6 Ru5 113.68(11)
C65 Ru6 Ru5 132.38(14)
C4B Ru6 Ru4 87.6(3)
C6B Ru6 Ru4 47.0(3)
C1A Ru6 Ru4 47.41(10)
C4A Ru6 Ru4 52.25(18)
C6A Ru6 Ru4 92.79(15)
C62 Ru6 Ru4 177.98(10)
C63 Ru6 Ru4 140.77(12)
C64 Ru6 Ru4 116.60(11)
C61 Ru6 Ru4 143.98(13)
C65 Ru6 Ru4 117.88(11)
Ru5 Ru6 Ru4 59.997(10)
Ru6 C1A Ru5 85.36(14)
Ru6 C1A Ru4 85.90(16)
Ru5 C1A Ru4 85.10(14)
C3A C2A C3B 62.2(5)
C3A C2A Ru5 127.5(4)
C3B C2A Ru5 81.7(4)
C3A C2A Ru4 81.0(4)
C3B C2A Ru4 114.6(5)
Ru5 C2A Ru4 81.19(15)
C2A C3A C4A 115.1(6)
C2A C3A C5A 122.5(6)
C4A C3A C5A 121.9(6)
C2A C3A Ru4 65.3(3)
C4A C3A Ru4 67.6(4)
C5A C3A Ru4 131.4(5)
C3A C4A Ru6 125.1(5)
C3A C4A Ru4 75.5(4)
Ru6 C4A Ru4 78.3(2)
O1A C6A Ru5 137.7(5)
O1A C6A Ru6 139.9(5)
Ru5 C6A Ru6 82.1(2)
C2A C3B C4B 119.5(7)
C2A C3B C5B 116.0(7)
C4B C3B C5B 121.7(8)
C2A C3B Ru5 61.3(4)
C4B C3B Ru5 67.7(5)
C5B C3B Ru5 131.6(7)
C3B C4B Ru6 123.0(7)
C3B C4B Ru5 75.9(5)
Ru6 C4B Ru5 82.5(3)
O1B C6B Ru6 135.2(9)
O1B C6B Ru4 136.9(9)
Ru6 C6B Ru4 87.9(5)
C42 C41 C45 106.9(4)
C42 C41 C46 125.8(4)
C45 C41 C46 126.7(4)
C42 C41 Ru4 71.8(2)
C45 C41 Ru4 70.3(2)
C46 C41 Ru4 130.5(3)
C43 C42 C41 109.7(5)
C43 C42 C47 125.3(5)
C41 C42 C47 124.6(4)
C43 C42 Ru4 72.3(3)
C41 C42 Ru4 71.5(2)
C47 C42 Ru4 128.0(3)
C44 C43 C42 107.8(5)
C44 C43 C48 124.5(6)
C42 C43 C48 127.0(7)
C44 C43 Ru4 70.3(3)
C42 C43 Ru4 71.4(3)
C48 C43 Ru4 131.2(3)
C43 C44 C45 108.9(4)
C43 C44 C49 128.1(8)
C45 C44 C49 122.8(8)
C43 C44 Ru4 73.8(3)
C45 C44 Ru4 70.9(3)
C49 C44 Ru4 125.2(4)
C41 C45 C44 106.7(5)
C41 C45 C50 124.5(6)
C44 C45 C50 128.5(6)
C41 C45 Ru4 72.4(2)
C44 C45 Ru4 70.9(3)
C50 C45 Ru4 126.5(4)
C52 C51 C55 107.3(3)
C52 C51 C56 126.5(3)
C55 C51 C56 125.9(3)
C52 C51 Ru5 71.00(18)
C55 C51 Ru5 73.00(19)
C56 C51 Ru5 126.6(3)
C53 C52 C51 108.0(3)
C53 C52 C57 126.3(3)
C51 C52 C57 125.5(3)
C53 C52 Ru5 72.86(19)
C51 C52 Ru5 71.33(18)
C57 C52 Ru5 125.0(3)
C54 C53 C52 108.3(3)
C54 C53 C58 126.1(4)
C52 C53 C58 125.2(4)
C54 C53 Ru5 73.5(2)
C52 C53 Ru5 69.90(19)
C58 C53 Ru5 127.8(3)
C53 C54 C55 108.1(3)
C53 C54 C59 127.8(3)
C55 C54 C59 123.5(4)
C53 C54 Ru5 70.3(2)
C55 C54 Ru5 70.6(2)
C59 C54 Ru5 131.4(3)
C54 C55 C51 108.3(3)
C54 C55 C60 124.1(3)
C51 C55 C60 126.9(3)
C54 C55 Ru5 73.1(2)
C51 C55 Ru5 69.71(19)
C60 C55 Ru5 130.5(3)
C62 C61 C65 108.7(4)
C62 C61 C66 125.6(4)
C65 C61 C66 125.4(5)
C62 C61 Ru6 71.2(2)
C65 C61 Ru6 72.2(2)
C66 C61 Ru6 127.5(3)
C61 C62 C63 107.9(4)
C61 C62 C67 125.5(4)
C63 C62 C67 126.2(5)
C61 C62 Ru6 72.1(2)
C63 C62 Ru6 71.4(2)
C67 C62 Ru6 127.2(3)
C64 C63 C62 107.6(5)
C64 C63 C68 126.5(5)
C62 C63 C68 125.7(5)
C64 C63 Ru6 71.9(2)
C62 C63 Ru6 71.4(2)
C68 C63 Ru6 126.3(4)
C63 C64 C65 108.4(4)
C63 C64 C69 124.8(6)
C65 C64 C69 126.4(6)
C63 C64 Ru6 71.1(3)
C65 C64 Ru6 72.1(2)
C69 C64 Ru6 128.6(4)
C61 C65 C64 107.4(5)
C61 C65 C70 126.4(5)
C64 C65 C70 126.1(4)
C61 C65 Ru6 71.1(2)
C64 C65 Ru6 71.1(3)
C70 C65 Ru6 125.9(3)
C1 Ru1 C2 93.62(12)
C1 Ru1 C4 93.18(12)
C2 Ru1 C4 68.17(12)
C1 Ru1 C14 148.52(14)
C2 Ru1 C14 117.63(13)
C4 Ru1 C14 101.51(13)
C1 Ru1 C13 111.92(13)
C2 Ru1 C13 154.39(13)
C4 Ru1 C13 107.06(14)
C14 Ru1 C13 37.11(14)
C1 Ru1 C12 88.76(13)
C2 Ru1 C12 152.18(14)
C4 Ru1 C12 139.43(14)
C14 Ru1 C12 62.08(15)
C13 Ru1 C12 37.04(15)
C1 Ru1 C3 111.43(12)
C2 Ru1 C3 37.91(12)
C4 Ru1 C3 37.60(12)
C14 Ru1 C3 96.78(14)
C13 Ru1 C3 124.01(14)
C12 Ru1 C3 158.78(13)
C1 Ru1 C15 138.92(13)
C2 Ru1 C15 99.75(13)
C4 Ru1 C15 127.87(13)
C14 Ru1 C15 37.57(13)
C13 Ru1 C15 62.34(13)
C12 Ru1 C15 62.31(14)
C3 Ru1 C15 102.61(13)
C1 Ru1 C11 102.58(13)
C2 Ru1 C11 115.64(14)
C4 Ru1 C11 163.29(13)
C14 Ru1 C11 61.99(14)
C13 Ru1 C11 61.97(14)
C12 Ru1 C11 37.36(15)
C3 Ru1 C11 136.12(14)
C15 Ru1 C11 36.93(14)
C1 Ru1 Ru2 47.03(9)
C2 Ru1 Ru2 47.25(8)
C4 Ru1 Ru2 82.72(8)
C14 Ru1 Ru2 161.79(10)
C13 Ru1 Ru2 158.20(11)
C12 Ru1 Ru2 125.02(11)
C3 Ru1 Ru2 75.64(8)
C15 Ru1 Ru2 127.06(9)
C11 Ru1 Ru2 112.11(10)
C1 Ru1 Ru3 46.81(9)
C2 Ru1 Ru3 83.26(9)
C4 Ru1 Ru3 47.06(8)
C14 Ru1 Ru3 135.21(9)
C13 Ru1 Ru3 112.53(9)
C12 Ru1 Ru3 117.30(10)
C3 Ru1 Ru3 75.63(9)
C15 Ru1 Ru3 172.69(9)
C11 Ru1 Ru3 146.92(10)
Ru2 Ru1 Ru3 59.705(9)
C1 Ru2 C2 99.20(13)
C1 Ru2 C6 95.69(12)
C2 Ru2 C6 80.74(13)
C1 Ru2 C25 126.96(14)
C2 Ru2 C25 95.55(13)
C6 Ru2 C25 137.02(14)
C1 Ru2 C24 157.62(13)
C2 Ru2 C24 98.83(14)
C6 Ru2 C24 100.21(14)
C25 Ru2 C24 37.63(15)
C1 Ru2 C21 96.77(12)
C2 Ru2 C21 126.05(13)
C6 Ru2 C21 147.76(13)
C25 Ru2 C21 37.34(14)
C24 Ru2 C21 61.69(13)
C1 Ru2 C23 129.28(14)
C2 Ru2 C23 131.24(14)
C6 Ru2 C23 88.69(13)
C25 Ru2 C23 61.74(14)
C24 Ru2 C23 36.51(15)
C21 Ru2 C23 60.62(12)
C1 Ru2 C22 98.48(13)
C2 Ru2 C22 156.66(13)
C6 Ru2 C22 112.48(13)
C25 Ru2 C22 61.50(13)
C24 Ru2 C22 60.85(13)
C21 Ru2 C22 36.12(13)
C23 Ru2 C22 36.01(13)
C1 Ru2 Ru3 47.26(9)
C2 Ru2 Ru3 86.31(9)
C6 Ru2 Ru3 48.66(9)
C25 Ru2 Ru3 174.22(11)
C24 Ru2 Ru3 147.49(11)
C21 Ru2 Ru3 138.05(9)
C23 Ru2 Ru3 120.76(10)
C22 Ru2 Ru3 116.96(9)
C1 Ru2 Ru1 48.26(9)
C2 Ru2 Ru1 51.67(9)
C6 Ru2 Ru1 94.44(9)
C25 Ru2 Ru1 116.75(10)
C24 Ru2 Ru1 144.37(11)
C21 Ru2 Ru1 115.89(9)
C23 Ru2 Ru1 176.18(10)
C22 Ru2 Ru1 140.25(9)
Ru3 Ru2 Ru1 60.389(9)
C1 Ru3 C4 98.93(13)
C1 Ru3 C6 94.95(13)
C4 Ru3 C6 79.98(13)
C1 Ru3 C31 158.17(12)
C4 Ru3 C31 101.56(13)
C6 Ru3 C31 95.96(13)
C1 Ru3 C35 133.17(12)
C4 Ru3 C35 95.17(12)
C6 Ru3 C35 131.53(12)
C31 Ru3 C35 37.32(12)
C1 Ru3 C32 124.27(12)
C4 Ru3 C32 136.14(13)
C6 Ru3 C32 88.34(12)
C31 Ru3 C32 37.53(12)
C35 Ru3 C32 62.16(12)
C1 Ru3 C34 100.39(12)
C4 Ru3 C34 122.82(12)
C6 Ru3 C34 149.45(12)
C31 Ru3 C34 61.86(12)
C35 Ru3 C34 37.15(11)
C32 Ru3 C34 61.19(12)
C1 Ru3 C33 96.77(12)
C4 Ru3 C33 156.50(12)
C6 Ru3 C33 115.97(12)
C31 Ru3 C33 61.43(12)
C35 Ru3 C33 61.39(11)
C32 Ru3 C33 36.22(12)
C34 Ru3 C33 36.29(11)
C1 Ru3 Ru2 47.23(9)
C4 Ru3 Ru2 85.54(9)
C6 Ru3 Ru2 47.96(9)
C31 Ru3 Ru2 141.90(9)
C35 Ru3 Ru2 179.05(9)
C32 Ru3 Ru2 116.88(8)
C34 Ru3 Ru2 142.68(8)
C33 Ru3 Ru2 117.92(8)
C1 Ru3 Ru1 47.99(9)
C4 Ru3 Ru1 51.70(9)
C6 Ru3 Ru1 93.53(9)
C31 Ru3 Ru1 149.36(9)
C35 Ru3 Ru1 121.04(8)
C32 Ru3 Ru1 172.15(9)
C34 Ru3 Ru1 116.34(8)
C33 Ru3 Ru1 137.31(8)
Ru2 Ru3 Ru1 59.905(9)
Ru2 C1 Ru3 85.51(12)
Ru2 C1 Ru1 84.72(12)
Ru3 C1 Ru1 85.20(12)
C3 C2 Ru2 124.3(2)
C3 C2 Ru1 74.15(19)
Ru2 C2 Ru1 81.08(11)
C4 C3 C2 116.4(3)
C4 C3 C5 121.6(3)
C2 C3 C5 121.8(3)
C4 C3 Ru1 68.48(18)
C2 C3 Ru1 67.95(18)
C5 C3 Ru1 130.3(3)
C3 C4 Ru3 125.3(2)
C3 C4 Ru1 73.92(19)
Ru3 C4 Ru1 81.24(11)
O1 C6 Ru2 139.0(3)
O1 C6 Ru3 137.5(3)
Ru2 C6 Ru3 83.38(12)
C15 C11 C12 107.9(3)
C15 C11 C16 125.7(4)
C12 C11 C16 125.6(4)
C15 C11 Ru1 70.9(2)
C12 C11 Ru1 70.4(2)
C16 C11 Ru1 132.0(3)
C13 C12 C11 107.9(3)
C13 C12 C17 126.1(4)
C11 C12 C17 125.4(4)
C13 C12 Ru1 71.2(2)
C11 C12 Ru1 72.2(2)
C17 C12 Ru1 128.7(3)
C12 C13 C14 108.5(3)
C12 C13 C18 127.2(4)
C14 C13 C18 123.9(4)
C12 C13 Ru1 71.7(2)
C14 C13 Ru1 71.45(19)
C18 C13 Ru1 128.5(3)
C13 C14 C15 108.1(3)
C13 C14 C19 124.4(4)
C15 C14 C19 127.1(4)
C13 C14 Ru1 71.45(19)
C15 C14 Ru1 71.67(19)
C19 C14 Ru1 128.2(3)
C11 C15 C14 107.6(3)
C11 C15 C20 125.2(4)
C14 C15 C20 126.9(4)
C11 C15 Ru1 72.19(19)
C14 C15 Ru1 70.76(18)
C20 C15 Ru1 127.6(3)
C22 C21 C25 108.6(3)
C22 C21 C27 124.2(4)
C25 C21 C27 126.7(4)
C22 C21 Ru2 73.43(19)
C25 C21 Ru2 70.14(19)
C27 C21 Ru2 128.7(2)
C21 C22 C23 108.3(3)
C21 C22 C26 123.2(4)
C23 C22 C26 128.2(4)
C21 C22 Ru2 70.44(18)
C23 C22 Ru2 71.49(19)
C26 C22 Ru2 128.6(3)
C22 C23 C24 108.3(3)
C22 C23 C28 123.9(4)
C24 C23 C28 127.5(4)
C22 C23 Ru2 72.51(19)
C24 C23 Ru2 69.90(19)
C28 C23 Ru2 128.4(3)
C23 C24 C25 108.3(3)
C23 C24 C29 124.0(4)
C25 C24 C29 127.7(4)
C23 C24 Ru2 73.6(2)
C25 C24 Ru2 70.85(19)
C29 C24 Ru2 124.1(3)
C21 C25 C24 106.5(3)
C21 C25 C30 128.3(4)
C24 C25 C30 124.8(4)
C21 C25 Ru2 72.52(19)
C24 C25 Ru2 71.5(2)
C30 C25 Ru2 126.6(3)
C35 C31 C32 108.0(3)
C35 C31 C36 126.4(3)
C32 C31 C36 125.5(3)
C35 C31 Ru3 71.89(18)
C32 C31 Ru3 72.62(18)
C36 C31 Ru3 123.4(2)
C33 C32 C31 107.7(3)
C33 C32 C37 127.2(3)
C31 C32 C37 124.7(3)
C33 C32 Ru3 73.28(18)
C31 C32 Ru3 69.85(17)
C37 C32 Ru3 127.9(2)
C32 C33 C34 108.7(3)
C32 C33 C38 126.8(3)
C34 C33 C38 124.3(3)
C32 C33 Ru3 70.49(18)
C34 C33 Ru3 71.12(17)
C38 C33 Ru3 127.0(2)
C33 C34 C35 107.9(3)
C33 C34 C39 125.4(3)
C35 C34 C39 126.2(3)
C33 C34 Ru3 72.59(18)
C35 C34 Ru3 69.94(17)
C39 C34 Ru3 129.6(2)
C31 C35 C34 107.6(3)
C31 C35 C40 126.2(3)
C34 C35 C40 125.7(3)
C31 C35 Ru3 70.79(18)
C34 C35 Ru3 72.91(18)
C40 C35 Ru3 128.1(2)
C75 C71 C72 114.0(3)
C75 C71 B1 124.1(3)
C72 C71 B1 121.8(3)
C73 C72 C71 123.0(3)
C74 C73 C72 120.6(4)
C76 C74 C73 118.0(4)
C76 C75 C71 123.7(4)
C74 C76 C75 120.7(4)
C86 C81 C82 114.7(3)
C86 C81 B1 123.3(3)
C82 C81 B1 122.0(3)
C83 C82 C81 122.7(3)
C84 C83 C82 120.5(3)
C85 C84 C83 118.7(3)
C84 C85 C86 120.4(3)
C85 C86 C81 123.0(3)
C92 C91 C96 115.4(3)
C92 C91 B1 123.1(3)
C96 C91 B1 121.4(3)
C93 C92 C91 122.2(4)
C94 C93 C92 120.6(5)
C95 C94 C93 118.7(4)
C94 C95 C96 120.8(5)
C95 C96 C91 122.3(4)
C106 C101 C102 115.2(3)
C106 C101 B1 123.0(3)
C102 C101 B1 121.5(3)
C103 C102 C101 122.1(3)
C104 C103 C102 120.9(3)
C105 C104 C103 118.8(3)
C104 C105 C106 120.2(4)
C105 C106 C101 122.8(4)
C81 B1 C91 108.9(3)
C81 B1 C101 110.9(3)
C91 B1 C101 108.2(3)
C81 B1 C71 110.1(3)
C91 B1 C71 110.7(3)
C101 B1 C71 108.0(3)
C112 C111 C116 115.6(3)
C112 C111 B2 124.8(3)
C116 C111 B2 119.5(3)
C113 C112 C111 122.5(3)
C114 C113 C112 120.3(3)
C113 C114 C115 118.9(3)
C114 C115 C116 120.3(3)
C115 C116 C111 122.4(3)
C122 C121 C126 114.4(3)
C122 C121 B2 120.9(3)
C126 C121 B2 124.6(4)
C123 C122 C121 124.0(4)
C124 C123 C122 120.1(5)
C125 C124 C123 118.2(4)
C124 C125 C126 121.4(4)
C121 C126 C125 121.8(5)
C132 C131 C136 115.0(4)
C132 C131 B2 124.6(3)
C136 C131 B2 120.4(4)
C133 C132 C131 122.9(4)
C134 C133 C132 121.0(5)
C133 C134 C135 118.4(5)
C134 C135 C136 120.5(6)
C135 C136 C131 122.1(5)
C142 C141 C146 115.1(3)
C142 C141 B2 124.2(3)
C146 C141 B2 120.7(3)
C143 C142 C141 123.0(3)
C142 C143 C144 120.2(4)
C145 C144 C143 118.2(3)
C144 C145 C146 120.5(4)
C145 C146 C141 123.0(4)
C131 B2 C111 108.9(3)
C131 B2 C121 110.4(3)
C111 B2 C121 108.9(3)
C131 B2 C141 109.9(3)
C111 B2 C141 108.9(3)
C121 B2 C141 109.8(3)

loop_
_geom_bond_atom_site_label_1
_geom_bond_atom_site_label_2
_geom_bond_distance
Ru4 C6B 1.991(11)
Ru4 C1A 2.008(4)
Ru4 C2A 2.114(5)
Ru4 C4A 2.197(7)
Ru4 C45 2.224(4)
Ru4 C44 2.225(4)
Ru4 C41 2.253(4)
Ru4 C42 2.257(4)
Ru4 C43 2.269(5)
Ru4 C3A 2.299(6)
Ru4 Ru5 2.7110(4)
Ru4 Ru6 2.7202(4)
Ru5 C6A 1.990(6)
Ru5 C1A 2.001(3)
Ru5 C2A 2.051(4)
Ru5 C4B 2.208(9)
Ru5 C52 2.221(3)
Ru5 C51 2.226(3)
Ru5 C53 2.260(3)
Ru5 C55 2.269(3)
Ru5 C54 2.302(4)
Ru5 C3B 2.314(9)
Ru5 Ru6 2.7020(4)
Ru6 C4B 1.874(9)
Ru6 C6B 1.929(11)
Ru6 C1A 1.985(4)
Ru6 C4A 2.113(6)
Ru6 C6A 2.121(6)
Ru6 C62 2.244(4)
Ru6 C63 2.244(4)
Ru6 C64 2.255(4)
Ru6 C61 2.255(4)
Ru6 C65 2.269(5)
C2A C3A 1.291(8)
C2A C3B 1.408(10)
C3A C4A 1.426(9)
C3A C5A 1.512(10)
C6A O1A 1.178(8)
C3B C4B 1.414(12)
C3B C5B 1.497(13)
C6B O1B 1.184(14)
C41 C42 1.419(6)
C41 C45 1.431(6)
C41 C46 1.501(6)
C42 C43 1.412(6)
C42 C47 1.494(7)
C43 C44 1.386(10)
C43 C48 1.512(9)
C44 C45 1.453(9)
C44 C49 1.511(8)
C45 C50 1.495(9)
C51 C52 1.436(5)
C51 C55 1.438(5)
C51 C56 1.493(5)
C52 C53 1.432(5)
C52 C57 1.497(5)
C53 C54 1.421(5)
C53 C58 1.502(5)
C54 C55 1.427(5)
C54 C59 1.487(5)
C55 C60 1.493(5)
C61 C62 1.416(7)
C61 C65 1.424(5)
C61 C66 1.494(7)
C62 C63 1.432(6)
C62 C67 1.504(6)
C63 C64 1.425(8)
C63 C68 1.494(8)
C64 C65 1.427(8)
C64 C69 1.508(6)
C65 C70 1.505(8)
Ru1 C1 2.032(3)
Ru1 C2 2.153(3)
Ru1 C4 2.164(3)
Ru1 C14 2.225(3)
Ru1 C13 2.225(3)
Ru1 C12 2.231(4)
Ru1 C3 2.235(3)
Ru1 C15 2.237(3)
Ru1 C11 2.254(3)
Ru1 Ru2 2.7116(3)
Ru1 Ru3 2.7247(3)
Ru2 C1 1.993(3)
Ru2 C2 2.015(3)
Ru2 C6 2.023(3)
Ru2 C25 2.218(3)
Ru2 C24 2.227(3)
Ru2 C21 2.250(3)
Ru2 C23 2.275(3)
Ru2 C22 2.288(3)
Ru2 Ru3 2.7060(3)
Ru3 C1 1.994(3)
Ru3 C4 2.018(3)
Ru3 C6 2.045(3)
Ru3 C31 2.227(3)
Ru3 C35 2.242(3)
Ru3 C32 2.264(3)
Ru3 C34 2.281(3)
Ru3 C33 2.300(3)
C2 C3 1.427(4)
C3 C4 1.419(4)
C3 C5 1.516(4)
C6 O1 1.175(4)
C11 C15 1.423(6)
C11 C12 1.437(6)
C11 C16 1.494(6)
C12 C13 1.416(6)
C12 C17 1.495(6)
C13 C14 1.416(5)
C13 C18 1.501(5)
C14 C15 1.437(5)
C14 C19 1.504(6)
C15 C20 1.496(5)
C21 C22 1.407(5)
C21 C25 1.431(5)
C21 C27 1.505(5)
C22 C23 1.410(5)
C22 C26 1.511(5)
C23 C24 1.411(6)
C23 C28 1.508(6)
C24 C25 1.434(6)
C24 C29 1.512(5)
C25 C30 1.493(5)
C31 C35 1.430(5)
C31 C32 1.445(5)
C31 C36 1.496(5)
C32 C33 1.419(5)
C32 C37 1.502(5)
C33 C34 1.427(4)
C33 C38 1.500(5)
C34 C35 1.441(4)
C34 C39 1.489(5)
C35 C40 1.499(4)
C71 C75 1.400(5)
C71 C72 1.403(5)
C71 B1 1.659(5)
C72 C73 1.395(5)
C73 C74 1.384(6)
C74 C76 1.380(6)
C75 C76 1.382(5)
C81 C86 1.405(5)
C81 C82 1.412(4)
C81 B1 1.642(5)
C82 C83 1.391(5)
C83 C84 1.386(5)
C84 C85 1.383(5)
C85 C86 1.392(5)
C91 C92 1.401(5)
C91 C96 1.407(5)
C91 B1 1.651(5)
C92 C93 1.393(5)
C93 C94 1.381(7)
C94 C95 1.378(8)
C95 C96 1.385(5)
C101 C106 1.403(5)
C101 C102 1.404(5)
C101 B1 1.655(5)
C102 C103 1.391(5)
C103 C104 1.382(5)
C104 C105 1.377(6)
C105 C106 1.396(5)
C111 C112 1.396(4)
C111 C116 1.399(5)
C111 B2 1.652(5)
C112 C113 1.394(5)
C113 C114 1.381(5)
C114 C115 1.382(6)
C115 C116 1.394(5)
C121 C122 1.398(5)
C121 C126 1.402(5)
C121 B2 1.653(5)
C122 C123 1.395(5)
C123 C124 1.376(7)
C124 C125 1.373(8)
C125 C126 1.413(7)
C131 C132 1.393(6)
C131 C136 1.407(6)
C131 B2 1.641(5)
C132 C133 1.390(6)
C133 C134 1.358(9)
C134 C135 1.391(10)
C135 C136 1.393(7)
C141 C142 1.396(5)
C141 C146 1.399(5)
C141 B2 1.656(5)
C142 C143 1.388(5)
C143 C144 1.395(6)
C144 C145 1.385(6)
C145 C146 1.386(6)

loop_
_geom_torsion_atom_site_label_1
_geom_torsion_atom_site_label_2
_geom_torsion_atom_site_label_3
_geom_torsion_atom_site_label_4
_geom_torsion
C6B Ru4 Ru5 C6A -10.1(4)
C1A Ru4 Ru5 C6A -95.1(2)
C2A Ru4 Ru5 C6A 73.0(2)
C4A Ru4 Ru5 C6A 9.9(2)
C45 Ru4 Ru5 C6A 107.1(7)
C44 Ru4 Ru5 C6A 132.5(3)
C41 Ru4 Ru5 C6A -119.5(3)
C42 Ru4 Ru5 C6A -150.7(2)
C43 Ru4 Ru5 C6A 169.7(2)
C3A Ru4 Ru5 C6A 46.9(2)
Ru6 Ru4 Ru5 C6A -37.93(16)
C6B Ru4 Ru5 C1A 85.1(4)
C2A Ru4 Ru5 C1A 168.2(2)
C4A Ru4 Ru5 C1A 105.0(2)
C45 Ru4 Ru5 C1A -157.8(7)
C44 Ru4 Ru5 C1A -132.4(3)
C41 Ru4 Ru5 C1A -24.4(3)
C42 Ru4 Ru5 C1A -55.58(19)
C43 Ru4 Ru5 C1A -95.2(2)
C3A Ru4 Ru5 C1A 142.0(2)
Ru6 Ru4 Ru5 C1A 57.21(14)
C6B Ru4 Ru5 C2A -83.1(4)
C1A Ru4 Ru5 C2A -168.2(2)
C4A Ru4 Ru5 C2A -63.2(2)
C45 Ru4 Ru5 C2A 34.0(7)
C44 Ru4 Ru5 C2A 59.5(3)
C41 Ru4 Ru5 C2A 167.4(3)
C42 Ru4 Ru5 C2A 136.2(2)
C43 Ru4 Ru5 C2A 96.7(2)
C3A Ru4 Ru5 C2A -26.2(2)
Ru6 Ru4 Ru5 C2A -110.96(16)
C6B Ru4 Ru5 C4B -12.6(4)
C1A Ru4 Ru5 C4B -97.7(3)
C2A Ru4 Ru5 C4B 70.5(3)
C4A Ru4 Ru5 C4B 7.3(3)
C45 Ru4 Ru5 C4B 104.5(7)
C44 Ru4 Ru5 C4B 130.0(4)
C41 Ru4 Ru5 C4B -122.1(3)
C42 Ru4 Ru5 C4B -153.2(3)
C43 Ru4 Ru5 C4B 167.2(3)
C3A Ru4 Ru5 C4B 44.4(3)
Ru6 Ru4 Ru5 C4B -40.4(2)
C6B Ru4 Ru5 C52 -122.3(4)
C1A Ru4 Ru5 C52 152.6(2)
C2A Ru4 Ru5 C52 -39.2(2)
C4A Ru4 Ru5 C52 -102.4(2)
C45 Ru4 Ru5 C52 -5.2(7)
C44 Ru4 Ru5 C52 20.2(3)
C41 Ru4 Ru5 C52 128.2(3)
C42 Ru4 Ru5 C52 97.0(2)
C43 Ru4 Ru5 C52 57.4(3)
C3A Ru4 Ru5 C52 -65.4(2)
Ru6 Ru4 Ru5 C52 -150.18(18)
C6B Ru4 Ru5 C51 -155.0(3)
C1A Ru4 Ru5 C51 119.91(17)
C2A Ru4 Ru5 C51 -71.92(19)
C4A Ru4 Ru5 C51 -135.08(19)
C45 Ru4 Ru5 C51 -37.9(7)
C44 Ru4 Ru5 C51 -12.5(3)
C41 Ru4 Ru5 C51 95.5(3)
C42 Ru4 Ru5 C51 64.33(16)
C43 Ru4 Ru5 C51 24.8(2)
C3A Ru4 Ru5 C51 -98.07(19)
Ru6 Ru4 Ru5 C51 177.13(10)
C6B Ru4 Ru5 C53 111.3(6)
C1A Ru4 Ru5 C53 26.3(6)
C2A Ru4 Ru5 C53 -165.6(6)
C4A Ru4 Ru5 C53 131.3(6)
C45 Ru4 Ru5 C53 -131.5(9)
C44 Ru4 Ru5 C53 -106.1(6)
C41 Ru4 Ru5 C53 1.9(6)
C42 Ru4 Ru5 C53 -29.3(5)
C43 Ru4 Ru5 C53 -68.9(6)
C3A Ru4 Ru5 C53 168.3(6)
Ru6 Ru4 Ru5 C53 83.5(5)
C6B Ru4 Ru5 C55 163.7(3)
C1A Ru4 Ru5 C55 78.67(17)
C2A Ru4 Ru5 C55 -113.16(19)
C4A Ru4 Ru5 C55 -176.32(19)
C45 Ru4 Ru5 C55 -79.1(7)
C44 Ru4 Ru5 C55 -53.7(3)
C41 Ru4 Ru5 C55 54.3(3)
C42 Ru4 Ru5 C55 23.09(16)
C43 Ru4 Ru5 C55 -16.5(2)
C3A Ru4 Ru5 C55 -139.31(19)
Ru6 Ru4 Ru5 C55 135.89(9)
C6B Ru4 Ru5 C54 127.6(3)
C1A Ru4 Ru5 C54 42.53(19)
C2A Ru4 Ru5 C54 -149.3(2)
C4A Ru4 Ru5 C54 147.5(2)
C45 Ru4 Ru5 C54 -115.3(7)
C44 Ru4 Ru5 C54 -89.8(3)
C41 Ru4 Ru5 C54 18.1(3)
C42 Ru4 Ru5 C54 -13.05(17)
C43 Ru4 Ru5 C54 -52.6(2)
C3A Ru4 Ru5 C54 -175.5(2)
Ru6 Ru4 Ru5 C54 99.75(12)
C6B Ru4 Ru5 C3B -48.8(4)
C1A Ru4 Ru5 C3B -133.8(3)
C2A Ru4 Ru5 C3B 34.3(3)
C4A Ru4 Ru5 C3B -28.8(3)
C45 Ru4 Ru5 C3B 68.4(7)
C44 Ru4 Ru5 C3B 93.8(4)
C41 Ru4 Ru5 C3B -158.2(3)
C42 Ru4 Ru5 C3B 170.6(3)
C43 Ru4 Ru5 C3B 131.0(3)
C3A Ru4 Ru5 C3B 8.2(3)
Ru6 Ru4 Ru5 C3B -76.6(2)
C6B Ru4 Ru5 Ru6 27.8(3)
C1A Ru4 Ru5 Ru6 -57.21(14)
C2A Ru4 Ru5 Ru6 110.96(16)
C4A Ru4 Ru5 Ru6 47.79(17)
C45 Ru4 Ru5 Ru6 145.0(7)
C44 Ru4 Ru5 Ru6 170.4(3)
C41 Ru4 Ru5 Ru6 -81.6(2)
C42 Ru4 Ru5 Ru6 -112.80(12)
C43 Ru4 Ru5 Ru6 -152.37(18)
C3A Ru4 Ru5 Ru6 84.80(17)
C6A Ru5 Ru6 C4B 17.2(4)
C1A Ru5 Ru6 C4B -168.9(4)
C2A Ru5 Ru6 C4B -64.8(4)
C52 Ru5 Ru6 C4B 43.1(4)
C51 Ru5 Ru6 C4B 178(100)
C53 Ru5 Ru6 C4B 79.8(4)
C55 Ru5 Ru6 C4B 157.5(4)
C54 Ru5 Ru6 C4B 120.8(4)
C3B Ru5 Ru6 C4B -30.3(4)
Ru4 Ru5 Ru6 C4B -111.0(4)
C6A Ru5 Ru6 C6B 99.3(4)
C1A Ru5 Ru6 C6B -86.9(4)
C2A Ru5 Ru6 C6B 17.3(4)
C4B Ru5 Ru6 C6B 82.0(5)
C52 Ru5 Ru6 C6B 125.2(4)
C51 Ru5 Ru6 C6B -100(2)
C53 Ru5 Ru6 C6B 161.8(4)
C55 Ru5 Ru6 C6B -120.4(4)
C54 Ru5 Ru6 C6B -157.1(4)
C3B Ru5 Ru6 C6B 51.7(4)
Ru4 Ru5 Ru6 C6B -28.9(3)
C6A Ru5 Ru6 C1A -173.9(3)
C2A Ru5 Ru6 C1A 104.12(19)
C4B Ru5 Ru6 C1A 168.9(4)
C52 Ru5 Ru6 C1A -148.0(2)
C51 Ru5 Ru6 C1A -13(2)
C53 Ru5 Ru6 C1A -111.33(18)
C55 Ru5 Ru6 C1A -33.6(2)
C54 Ru5 Ru6 C1A -70.26(18)
C3B Ru5 Ru6 C1A 138.6(3)
Ru4 Ru5 Ru6 C1A 57.92(14)
C6A Ru5 Ru6 C4A 78.1(3)
C1A Ru5 Ru6 C4A -108.0(2)
C2A Ru5 Ru6 C4A -3.9(2)
C4B Ru5 Ru6 C4A 60.9(4)
C52 Ru5 Ru6 C4A 104.0(2)
C51 Ru5 Ru6 C4A -121(2)
C53 Ru5 Ru6 C4A 140.6(2)
C55 Ru5 Ru6 C4A -141.6(2)
C54 Ru5 Ru6 C4A -178.3(2)
C3B Ru5 Ru6 C4A 30.6(3)
Ru4 Ru5 Ru6 C4A -50.10(18)
C1A Ru5 Ru6 C6A 173.9(3)
C2A Ru5 Ru6 C6A -82.0(3)
C4B Ru5 Ru6 C6A -17.2(4)
C52 Ru5 Ru6 C6A 25.9(3)
C51 Ru5 Ru6 C6A 161(2)
C53 Ru5 Ru6 C6A 62.5(3)
C55 Ru5 Ru6 C6A 140.3(3)
C54 Ru5 Ru6 C6A 103.6(3)
C3B Ru5 Ru6 C6A -47.5(3)
Ru4 Ru5 Ru6 C6A -128.2(2)
C6A Ru5 Ru6 C62 -51.1(3)
C1A Ru5 Ru6 C62 122.8(2)
C2A Ru5 Ru6 C62 -133.1(2)
C4B Ru5 Ru6 C62 -68.3(4)
C52 Ru5 Ru6 C62 -25.2(2)
C51 Ru5 Ru6 C62 110(2)
C53 Ru5 Ru6 C62 11.5(2)
C55 Ru5 Ru6 C62 89.2(2)
C54 Ru5 Ru6 C62 52.53(19)
C3B Ru5 Ru6 C62 -98.6(3)
Ru4 Ru5 Ru6 C62 -179.28(16)
C6A Ru5 Ru6 C63 -18.3(4)
C1A Ru5 Ru6 C63 155.6(4)
C2A Ru5 Ru6 C63 -100.3(4)
C4B Ru5 Ru6 C63 -35.5(5)
C52 Ru5 Ru6 C63 7.6(4)
C51 Ru5 Ru6 C63 143(2)
C53 Ru5 Ru6 C63 44.3(4)
C55 Ru5 Ru6 C63 122.0(4)
C54 Ru5 Ru6 C63 85.3(4)
C3B Ru5 Ru6 C63 -65.8(4)
Ru4 Ru5 Ru6 C63 -146.5(3)
C6A Ru5 Ru6 C64 -154.7(6)
C1A Ru5 Ru6 C64 19.2(6)
C2A Ru5 Ru6 C64 123.3(6)
C4B Ru5 Ru6 C64 -171.9(7)
C52 Ru5 Ru6 C64 -128.8(6)
C51 Ru5 Ru6 C64 6(2)
C53 Ru5 Ru6 C64 -92.1(6)
C55 Ru5 Ru6 C64 -14.4(6)
C54 Ru5 Ru6 C64 -51.1(6)
C3B Ru5 Ru6 C64 157.8(6)
Ru4 Ru5 Ru6 C64 77.1(6)
C6A Ru5 Ru6 C61 -91.7(3)
C1A Ru5 Ru6 C61 82.13(19)
C2A Ru5 Ru6 C61 -173.75(18)
C4B Ru5 Ru6 C61 -109.0(4)
C52 Ru5 Ru6 C61 -65.9(2)
C51 Ru5 Ru6 C61 69(2)
C53 Ru5 Ru6 C61 -29.21(17)
C55 Ru5 Ru6 C61 48.6(2)
C54 Ru5 Ru6 C61 11.87(17)
C3B Ru5 Ru6 C61 -139.3(3)
Ru4 Ru5 Ru6 C61 140.05(13)
C6A Ru5 Ru6 C65 -130.0(3)
C1A Ru5 Ru6 C65 43.8(2)
C2A Ru5 Ru6 C65 147.97(19)
C4B Ru5 Ru6 C65 -147.3(4)
C52 Ru5 Ru6 C65 -104.1(2)
C51 Ru5 Ru6 C65 31(2)
C53 Ru5 Ru6 C65 -67.48(18)
C55 Ru5 Ru6 C65 10.3(2)
C54 Ru5 Ru6 C65 -26.41(18)
C3B Ru5 Ru6 C65 -177.5(3)
Ru4 Ru5 Ru6 C65 101.77(14)
C6A Ru5 Ru6 Ru4 128.2(2)
C1A Ru5 Ru6 Ru4 -57.92(14)
C2A Ru5 Ru6 Ru4 46.20(12)
C4B Ru5 Ru6 Ru4 111.0(4)
C52 Ru5 Ru6 Ru4 154.09(17)
C51 Ru5 Ru6 Ru4 -71(2)
C53 Ru5 Ru6 Ru4 -169.26(11)
C55 Ru5 Ru6 Ru4 -91.48(15)
C54 Ru5 Ru6 Ru4 -128.18(11)
C3B Ru5 Ru6 Ru4 80.7(2)
C6B Ru4 Ru6 C4B -89.8(5)
C1A Ru4 Ru6 C4B 107.4(3)
C2A Ru4 Ru6 C4B 4.6(3)
C4A Ru4 Ru6 C4B -56.4(4)
C45 Ru4 Ru6 C4B -120.2(3)
C44 Ru4 Ru6 C4B -93.2(7)
C41 Ru4 Ru6 C4B -159.4(3)
C42 Ru4 Ru6 C4B 160.2(3)
C43 Ru4 Ru6 C4B 127.9(4)
C3A Ru4 Ru6 C4B -28.9(3)
Ru5 Ru4 Ru6 C4B 49.2(3)
C1A Ru4 Ru6 C6B -162.8(5)
C2A Ru4 Ru6 C6B 94.4(5)
C4A Ru4 Ru6 C6B 33.4(5)
C45 Ru4 Ru6 C6B -30.3(5)
C44 Ru4 Ru6 C6B -3.4(8)
C41 Ru4 Ru6 C6B -69.6(5)
C42 Ru4 Ru6 C6B -109.9(5)
C43 Ru4 Ru6 C6B -142.3(5)
C3A Ru4 Ru6 C6B 60.9(5)
Ru5 Ru4 Ru6 C6B 139.1(5)
C6B Ru4 Ru6 C1A 162.8(5)
C2A Ru4 Ru6 C1A -102.78(19)
C4A Ru4 Ru6 C1A -163.8(3)
C45 Ru4 Ru6 C1A 132.4(2)
C44 Ru4 Ru6 C1A 159.4(6)
C41 Ru4 Ru6 C1A 93.22(18)
C42 Ru4 Ru6 C1A 52.84(19)
C43 Ru4 Ru6 C1A 20.5(3)
C3A Ru4 Ru6 C1A -136.3(2)
Ru5 Ru4 Ru6 C1A -58.18(13)
C6B Ru4 Ru6 C4A -33.4(5)
C1A Ru4 Ru6 C4A 163.8(3)
C2A Ru4 Ru6 C4A 61.0(3)
C45 Ru4 Ru6 C4A -63.7(3)
C44 Ru4 Ru6 C4A -36.8(7)
C41 Ru4 Ru6 C4A -103.0(3)
C42 Ru4 Ru6 C4A -143.3(3)
C43 Ru4 Ru6 C4A -175.7(4)
C3A Ru4 Ru6 C4A 27.5(3)
Ru5 Ru4 Ru6 C4A 105.6(2)
C6B Ru4 Ru6 C6A -104.0(5)
C1A Ru4 Ru6 C6A 93.2(2)
C2A Ru4 Ru6 C6A -9.6(2)
C4A Ru4 Ru6 C6A -70.6(3)
C45 Ru4 Ru6 C6A -134.4(2)
C44 Ru4 Ru6 C6A -107.4(6)
C41 Ru4 Ru6 C6A -173.6(2)
C42 Ru4 Ru6 C6A 146.0(2)
C43 Ru4 Ru6 C6A 113.7(3)
C3A Ru4 Ru6 C6A -43.1(2)
Ru5 Ru4 Ru6 C6A 35.02(17)
C6B Ru4 Ru6 C62 23(4)
C1A Ru4 Ru6 C62 -139(4)
C2A Ru4 Ru6 C62 118(4)
C4A Ru4 Ru6 C62 57(4)
C45 Ru4 Ru6 C62 -7(4)
C44 Ru4 Ru6 C62 20(4)
C41 Ru4 Ru6 C62 -46(4)
C42 Ru4 Ru6 C62 -86(4)
C43 Ru4 Ru6 C62 -119(4)
C3A Ru4 Ru6 C62 84(4)
Ru5 Ru4 Ru6 C62 163(4)
C6B Ru4 Ru6 C63 17.4(5)
C1A Ru4 Ru6 C63 -145.3(3)
C2A Ru4 Ru6 C63 111.9(3)
C4A Ru4 Ru6 C63 50.9(3)
C45 Ru4 Ru6 C63 -12.9(3)
C44 Ru4 Ru6 C63 14.0(7)
C41 Ru4 Ru6 C63 -52.1(3)
C42 Ru4 Ru6 C63 -92.5(3)
C43 Ru4 Ru6 C63 -124.8(4)
C3A Ru4 Ru6 C63 78.4(3)
Ru5 Ru4 Ru6 C63 156.5(3)
C6B Ru4 Ru6 C64 54.3(5)
C1A Ru4 Ru6 C64 -108.5(2)
C2A Ru4 Ru6 C64 148.8(2)
C4A Ru4 Ru6 C64 87.7(3)
C45 Ru4 Ru6 C64 24.0(3)
C44 Ru4 Ru6 C64 50.9(6)
C41 Ru4 Ru6 C64 -15.2(2)
C42 Ru4 Ru6 C64 -55.6(2)
C43 Ru4 Ru6 C64 -88.0(3)
C3A Ru4 Ru6 C64 115.2(3)
Ru5 Ru4 Ru6 C64 -166.6(2)
C6B Ru4 Ru6 C61 131.3(5)
C1A Ru4 Ru6 C61 -31.5(2)
C2A Ru4 Ru6 C61 -134.3(2)
C4A Ru4 Ru6 C61 164.7(3)
C45 Ru4 Ru6 C61 100.9(2)
C44 Ru4 Ru6 C61 127.9(6)
C41 Ru4 Ru6 C61 61.7(2)
C42 Ru4 Ru6 C61 21.3(2)
C43 Ru4 Ru6 C61 -11.0(3)
C3A Ru4 Ru6 C61 -167.8(2)
Ru5 Ru4 Ru6 C61 -89.69(17)
C6B Ru4 Ru6 C65 95.8(5)
C1A Ru4 Ru6 C65 -66.9(2)
C2A Ru4 Ru6 C65 -169.7(2)
C4A Ru4 Ru6 C65 129.3(3)
C45 Ru4 Ru6 C65 65.5(2)
C44 Ru4 Ru6 C65 92.4(6)
C41 Ru4 Ru6 C65 26.29(19)
C42 Ru4 Ru6 C65 -14.1(2)
C43 Ru4 Ru6 C65 -46.4(3)
C3A Ru4 Ru6 C65 156.8(2)
Ru5 Ru4 Ru6 C65 -125.10(15)
C6B Ru4 Ru6 Ru5 -139.1(5)
C1A Ru4 Ru6 Ru5 58.18(13)
C2A Ru4 Ru6 Ru5 -44.60(13)
C4A Ru4 Ru6 Ru5 -105.6(2)
C45 Ru4 Ru6 Ru5 -169.38(17)
C44 Ru4 Ru6 Ru5 -142.5(6)
C41 Ru4 Ru6 Ru5 151.39(12)
C42 Ru4 Ru6 Ru5 111.02(14)
C43 Ru4 Ru6 Ru5 78.7(3)
C3A Ru4 Ru6 Ru5 -78.11(16)
C4B Ru6 C1A Ru5 9.1(3)
C6B Ru6 C1A Ru5 97.9(3)
C4A Ru6 C1A Ru5 72.5(2)
C6A Ru6 C1A Ru5 -4.5(2)
C62 Ru6 C1A Ru5 -96.43(19)
C63 Ru6 C1A Ru5 -153.4(3)
C64 Ru6 C1A Ru5 -175.35(16)
C61 Ru6 C1A Ru5 -112.79(13)
C65 Ru6 C1A Ru5 -149.16(14)
Ru4 Ru6 C1A Ru5 85.41(12)
C4B Ru6 C1A Ru4 -76.3(3)
C6B Ru6 C1A Ru4 12.5(3)
C4A Ru6 C1A Ru4 -12.9(2)
C6A Ru6 C1A Ru4 -89.89(19)
C62 Ru6 C1A Ru4 178.16(15)
C63 Ru6 C1A Ru4 121.2(3)
C64 Ru6 C1A Ru4 99.24(19)
C61 Ru6 C1A Ru4 161.80(12)
C65 Ru6 C1A Ru4 125.43(14)
Ru5 Ru6 C1A Ru4 -85.41(12)
C6A Ru5 C1A Ru6 4.8(2)
C2A Ru5 C1A Ru6 -77.11(16)
C4B Ru5 C1A Ru6 -7.6(3)
C52 Ru5 C1A Ru6 129.7(3)
C51 Ru5 C1A Ru6 179.22(12)
C53 Ru5 C1A Ru6 98.78(16)
C55 Ru5 C1A Ru6 159.10(13)
C54 Ru5 C1A Ru6 122.59(13)
C3B Ru5 C1A Ru6 -40.4(3)
Ru4 Ru5 C1A Ru6 -86.27(14)
C6A Ru5 C1A Ru4 91.1(2)
C2A Ru5 C1A Ru4 9.16(16)
C4B Ru5 C1A Ru4 78.7(3)
C52 Ru5 C1A Ru4 -144.0(3)
C51 Ru5 C1A Ru4 -94.50(18)
C53 Ru5 C1A Ru4 -174.95(11)
C55 Ru5 C1A Ru4 -114.63(13)
C54 Ru5 C1A Ru4 -151.14(13)
C3B Ru5 C1A Ru4 45.9(3)
Ru6 Ru5 C1A Ru4 86.27(14)
C6B Ru4 C1A Ru6 -12.1(3)
C2A Ru4 C1A Ru6 76.83(15)
C4A Ru4 C1A Ru6 12.29(19)
C45 Ru4 C1A Ru6 -103.5(4)
C44 Ru4 C1A Ru6 -172.7(2)
C41 Ru4 C1A Ru6 -105.44(15)
C42 Ru4 C1A Ru6 -138.40(14)
C43 Ru4 C1A Ru6 -170.70(13)
C3A Ru4 C1A Ru6 46.4(2)
Ru5 Ru4 C1A Ru6 85.68(12)
C6B Ru4 C1A Ru5 -97.8(3)
C2A Ru4 C1A Ru5 -8.85(16)
C4A Ru4 C1A Ru5 -73.4(2)
C45 Ru4 C1A Ru5 170.8(3)
C44 Ru4 C1A Ru5 101.6(3)
C41 Ru4 C1A Ru5 168.87(14)
C42 Ru4 C1A Ru5 135.91(14)
C43 Ru4 C1A Ru5 103.62(15)
C3A Ru4 C1A Ru5 -39.3(2)
Ru6 Ru4 C1A Ru5 -85.68(12)
C6A Ru5 C2A C3A -34.2(5)
C1A Ru5 C2A C3A 62.7(5)
C4B Ru5 C2A C3A -24.5(5)
C52 Ru5 C2A C3A -128.0(5)
C51 Ru5 C2A C3A -165.4(5)
C53 Ru5 C2A C3A -112.1(5)
C55 Ru5 C2A C3A 166.5(5)
C54 Ru5 C2A C3A -175.8(4)
C3B Ru5 C2A C3A -45.1(6)
Ru6 Ru5 C2A C3A 17.0(5)
Ru4 Ru5 C2A C3A 71.5(5)
C6A Ru5 C2A C3B 10.9(4)
C1A Ru5 C2A C3B 107.9(4)
C4B Ru5 C2A C3B 20.6(5)
C52 Ru5 C2A C3B -82.9(4)
C51 Ru5 C2A C3B -120.2(4)
C53 Ru5 C2A C3B -66.9(5)
C55 Ru5 C2A C3B -148.4(4)
C54 Ru5 C2A C3B -130.7(5)
Ru6 Ru5 C2A C3B 62.2(4)
Ru4 Ru5 C2A C3B 116.6(5)
C6A Ru5 C2A Ru4 -105.7(2)
C1A Ru5 C2A Ru4 -8.77(16)
C4B Ru5 C2A Ru4 -96.0(3)
C52 Ru5 C2A Ru4 160.46(12)
C51 Ru5 C2A Ru4 123.14(13)
C53 Ru5 C2A Ru4 176.41(14)
C55 Ru5 C2A Ru4 95.00(17)
C54 Ru5 C2A Ru4 112.7(4)
C3B Ru5 C2A Ru4 -116.6(5)
Ru6 Ru5 C2A Ru4 -54.47(10)
C6B Ru4 C2A C3A -31.3(5)
C1A Ru4 C2A C3A -121.7(3)
C4A Ru4 C2A C3A -28.6(4)
C45 Ru4 C2A C3A 58.6(4)
C44 Ru4 C2A C3A 91.6(4)
C41 Ru4 C2A C3A 63.8(6)
C42 Ru4 C2A C3A 139.9(4)
C43 Ru4 C2A C3A 126.6(4)
Ru5 Ru4 C2A C3A -130.4(4)
Ru6 Ru4 C2A C3A -76.2(3)
C6B Ru4 C2A C3B 22.5(6)
C1A Ru4 C2A C3B -67.9(5)
C4A Ru4 C2A C3B 25.1(5)
C45 Ru4 C2A C3B 112.3(5)
C44 Ru4 C2A C3B 145.4(5)
C41 Ru4 C2A C3B 117.6(6)
C42 Ru4 C2A C3B -166.3(5)
C43 Ru4 C2A C3B -179.7(5)
C3A Ru4 C2A C3B 53.8(5)
Ru5 Ru4 C2A C3B -76.6(5)
Ru6 Ru4 C2A C3B -22.5(5)
C6B Ru4 C2A Ru5 99.1(3)
C1A Ru4 C2A Ru5 8.71(16)
C4A Ru4 C2A Ru5 101.7(2)
C45 Ru4 C2A Ru5 -171.1(2)
C44 Ru4 C2A Ru5 -138.0(3)
C41 Ru4 C2A Ru5 -165.8(4)
C42 Ru4 C2A Ru5 -89.7(3)
C43 Ru4 C2A Ru5 -103.0(2)
C3A Ru4 C2A Ru5 130.4(4)
Ru6 Ru4 C2A Ru5 54.14(10)
C3B C2A C3A C4A -76.7(7)
Ru5 C2A C3A C4A -24.3(8)
Ru4 C2A C3A C4A 47.3(5)
C3B C2A C3A C5A 111.2(8)
Ru5 C2A C3A C5A 163.7(5)
Ru4 C2A C3A C5A -124.8(6)
C3B C2A C3A Ru4 -124.0(5)
Ru5 C2A C3A Ru4 -71.6(4)
C6B Ru4 C3A C2A 143.5(5)
C1A Ru4 C3A C2A 65.5(3)
C4A Ru4 C3A C2A 134.0(5)
C45 Ru4 C3A C2A -131.3(3)
C44 Ru4 C3A C2A -92.8(4)
C41 Ru4 C3A C2A -151.6(3)
C42 Ru4 C3A C2A -101.9(5)
C43 Ru4 C3A C2A -69.5(4)
Ru5 Ru4 C3A C2A 36.5(3)
Ru6 Ru4 C3A C2A 98.2(3)
C6B Ru4 C3A C4A 9.4(5)
C1A Ru4 C3A C4A -68.5(4)
C2A Ru4 C3A C4A -134.0(5)
C45 Ru4 C3A C4A 94.7(4)
C44 Ru4 C3A C4A 133.2(4)
C41 Ru4 C3A C4A 74.4(4)
C42 Ru4 C3A C4A 124.0(5)
C43 Ru4 C3A C4A 156.5(4)
Ru5 Ru4 C3A C4A -97.6(4)
Ru6 Ru4 C3A C4A -35.8(3)
C6B Ru4 C3A C5A -104.1(7)
C1A Ru4 C3A C5A 178.0(6)
C2A Ru4 C3A C5A 112.5(8)
C4A Ru4 C3A C5A -113.5(8)
C45 Ru4 C3A C5A -18.8(7)
C44 Ru4 C3A C5A 19.7(7)
C41 Ru4 C3A C5A -39.1(7)
C42 Ru4 C3A C5A 10.5(10)
C43 Ru4 C3A C5A 43.0(7)
Ru5 Ru4 C3A C5A 148.9(7)
Ru6 Ru4 C3A C5A -149.3(6)
C2A C3A C4A Ru6 17.8(8)
C5A C3A C4A Ru6 -170.1(5)
Ru4 C3A C4A Ru6 64.0(4)
C2A C3A C4A Ru4 -46.2(5)
C5A C3A C4A Ru4 125.9(6)
C4B Ru6 C4A C3A 47.5(6)
C6B Ru6 C4A C3A -130.3(11)
C1A Ru6 C4A C3A -50.7(6)
C6A Ru6 C4A C3A 41.7(5)
C62 Ru6 C4A C3A 119.4(5)
C63 Ru6 C4A C3A 147.1(5)
C64 Ru6 C4A C3A -175.5(5)
C61 Ru6 C4A C3A 145.3(5)
C65 Ru6 C4A C3A -154.9(5)
Ru5 Ru6 C4A C3A -5.5(5)
Ru4 Ru6 C4A C3A -62.7(5)
C4B Ru6 C4A Ru4 110.1(4)
C6B Ru6 C4A Ru4 -67.7(8)
C1A Ru6 C4A Ru4 11.97(19)
C6A Ru6 C4A Ru4 104.4(2)
C62 Ru6 C4A Ru4 -177.89(12)
C63 Ru6 C4A Ru4 -150.21(18)
C64 Ru6 C4A Ru4 -112.81(19)
C61 Ru6 C4A Ru4 -152.0(5)
C65 Ru6 C4A Ru4 -92.3(3)
Ru5 Ru6 C4A Ru4 57.16(13)
C6B Ru4 C4A C3A -160.0(10)
C1A Ru4 C4A C3A 119.6(4)
C2A Ru4 C4A C3A 26.3(3)
C45 Ru4 C4A C3A -91.9(4)
C44 Ru4 C4A C3A -57.1(4)
C41 Ru4 C4A C3A -128.1(3)
C42 Ru4 C4A C3A -140.2(4)
C43 Ru4 C4A C3A -53.4(7)
Ru5 Ru4 C4A C3A 74.1(3)
Ru6 Ru4 C4A C3A 131.3(4)
C6B Ru4 C4A Ru6 68.7(8)
C1A Ru4 C4A Ru6 -11.75(18)
C2A Ru4 C4A Ru6 -105.0(2)
C45 Ru4 C4A Ru6 136.84(18)
C44 Ru4 C4A Ru6 171.59(17)
C41 Ru4 C4A Ru6 100.61(19)
C42 Ru4 C4A Ru6 88.5(4)
C43 Ru4 C4A Ru6 175.3(4)
C3A Ru4 C4A Ru6 -131.3(4)
Ru5 Ru4 C4A Ru6 -57.23(13)
C1A Ru5 C6A O1A 169.9(8)
C2A Ru5 C6A O1A -93.9(8)
C4B Ru5 C6A O1A -132.3(16)
C52 Ru5 C6A O1A 9.3(8)
C51 Ru5 C6A O1A -4.4(9)
C53 Ru5 C6A O1A 46.0(8)
C55 Ru5 C6A O1A 49.3(10)
C54 Ru5 C6A O1A 70.2(8)
C3B Ru5 C6A O1A -84.6(8)
Ru6 Ru5 C6A O1A 174.5(9)
Ru4 Ru5 C6A O1A -142.2(8)
C1A Ru5 C6A Ru6 -4.5(2)
C2A Ru5 C6A Ru6 91.6(2)
C4B Ru5 C6A Ru6 53.2(11)
C52 Ru5 C6A Ru6 -165.15(16)
C51 Ru5 C6A Ru6 -178.84(12)
C53 Ru5 C6A Ru6 -128.51(17)
C55 Ru5 C6A Ru6 -125.2(3)
C54 Ru5 C6A Ru6 -104.24(19)
C3B Ru5 C6A Ru6 100.9(4)
Ru4 Ru5 C6A Ru6 43.37(16)
C4B Ru6 C6A O1A 72.8(14)
C6B Ru6 C6A O1A 96.3(9)
C1A Ru6 C6A O1A -169.7(8)
C4A Ru6 C6A O1A 92.8(9)
C62 Ru6 C6A O1A -35.6(8)
C63 Ru6 C6A O1A -2.8(9)
C64 Ru6 C6A O1A -3.1(11)
C61 Ru6 C6A O1A -67.6(9)
C65 Ru6 C6A O1A -67.8(10)
Ru5 Ru6 C6A O1A -174.2(10)
Ru4 Ru6 C6A O1A 142.8(8)
C4B Ru6 C6A Ru5 -113.0(13)
C6B Ru6 C6A Ru5 -89.5(4)
C1A Ru6 C6A Ru5 4.5(2)
C4A Ru6 C6A Ru5 -93.0(2)
C62 Ru6 C6A Ru5 138.7(2)
C63 Ru6 C6A Ru5 171.39(18)
C64 Ru6 C6A Ru5 171.1(3)
C61 Ru6 C6A Ru5 106.7(2)
C65 Ru6 C6A Ru5 106.4(3)
Ru4 Ru6 C6A Ru5 -42.95(16)
C3A C2A C3B C4B 104.2(9)
Ru5 C2A C3B C4B -36.4(8)
Ru4 C2A C3B C4B 39.9(10)
C3A C2A C3B C5B -94.4(8)
Ru5 C2A C3B C5B 125.1(8)
Ru4 C2A C3B C5B -158.7(6)
C3A C2A C3B Ru5 140.5(5)
Ru4 C2A C3B Ru5 76.3(3)
C6A Ru5 C3B C2A -164.6(6)
C1A Ru5 C3B C2A -80.0(4)
C4B Ru5 C3B C2A -146.1(8)
C52 Ru5 C3B C2A 104.0(4)
C51 Ru5 C3B C2A 68.3(4)
C53 Ru5 C3B C2A 137.4(3)
C55 Ru5 C3B C2A 59.9(7)
C54 Ru5 C3B C2A 139.4(4)
Ru6 Ru5 C3B C2A -110.3(4)
Ru4 Ru5 C3B C2A -46.2(4)
C6A Ru5 C3B C4B -18.5(4)
C1A Ru5 C3B C4B 66.1(6)
C2A Ru5 C3B C4B 146.1(8)
C52 Ru5 C3B C4B -109.9(5)
C51 Ru5 C3B C4B -145.6(5)
C53 Ru5 C3B C4B -76.5(6)
C55 Ru5 C3B C4B -154.0(5)
C54 Ru5 C3B C4B -74.5(8)
Ru6 Ru5 C3B C4B 35.8(5)
Ru4 Ru5 C3B C4B 99.9(5)
C6A Ru5 C3B C5B 94.8(9)
C1A Ru5 C3B C5B 179.5(8)
C2A Ru5 C3B C5B -100.6(10)
C4B Ru5 C3B C5B 113.3(11)
C52 Ru5 C3B C5B 3.5(9)
C51 Ru5 C3B C5B -32.2(9)
C53 Ru5 C3B C5B 36.8(9)
C55 Ru5 C3B C5B -40.6(11)
C54 Ru5 C3B C5B 38.8(12)
Ru6 Ru5 C3B C5B 149.1(9)
Ru4 Ru5 C3B C5B -146.8(9)
C2A C3B C4B Ru6 -36.9(12)
C5B C3B C4B Ru6 162.8(7)
Ru5 C3B C4B Ru6 -71.1(6)
C2A C3B C4B Ru5 34.2(7)
C5B C3B C4B Ru5 -126.1(9)
C6B Ru6 C4B C3B -33.3(9)
C1A Ru6 C4B C3B 59.4(8)
C4A Ru6 C4B C3B -34.3(7)
C6A Ru6 C4B C3B 123.7(17)
C62 Ru6 C4B C3B -164.4(8)
C63 Ru6 C4B C3B -128.0(8)
C64 Ru6 C4B C3B -114.8(7)
C61 Ru6 C4B C3B 167.6(7)
C65 Ru6 C4B C3B -177.8(5)
Ru5 Ru6 C4B C3B 67.8(7)
Ru4 Ru6 C4B C3B 13.7(8)
C6B Ru6 C4B Ru5 -101.1(4)
C1A Ru6 C4B Ru5 -8.3(3)
C4A Ru6 C4B Ru5 -102.0(3)
C6A Ru6 C4B Ru5 56.0(12)
C62 Ru6 C4B Ru5 127.8(2)
C63 Ru6 C4B Ru5 164.2(2)
C64 Ru6 C4B Ru5 177.4(2)
C61 Ru6 C4B Ru5 99.9(3)
C65 Ru6 C4B Ru5 114.5(6)
Ru4 Ru6 C4B Ru5 -54.0(2)
C6A Ru5 C4B C3B 118.2(14)
C1A Ru5 C4B C3B -118.7(5)
C2A Ru5 C4B C3B -21.0(5)
C52 Ru5 C4B C3B 77.9(5)
C51 Ru5 C4B C3B 53.3(7)
C53 Ru5 C4B C3B 116.4(5)
C55 Ru5 C4B C3B 121.1(9)
C54 Ru5 C4B C3B 144.7(5)
Ru6 Ru5 C4B C3B -126.8(7)
Ru4 Ru5 C4B C3B -71.7(5)
C6A Ru5 C4B Ru6 -115.0(13)
C1A Ru5 C4B Ru6 8.1(3)
C2A Ru5 C4B Ru6 105.9(3)
C52 Ru5 C4B Ru6 -155.3(2)
C51 Ru5 C4B Ru6 -179.88(14)
C53 Ru5 C4B Ru6 -116.8(3)
C55 Ru5 C4B Ru6 -112.0(8)
C54 Ru5 C4B Ru6 -88.4(4)
C3B Ru5 C4B Ru6 126.8(7)
Ru4 Ru5 C4B Ru6 55.1(3)
C4B Ru6 C6B O1B -91.3(13)
C1A Ru6 C6B O1B 167.7(13)
C4A Ru6 C6B O1B -89.3(15)
C6A Ru6 C6B O1B -97.3(13)
C62 Ru6 C6B O1B 1.4(16)
C63 Ru6 C6B O1B 11.3(13)
C64 Ru6 C6B O1B 47.1(13)
C61 Ru6 C6B O1B 53.9(16)
C65 Ru6 C6B O1B 72.7(14)
Ru5 Ru6 C6B O1B -144.7(13)
Ru4 Ru6 C6B O1B -179.7(16)
C4B Ru6 C6B Ru4 88.4(4)
C1A Ru6 C6B Ru4 -12.6(3)
C4A Ru6 C6B Ru4 90.3(9)
C6A Ru6 C6B Ru4 82.4(4)
C62 Ru6 C6B Ru4 -178.93(16)
C63 Ru6 C6B Ru4 -169.0(3)
C64 Ru6 C6B Ru4 -133.3(4)
C61 Ru6 C6B Ru4 -126.5(5)
C65 Ru6 C6B Ru4 -107.7(3)
Ru5 Ru6 C6B Ru4 35.0(3)
C1A Ru4 C6B O1B -167.9(13)
C2A Ru4 C6B O1B 97.0(13)
C4A Ru4 C6B O1B 91.3(16)
C45 Ru4 C6B O1B -22.6(13)
C44 Ru4 C6B O1B -1.2(15)
C41 Ru4 C6B O1B -59.8(13)
C42 Ru4 C6B O1B -76.6(14)
C43 Ru4 C6B O1B -34.6(18)
C3A Ru4 C6B O1B 77.7(13)
Ru5 Ru4 C6B O1B 145.0(13)
Ru6 Ru4 C6B O1B 179.6(16)
C1A Ru4 C6B Ru6 12.4(3)
C2A Ru4 C6B Ru6 -82.6(3)
C4A Ru4 C6B Ru6 -88.3(9)
C45 Ru4 C6B Ru6 157.7(3)
C44 Ru4 C6B Ru6 179.15(19)
C41 Ru4 C6B Ru6 120.5(3)
C42 Ru4 C6B Ru6 103.8(4)
C43 Ru4 C6B Ru6 145.7(5)
C3A Ru4 C6B Ru6 -101.9(4)
Ru5 Ru4 C6B Ru6 -34.7(3)
C6B Ru4 C41 C42 -157.1(4)
C1A Ru4 C41 C42 -65.6(3)
C2A Ru4 C41 C42 108.6(5)
C4A Ru4 C41 C42 -169.9(3)
C45 Ru4 C41 C42 116.2(4)
C44 Ru4 C41 C42 77.1(4)
C43 Ru4 C41 C42 36.2(3)
C3A Ru4 C41 C42 150.7(3)
Ru5 Ru4 C41 C42 -47.0(4)
Ru6 Ru4 C41 C42 -115.4(2)
C6B Ru4 C41 C45 86.7(5)
C1A Ru4 C41 C45 178.2(3)
C2A Ru4 C41 C45 -7.6(6)
C4A Ru4 C41 C45 73.9(4)
C44 Ru4 C41 C45 -39.1(4)
C42 Ru4 C41 C45 -116.2(4)
C43 Ru4 C41 C45 -80.0(4)
C3A Ru4 C41 C45 34.4(4)
Ru5 Ru4 C41 C45 -163.2(3)
Ru6 Ru4 C41 C45 128.4(3)
C6B Ru4 C41 C46 -35.2(5)
C1A Ru4 C41 C46 56.3(4)
C2A Ru4 C41 C46 -129.5(5)
C4A Ru4 C41 C46 -48.0(4)
C45 Ru4 C41 C46 -121.9(6)
C44 Ru4 C41 C46 -161.0(5)
C42 Ru4 C41 C46 121.9(5)
C43 Ru4 C41 C46 158.1(5)
C3A Ru4 C41 C46 -87.4(4)
Ru5 Ru4 C41 C46 74.9(5)
Ru6 Ru4 C41 C46 6.5(4)
C45 C41 C42 C43 -0.6(4)
C46 C41 C42 C43 170.1(4)
Ru4 C41 C42 C43 -62.6(3)
C45 C41 C42 C47 -174.2(4)
C46 C41 C42 C47 -3.5(6)
Ru4 C41 C42 C47 123.9(4)
C45 C41 C42 Ru4 62.0(3)
C46 C41 C42 Ru4 -127.4(4)
C6B Ru4 C42 C43 147.5(5)
C1A Ru4 C42 C43 -121.3(4)
C2A Ru4 C42 C43 -21.5(5)
C4A Ru4 C42 C43 137.4(5)
C45 Ru4 C42 C43 80.5(4)
C44 Ru4 C42 C43 36.6(4)
C41 Ru4 C42 C43 118.7(4)
C3A Ru4 C42 C43 47.0(6)
Ru5 Ru4 C42 C43 -83.9(4)
Ru6 Ru4 C42 C43 -156.7(3)
C6B Ru4 C42 C41 28.8(5)
C1A Ru4 C42 C41 120.0(2)
C2A Ru4 C42 C41 -140.2(3)
C4A Ru4 C42 C41 18.7(5)
C45 Ru4 C42 C41 -38.2(3)
C44 Ru4 C42 C41 -82.1(3)
C43 Ru4 C42 C41 -118.7(4)
C3A Ru4 C42 C41 -71.7(5)
Ru5 Ru4 C42 C41 157.35(19)
Ru6 Ru4 C42 C41 84.5(3)
C6B Ru4 C42 C47 -91.1(6)
C1A Ru4 C42 C47 0.1(4)
C2A Ru4 C42 C47 99.9(4)
C4A Ru4 C42 C47 -101.2(5)
C45 Ru4 C42 C47 -158.1(5)
C44 Ru4 C42 C47 158.0(5)
C41 Ru4 C42 C47 -119.9(5)
C43 Ru4 C42 C47 121.4(6)
C3A Ru4 C42 C47 168.4(5)
Ru5 Ru4 C42 C47 37.5(4)
Ru6 Ru4 C42 C47 -35.4(4)
C41 C42 C43 C44 0.9(5)
C47 C42 C43 C44 174.4(4)
Ru4 C42 C43 C44 -61.2(3)
C41 C42 C43 C48 -169.9(4)
C47 C42 C43 C48 3.6(7)
Ru4 C42 C43 C48 128.1(5)
C41 C42 C43 Ru4 62.1(3)
C47 C42 C43 Ru4 -124.4(4)
C6B Ru4 C43 C44 52.1(8)
C1A Ru4 C43 C44 -178.0(3)
C2A Ru4 C43 C44 -75.5(3)
C4A Ru4 C43 C44 -5.5(6)
C45 Ru4 C43 C44 38.5(3)
C41 Ru4 C43 C44 81.0(3)
C42 Ru4 C43 C44 117.6(5)
C3A Ru4 C43 C44 -42.0(4)
Ru5 Ru4 C43 C44 -127.4(3)
Ru6 Ru4 C43 C44 166.4(3)
C6B Ru4 C43 C42 -65.5(9)
C1A Ru4 C43 C42 64.3(3)
C2A Ru4 C43 C42 166.9(3)
C4A Ru4 C43 C42 -123.1(5)
C45 Ru4 C43 C42 -79.1(3)
C44 Ru4 C43 C42 -117.6(5)
C41 Ru4 C43 C42 -36.6(3)
C3A Ru4 C43 C42 -159.7(3)
Ru5 Ru4 C43 C42 114.9(3)
Ru6 Ru4 C43 C42 48.7(5)
C6B Ru4 C43 C48 171.3(9)
C1A Ru4 C43 C48 -58.9(7)
C2A Ru4 C43 C48 43.7(8)
C4A Ru4 C43 C48 113.7(8)
C45 Ru4 C43 C48 157.6(8)
C44 Ru4 C43 C48 119.1(8)
C41 Ru4 C43 C48 -159.8(8)
C42 Ru4 C43 C48 -123.3(9)
C3A Ru4 C43 C48 77.1(8)
Ru5 Ru4 C43 C48 -8.3(8)
Ru6 Ru4 C43 C48 -74.5(7)
C42 C43 C44 C45 -0.8(5)
C48 C43 C44 C45 170.2(4)
Ru4 C43 C44 C45 -62.7(3)
C42 C43 C44 C49 -175.8(5)
C48 C43 C44 C49 -4.7(8)
Ru4 C43 C44 C49 122.3(5)
C42 C43 C44 Ru4 61.9(3)
C48 C43 C44 Ru4 -127.1(4)
C6B Ru4 C44 C43 -153.5(5)
C1A Ru4 C44 C43 3.2(5)
C2A Ru4 C44 C43 113.0(3)
C4A Ru4 C44 C43 177.5(3)
C45 Ru4 C44 C43 -117.2(4)
C41 Ru4 C44 C43 -79.0(3)
C42 Ru4 C44 C43 -37.1(3)
C3A Ru4 C44 C43 146.9(3)
Ru5 Ru4 C44 C43 72.4(3)
Ru6 Ru4 C44 C43 -150.6(6)
C6B Ru4 C44 C45 -36.3(5)
C1A Ru4 C44 C45 120.4(4)
C2A Ru4 C44 C45 -129.8(3)
C4A Ru4 C44 C45 -65.3(4)
C41 Ru4 C44 C45 38.2(3)
C42 Ru4 C44 C45 80.1(3)
C43 Ru4 C44 C45 117.2(4)
C3A Ru4 C44 C45 -95.9(4)
Ru5 Ru4 C44 C45 -170.3(2)
Ru6 Ru4 C44 C45 -33.4(8)
C6B Ru4 C44 C49 81.0(9)
C1A Ru4 C44 C49 -122.3(8)
C2A Ru4 C44 C49 -12.5(9)
C4A Ru4 C44 C49 52.0(9)
C45 Ru4 C44 C49 117.3(11)
C41 Ru4 C44 C49 155.5(10)
C42 Ru4 C44 C49 -162.6(10)
C43 Ru4 C44 C49 -125.5(10)
C3A Ru4 C44 C49 21.4(9)
Ru5 Ru4 C44 C49 -53.1(10)
Ru6 Ru4 C44 C49 83.9(10)
C42 C41 C45 C44 0.1(4)
C46 C41 C45 C44 -170.5(4)
Ru4 C41 C45 C44 63.1(3)
C42 C41 C45 C50 174.4(5)
C46 C41 C45 C50 3.8(8)
Ru4 C41 C45 C50 -122.6(6)
C42 C41 C45 Ru4 -63.0(3)
C46 C41 C45 Ru4 126.5(4)
C43 C44 C45 C41 0.4(5)
C49 C44 C45 C41 175.7(4)
Ru4 C44 C45 C41 -64.1(3)
C43 C44 C45 C50 -173.6(5)
C49 C44 C45 C50 1.7(8)
Ru4 C44 C45 C50 121.9(6)
C43 C44 C45 Ru4 64.5(3)
C49 C44 C45 Ru4 -120.2(5)
C6B Ru4 C45 C41 -94.5(4)
C1A Ru4 C45 C41 -3.0(6)
C2A Ru4 C45 C41 176.6(3)
C4A Ru4 C45 C41 -117.3(3)
C44 Ru4 C45 C41 115.4(5)
C42 Ru4 C45 C41 37.6(3)
C43 Ru4 C45 C41 79.1(3)
C3A Ru4 C45 C41 -154.8(3)
Ru5 Ru4 C45 C41 147.8(5)
Ru6 Ru4 C45 C41 -73.5(4)
C6B Ru4 C45 C44 150.2(5)
C1A Ru4 C45 C44 -118.4(4)
C2A Ru4 C45 C44 61.2(4)
C4A Ru4 C45 C44 127.3(4)
C41 Ru4 C45 C44 -115.4(5)
C42 Ru4 C45 C44 -77.8(4)
C43 Ru4 C45 C44 -36.3(3)
C3A Ru4 C45 C44 89.8(4)
Ru5 Ru4 C45 C44 32.4(9)
Ru6 Ru4 C45 C44 171.1(3)
C6B Ru4 C45 C50 25.9(6)
C1A Ru4 C45 C50 117.3(5)
C2A Ru4 C45 C50 -63.1(6)
C4A Ru4 C45 C50 3.0(6)
C44 Ru4 C45 C50 -124.2(7)
C41 Ru4 C45 C50 120.4(7)
C42 Ru4 C45 C50 158.0(6)
C43 Ru4 C45 C50 -160.5(6)
C3A Ru4 C45 C50 -34.4(6)
Ru5 Ru4 C45 C50 -91.9(10)
Ru6 Ru4 C45 C50 46.9(6)
C6A Ru5 C51 C52 22.7(3)
C1A Ru5 C51 C52 -149.9(2)
C2A Ru5 C51 C52 105.6(2)
C4B Ru5 C51 C52 40.6(5)
C53 Ru5 C51 C52 -37.7(2)
C55 Ru5 C51 C52 -115.7(3)
C54 Ru5 C51 C52 -79.0(2)
C3B Ru5 C51 C52 71.4(3)
Ru6 Ru5 C51 C52 -137.6(19)
Ru4 Ru5 C51 C52 153.02(18)
C6A Ru5 C51 C55 138.4(3)
C1A Ru5 C51 C55 -34.3(3)
C2A Ru5 C51 C55 -138.7(2)
C4B Ru5 C51 C55 156.2(4)
C52 Ru5 C51 C55 115.7(3)
C53 Ru5 C51 C55 78.0(2)
C54 Ru5 C51 C55 36.7(2)
C3B Ru5 C51 C55 -172.9(3)
Ru6 Ru5 C51 C55 -22(2)
Ru4 Ru5 C51 C55 -91.3(2)
C6A Ru5 C51 C56 -99.2(4)
C1A Ru5 C51 C56 88.2(3)
C2A Ru5 C51 C56 -16.3(3)
C4B Ru5 C51 C56 -81.3(5)
C52 Ru5 C51 C56 -121.9(4)
C53 Ru5 C51 C56 -159.6(3)
C55 Ru5 C51 C56 122.4(4)
C54 Ru5 C51 C56 159.1(3)
C3B Ru5 C51 C56 -50.5(4)
Ru6 Ru5 C51 C56 100(2)
Ru4 Ru5 C51 C56 31.1(3)
C55 C51 C52 C53 -0.4(4)
C56 C51 C52 C53 -173.9(3)
Ru5 C51 C52 C53 64.1(2)
C55 C51 C52 C57 175.4(3)
C56 C51 C52 C57 1.9(6)
Ru5 C51 C52 C57 -120.1(4)
C55 C51 C52 Ru5 -64.5(2)
C56 C51 C52 Ru5 122.0(4)
C6A Ru5 C52 C53 80.4(3)
C1A Ru5 C52 C53 -44.8(4)
C2A Ru5 C52 C53 162.6(2)
C4B Ru5 C52 C53 89.9(3)
C51 Ru5 C52 C53 -116.5(3)
C55 Ru5 C52 C53 -78.3(2)
C54 Ru5 C52 C53 -36.8(2)
C3B Ru5 C52 C53 125.6(3)
Ru6 Ru5 C52 C53 60.4(3)
Ru4 Ru5 C52 C53 -167.28(16)
C6A Ru5 C52 C51 -163.1(3)
C1A Ru5 C52 C51 71.6(4)
C2A Ru5 C52 C51 -80.9(2)
C4B Ru5 C52 C51 -153.6(3)
C53 Ru5 C52 C51 116.5(3)
C55 Ru5 C52 C51 38.2(2)
C54 Ru5 C52 C51 79.7(2)
C3B Ru5 C52 C51 -117.9(3)
Ru6 Ru5 C52 C51 176.92(15)
Ru4 Ru5 C52 C51 -50.8(3)
C6A Ru5 C52 C57 -42.3(4)
C1A Ru5 C52 C57 -167.5(3)
C2A Ru5 C52 C57 39.9(4)
C4B Ru5 C52 C57 -32.8(4)
C51 Ru5 C52 C57 120.8(4)
C53 Ru5 C52 C57 -122.7(4)
C55 Ru5 C52 C57 159.0(4)
C54 Ru5 C52 C57 -159.5(4)
C3B Ru5 C52 C57 2.9(4)
Ru6 Ru5 C52 C57 -62.3(4)
Ru4 Ru5 C52 C57 70.0(4)
C51 C52 C53 C54 0.8(4)
C57 C52 C53 C54 -175.0(3)
Ru5 C52 C53 C54 63.9(2)
C51 C52 C53 C58 174.2(3)
C57 C52 C53 C58 -1.6(6)
Ru5 C52 C53 C58 -122.7(4)
C51 C52 C53 Ru5 -63.1(2)
C57 C52 C53 Ru5 121.2(4)
C6A Ru5 C53 C54 141.6(2)
C1A Ru5 C53 C54 42.8(3)
C2A Ru5 C53 C54 -143.4(2)
C4B Ru5 C53 C54 142.1(3)
C52 Ru5 C53 C54 -117.2(3)
C51 Ru5 C53 C54 -79.1(2)
C55 Ru5 C53 C54 -36.51(19)
C3B Ru5 C53 C54 178.4(3)
Ru6 Ru5 C53 C54 97.95(19)
Ru4 Ru5 C53 C54 19.7(7)
C6A Ru5 C53 C52 -101.2(2)
C1A Ru5 C53 C52 160.0(2)
C2A Ru5 C53 C52 -26.1(3)
C4B Ru5 C53 C52 -100.7(3)
C51 Ru5 C53 C52 38.16(19)
C55 Ru5 C53 C52 80.7(2)
C54 Ru5 C53 C52 117.2(3)
C3B Ru5 C53 C52 -64.4(3)
Ru6 Ru5 C53 C52 -144.82(17)
Ru4 Ru5 C53 C52 136.9(5)
C6A Ru5 C53 C58 18.4(4)
C1A Ru5 C53 C58 -80.4(4)
C2A Ru5 C53 C58 93.4(4)
C4B Ru5 C53 C58 18.9(4)
C52 Ru5 C53 C58 119.6(4)
C51 Ru5 C53 C58 157.8(4)
C55 Ru5 C53 C58 -159.7(4)
C54 Ru5 C53 C58 -123.2(4)
C3B Ru5 C53 C58 55.2(5)
Ru6 Ru5 C53 C58 -25.2(4)
Ru4 Ru5 C53 C58 -103.5(6)
C52 C53 C54 C55 -0.9(4)
C58 C53 C54 C55 -174.2(3)
Ru5 C53 C54 C55 60.7(2)
C52 C53 C54 C59 170.8(4)
C58 C53 C54 C59 -2.5(6)
Ru5 C53 C54 C59 -127.6(4)
C52 C53 C54 Ru5 -61.6(2)
C58 C53 C54 Ru5 125.1(4)
C6A Ru5 C54 C53 -44.0(3)
C1A Ru5 C54 C53 -145.5(2)
C2A Ru5 C54 C53 92.7(4)
C4B Ru5 C54 C53 -51.3(4)
C52 Ru5 C54 C53 37.8(2)
C51 Ru5 C54 C53 80.9(2)
C55 Ru5 C54 C53 118.5(3)
C3B Ru5 C54 C53 -3.1(6)
Ru6 Ru5 C54 C53 -101.70(19)
Ru4 Ru5 C54 C53 -175.51(15)
C6A Ru5 C54 C55 -162.4(2)
C1A Ru5 C54 C55 96.1(2)
C2A Ru5 C54 C55 -25.8(5)
C4B Ru5 C54 C55 -169.7(3)
C52 Ru5 C54 C55 -80.7(2)
C51 Ru5 C54 C55 -37.60(19)
C53 Ru5 C54 C55 -118.5(3)
C3B Ru5 C54 C55 -121.6(5)
Ru6 Ru5 C54 C55 139.85(17)
Ru4 Ru5 C54 C55 66.0(2)
C6A Ru5 C54 C59 79.5(4)
C1A Ru5 C54 C59 -21.9(4)
C2A Ru5 C54 C59 -143.8(4)
C4B Ru5 C54 C59 72.2(5)
C52 Ru5 C54 C59 161.3(4)
C51 Ru5 C54 C59 -155.6(4)
C53 Ru5 C54 C59 123.5(5)
C55 Ru5 C54 C59 -118.0(5)
C3B Ru5 C54 C59 120.4(6)
Ru6 Ru5 C54 C59 21.8(4)
Ru4 Ru5 C54 C59 -52.0(4)
C53 C54 C55 C51 0.6(4)
C59 C54 C55 C51 -171.5(3)
Ru5 C54 C55 C51 61.1(2)
C53 C54 C55 C60 171.6(3)
C59 C54 C55 C60 -0.5(6)
Ru5 C54 C55 C60 -127.9(4)
C53 C54 C55 Ru5 -60.5(2)
C59 C54 C55 Ru5 127.3(4)
C52 C51 C55 C54 -0.1(4)
C56 C51 C55 C54 173.4(3)
Ru5 C51 C55 C54 -63.3(2)
C52 C51 C55 C60 -170.8(4)
C56 C51 C55 C60 2.8(6)
Ru5 C51 C55 C60 126.1(4)
C52 C51 C55 Ru5 63.2(2)
C56 C51 C55 Ru5 -123.3(4)
C6A Ru5 C55 C54 32.6(4)
C1A Ru5 C55 C54 -88.1(2)
C2A Ru5 C55 C54 168.4(2)
C4B Ru5 C55 C54 31.1(9)
C52 Ru5 C55 C54 79.0(2)
C51 Ru5 C55 C54 117.6(3)
C53 Ru5 C55 C54 36.4(2)
C3B Ru5 C55 C54 130.5(5)
Ru6 Ru5 C55 C54 -64.0(2)
Ru4 Ru5 C55 C54 -134.98(18)
C6A Ru5 C55 C51 -84.9(4)
C1A Ru5 C55 C51 154.3(2)
C2A Ru5 C55 C51 50.8(3)
C4B Ru5 C55 C51 -86.4(9)
C52 Ru5 C55 C51 -38.6(2)
C53 Ru5 C55 C51 -81.1(2)
C54 Ru5 C55 C51 -117.6(3)
C3B Ru5 C55 C51 12.9(5)
Ru6 Ru5 C55 C51 178.44(15)
Ru4 Ru5 C55 C51 107.46(19)
C6A Ru5 C55 C60 153.4(4)
C1A Ru5 C55 C60 32.7(4)
C2A Ru5 C55 C60 -70.9(4)
C4B Ru5 C55 C60 151.9(9)
C52 Ru5 C55 C60 -160.3(4)
C51 Ru5 C55 C60 -121.7(4)
C53 Ru5 C55 C60 157.2(4)
C54 Ru5 C55 C60 120.8(4)
C3B Ru5 C55 C60 -108.8(5)
Ru6 Ru5 C55 C60 56.8(4)
Ru4 Ru5 C55 C60 -14.2(4)
C4B Ru6 C61 C62 51.6(4)
C6B Ru6 C61 C62 -87.9(7)
C1A Ru6 C61 C62 160.2(2)
C4A Ru6 C61 C62 -35.9(7)
C6A Ru6 C61 C62 62.5(3)
C63 Ru6 C61 C62 -37.9(2)
C64 Ru6 C61 C62 -80.2(3)
C65 Ru6 C61 C62 -117.8(4)
Ru5 Ru6 C61 C62 112.2(2)
Ru4 Ru6 C61 C62 -176.78(16)
C4B Ru6 C61 C65 169.3(4)
C6B Ru6 C61 C65 29.8(7)
C1A Ru6 C61 C65 -82.0(3)
C4A Ru6 C61 C65 81.9(7)
C6A Ru6 C61 C65 -179.8(3)
C62 Ru6 C61 C65 117.8(4)
C63 Ru6 C61 C65 79.8(3)
C64 Ru6 C61 C65 37.5(3)
Ru5 Ru6 C61 C65 -130.0(3)
Ru4 Ru6 C61 C65 -59.0(4)
C4B Ru6 C61 C66 -69.3(5)
C6B Ru6 C61 C66 151.2(7)
C1A Ru6 C61 C66 39.3(4)
C4A Ru6 C61 C66 -156.8(6)
C6A Ru6 C61 C66 -58.4(4)
C62 Ru6 C61 C66 -120.9(5)
C63 Ru6 C61 C66 -158.8(5)
C64 Ru6 C61 C66 158.9(5)
C65 Ru6 C61 C66 121.3(6)
Ru5 Ru6 C61 C66 -8.7(4)
Ru4 Ru6 C61 C66 62.3(4)
C65 C61 C62 C63 0.1(4)
C66 C61 C62 C63 -174.0(4)
Ru6 C61 C62 C63 62.9(3)
C65 C61 C62 C67 173.9(4)
C66 C61 C62 C67 -0.2(6)
Ru6 C61 C62 C67 -123.3(4)
C65 C61 C62 Ru6 -62.8(3)
C66 C61 C62 Ru6 123.1(4)
C4B Ru6 C62 C61 -136.4(4)
C6B Ru6 C62 C61 133.1(5)
C1A Ru6 C62 C61 -27.6(3)
C4A Ru6 C62 C61 166.0(3)
C6A Ru6 C62 C61 -122.0(3)
C63 Ru6 C62 C61 116.7(4)
C64 Ru6 C62 C61 79.0(3)
C65 Ru6 C62 C61 37.0(2)
Ru5 Ru6 C62 C61 -87.5(2)
Ru4 Ru6 C62 C61 110(4)
C4B Ru6 C62 C63 106.9(4)
C6B Ru6 C62 C63 16.5(6)
C1A Ru6 C62 C63 -144.3(3)
C4A Ru6 C62 C63 49.3(4)
C6A Ru6 C62 C63 121.3(4)
C64 Ru6 C62 C63 -37.7(4)
C61 Ru6 C62 C63 -116.7(4)
C65 Ru6 C62 C63 -79.7(3)
Ru5 Ru6 C62 C63 155.9(3)
Ru4 Ru6 C62 C63 -6(4)
C4B Ru6 C62 C67 -14.9(5)
C6B Ru6 C62 C67 -105.4(6)
C1A Ru6 C62 C67 93.8(5)
C4A Ru6 C62 C67 -72.5(5)
C6A Ru6 C62 C67 -0.6(5)
C63 Ru6 C62 C67 -121.8(6)
C64 Ru6 C62 C67 -159.5(5)
C61 Ru6 C62 C67 121.5(5)
C65 Ru6 C62 C67 158.4(5)
Ru5 Ru6 C62 C67 34.0(5)
Ru4 Ru6 C62 C67 -128(3)
C61 C62 C63 C64 -0.1(5)
C67 C62 C63 C64 -173.8(4)
Ru6 C62 C63 C64 63.3(3)
C61 C62 C63 C68 174.9(5)
C67 C62 C63 C68 1.2(8)
Ru6 C62 C63 C68 -121.8(5)
C61 C62 C63 Ru6 -63.3(3)
C67 C62 C63 Ru6 122.9(4)
C4B Ru6 C63 C64 165.2(4)
C6B Ru6 C63 C64 75.9(5)
C1A Ru6 C63 C64 -32.4(5)
C4A Ru6 C63 C64 101.6(4)
C6A Ru6 C63 C64 -179.8(3)
C62 Ru6 C63 C64 -116.4(5)
C61 Ru6 C63 C64 -79.1(4)
C65 Ru6 C63 C64 -37.1(3)
Ru5 Ru6 C63 C64 -165.9(3)
Ru4 Ru6 C63 C64 63.2(4)
C4B Ru6 C63 C62 -78.3(4)
C6B Ru6 C63 C62 -167.6(4)
C1A Ru6 C63 C62 84.1(5)
C4A Ru6 C63 C62 -142.0(3)
C6A Ru6 C63 C62 -63.3(4)
C64 Ru6 C63 C62 116.4(5)
C61 Ru6 C63 C62 37.4(3)
C65 Ru6 C63 C62 79.3(3)
Ru5 Ru6 C63 C62 -49.5(5)
Ru4 Ru6 C63 C62 179.6(2)
C4B Ru6 C63 C68 42.8(6)
C6B Ru6 C63 C68 -46.5(6)
C1A Ru6 C63 C68 -154.8(4)
C4A Ru6 C63 C68 -20.8(5)
C6A Ru6 C63 C68 57.8(5)
C62 Ru6 C63 C68 121.1(6)
C64 Ru6 C63 C68 -122.4(6)
C61 Ru6 C63 C68 158.5(5)
C65 Ru6 C63 C68 -159.6(5)
Ru5 Ru6 C63 C68 71.6(5)
Ru4 Ru6 C63 C68 -59.2(6)
C62 C63 C64 C65 0.0(5)
C68 C63 C64 C65 -174.9(5)
Ru6 C63 C64 C65 62.9(3)
C62 C63 C64 C69 172.8(5)
C68 C63 C64 C69 -2.2(8)
Ru6 C63 C64 C69 -124.4(5)
C62 C63 C64 Ru6 -62.9(3)
C68 C63 C64 Ru6 122.2(5)
C4B Ru6 C64 C63 -21.8(6)
C6B Ru6 C64 C63 -104.3(5)
C1A Ru6 C64 C63 164.8(3)
C4A Ru6 C64 C63 -86.3(4)
C6A Ru6 C64 C63 0.4(6)
C62 Ru6 C64 C63 38.0(3)
C61 Ru6 C64 C63 79.9(3)
C65 Ru6 C64 C63 117.4(4)
Ru5 Ru6 C64 C63 148.4(5)
Ru4 Ru6 C64 C63 -140.8(3)
C4B Ru6 C64 C65 -139.2(5)
C6B Ru6 C64 C65 138.3(4)
C1A Ru6 C64 C65 47.4(3)
C4A Ru6 C64 C65 156.3(3)
C6A Ru6 C64 C65 -117.0(4)
C62 Ru6 C64 C65 -79.4(3)
C63 Ru6 C64 C65 -117.4(4)
C61 Ru6 C64 C65 -37.5(3)
Ru5 Ru6 C64 C65 31.0(7)
Ru4 Ru6 C64 C65 101.7(2)
C4B Ru6 C64 C69 98.0(7)
C6B Ru6 C64 C69 15.6(7)
C1A Ru6 C64 C69 -75.4(7)
C4A Ru6 C64 C69 33.6(7)
C6A Ru6 C64 C69 120.2(6)
C62 Ru6 C64 C69 157.8(7)
C63 Ru6 C64 C69 119.9(8)
C61 Ru6 C64 C69 -160.2(7)
C65 Ru6 C64 C69 -122.7(7)
Ru5 Ru6 C64 C69 -91.8(9)
Ru4 Ru6 C64 C69 -21.0(7)
C62 C61 C65 C64 0.0(4)
C66 C61 C65 C64 174.1(4)
Ru6 C61 C65 C64 -62.2(3)
C62 C61 C65 C70 -176.6(4)
C66 C61 C65 C70 -2.5(6)
Ru6 C61 C65 C70 121.2(4)
C62 C61 C65 Ru6 62.2(3)
C66 C61 C65 Ru6 -123.7(4)
C63 C64 C65 C61 0.0(5)
C69 C64 C65 C61 -172.6(4)
Ru6 C64 C65 C61 62.3(3)
C63 C64 C65 C70 176.5(4)
C69 C64 C65 C70 4.0(7)
Ru6 C64 C65 C70 -121.2(4)
C63 C64 C65 Ru6 -62.3(3)
C69 C64 C65 Ru6 125.2(5)
C4B Ru6 C65 C61 -21.8(8)
C6B Ru6 C65 C61 -162.8(4)
C1A Ru6 C65 C61 102.5(3)
C4A Ru6 C65 C61 -151.4(3)
C6A Ru6 C65 C61 0.4(5)
C62 Ru6 C65 C61 -37.0(3)
C63 Ru6 C65 C61 -79.5(3)
C64 Ru6 C65 C61 -116.8(4)
Ru5 Ru6 C65 C61 71.7(3)
Ru4 Ru6 C65 C61 145.2(2)
C4B Ru6 C65 C64 95.1(8)
C6B Ru6 C65 C64 -45.9(4)
C1A Ru6 C65 C64 -140.7(3)
C4A Ru6 C65 C64 -34.6(4)
C6A Ru6 C65 C64 117.2(4)
C62 Ru6 C65 C64 79.8(3)
C63 Ru6 C65 C64 37.3(3)
C61 Ru6 C65 C64 116.8(4)
Ru5 Ru6 C65 C64 -171.5(2)
Ru4 Ru6 C65 C64 -98.0(3)
C4B Ru6 C65 C70 -143.5(8)
C6B Ru6 C65 C70 75.5(6)
C1A Ru6 C65 C70 -19.2(4)
C4A Ru6 C65 C70 86.8(5)
C6A Ru6 C65 C70 -121.4(5)
C62 Ru6 C65 C70 -158.7(5)
C63 Ru6 C65 C70 158.7(5)
C64 Ru6 C65 C70 121.4(5)
C61 Ru6 C65 C70 -121.7(6)
Ru5 Ru6 C65 C70 -50.1(5)
Ru4 Ru6 C65 C70 23.5(5)
C2 Ru1 Ru2 C1 168.17(17)
C4 Ru1 Ru2 C1 101.27(14)
C14 Ru1 Ru2 C1 -153.9(4)
C13 Ru1 Ru2 C1 -17.2(3)
C12 Ru1 Ru2 C1 -46.46(17)
C3 Ru1 Ru2 C1 138.92(15)
C15 Ru1 Ru2 C1 -125.97(17)
C11 Ru1 Ru2 C1 -86.73(16)
Ru3 Ru1 Ru2 C1 57.38(12)
C1 Ru1 Ru2 C2 -168.17(17)
C4 Ru1 Ru2 C2 -66.90(15)
C14 Ru1 Ru2 C2 37.9(4)
C13 Ru1 Ru2 C2 174.6(3)
C12 Ru1 Ru2 C2 145.38(17)
C3 Ru1 Ru2 C2 -29.25(15)
C15 Ru1 Ru2 C2 65.86(18)
C11 Ru1 Ru2 C2 105.11(17)
Ru3 Ru1 Ru2 C2 -110.79(12)
C1 Ru1 Ru2 C6 -93.67(15)
C2 Ru1 Ru2 C6 74.50(15)
C4 Ru1 Ru2 C6 7.60(12)
C14 Ru1 Ru2 C6 112.4(4)
C13 Ru1 Ru2 C6 -110.9(3)
C12 Ru1 Ru2 C6 -140.12(16)
C3 Ru1 Ru2 C6 45.25(13)
C15 Ru1 Ru2 C6 140.36(16)
C11 Ru1 Ru2 C6 179.61(15)
Ru3 Ru1 Ru2 C6 -36.28(9)
C1 Ru1 Ru2 C25 116.92(17)
C2 Ru1 Ru2 C25 -74.91(17)
C4 Ru1 Ru2 C25 -141.81(15)
C14 Ru1 Ru2 C25 -37.0(4)
C13 Ru1 Ru2 C25 99.7(3)
C12 Ru1 Ru2 C25 70.47(17)
C3 Ru1 Ru2 C25 -104.16(15)
C15 Ru1 Ru2 C25 -9.05(17)
C11 Ru1 Ru2 C25 30.19(17)
Ru3 Ru1 Ru2 C25 174.30(12)
C1 Ru1 Ru2 C24 151.9(2)
C2 Ru1 Ru2 C24 -39.9(2)
C4 Ru1 Ru2 C24 -106.82(19)
C14 Ru1 Ru2 C24 -2.0(4)
C13 Ru1 Ru2 C24 134.7(3)
C12 Ru1 Ru2 C24 105.5(2)
C3 Ru1 Ru2 C24 -69.17(19)
C15 Ru1 Ru2 C24 25.9(2)
C11 Ru1 Ru2 C24 65.2(2)
Ru3 Ru1 Ru2 C24 -150.70(17)
C1 Ru1 Ru2 C21 75.08(16)
C2 Ru1 Ru2 C21 -116.75(16)
C4 Ru1 Ru2 C21 176.35(14)
C14 Ru1 Ru2 C21 -78.9(4)
C13 Ru1 Ru2 C21 57.9(3)
C12 Ru1 Ru2 C21 28.62(17)
C3 Ru1 Ru2 C21 -146.00(14)
C15 Ru1 Ru2 C21 -50.90(17)
C11 Ru1 Ru2 C21 -11.65(16)
Ru3 Ru1 Ru2 C21 132.46(11)
C1 Ru1 Ru2 C23 51.2(16)
C2 Ru1 Ru2 C23 -140.7(16)
C4 Ru1 Ru2 C23 152.4(16)
C14 Ru1 Ru2 C23 -102.8(16)
C13 Ru1 Ru2 C23 34.0(16)
C12 Ru1 Ru2 C23 4.7(16)
C3 Ru1 Ru2 C23 -169.9(16)
C15 Ru1 Ru2 C23 -74.8(16)
C11 Ru1 Ru2 C23 -35.5(16)
Ru3 Ru1 Ru2 C23 108.6(16)
C1 Ru1 Ru2 C22 40.21(18)
C2 Ru1 Ru2 C22 -151.62(18)
C4 Ru1 Ru2 C22 141.48(16)
C14 Ru1 Ru2 C22 -113.7(4)
C13 Ru1 Ru2 C22 23.0(3)
C12 Ru1 Ru2 C22 -6.25(19)
C3 Ru1 Ru2 C22 179.13(16)
C15 Ru1 Ru2 C22 -85.77(19)
C11 Ru1 Ru2 C22 -46.52(18)
Ru3 Ru1 Ru2 C22 97.59(14)
C1 Ru1 Ru2 Ru3 -57.38(12)
C2 Ru1 Ru2 Ru3 110.79(12)
C4 Ru1 Ru2 Ru3 43.88(9)
C14 Ru1 Ru2 Ru3 148.7(3)
C13 Ru1 Ru2 Ru3 -74.6(3)
C12 Ru1 Ru2 Ru3 -103.84(13)
C3 Ru1 Ru2 Ru3 81.54(9)
C15 Ru1 Ru2 Ru3 176.64(13)
C11 Ru1 Ru2 Ru3 -144.11(12)
C2 Ru2 Ru3 C1 106.13(15)
C6 Ru2 Ru3 C1 -172.96(17)
C25 Ru2 Ru3 C1 -2.8(9)
C24 Ru2 Ru3 C1 -153.2(2)
C21 Ru2 Ru3 C1 -38.01(18)
C23 Ru2 Ru3 C1 -116.95(17)
C22 Ru2 Ru3 C1 -75.84(16)
Ru1 Ru2 Ru3 C1 58.83(12)
C1 Ru2 Ru3 C4 -106.51(15)
C2 Ru2 Ru3 C4 -0.38(13)
C6 Ru2 Ru3 C4 80.53(15)
C25 Ru2 Ru3 C4 -109.3(9)
C24 Ru2 Ru3 C4 100.3(2)
C21 Ru2 Ru3 C4 -144.52(16)
C23 Ru2 Ru3 C4 136.54(15)
C22 Ru2 Ru3 C4 177.65(14)
Ru1 Ru2 Ru3 C4 -47.68(9)
C1 Ru2 Ru3 C6 172.96(17)
C2 Ru2 Ru3 C6 -80.91(15)
C25 Ru2 Ru3 C6 170.1(9)
C24 Ru2 Ru3 C6 19.8(2)
C21 Ru2 Ru3 C6 134.95(18)
C23 Ru2 Ru3 C6 56.01(17)
C22 Ru2 Ru3 C6 97.12(16)
Ru1 Ru2 Ru3 C6 -128.21(12)
C1 Ru2 Ru3 C31 150.42(18)
C2 Ru2 Ru3 C31 -103.45(17)
C6 Ru2 Ru3 C31 -22.55(18)
C25 Ru2 Ru3 C31 147.6(9)
C24 Ru2 Ru3 C31 -2.8(2)
C21 Ru2 Ru3 C31 112.41(19)
C23 Ru2 Ru3 C31 33.47(18)
C22 Ru2 Ru3 C31 74.58(18)
Ru1 Ru2 Ru3 C31 -150.75(14)
C1 Ru2 Ru3 C35 115(5)
C2 Ru2 Ru3 C35 -139(5)
C6 Ru2 Ru3 C35 -58(5)
C25 Ru2 Ru3 C35 112(5)
C24 Ru2 Ru3 C35 -38(5)
C21 Ru2 Ru3 C35 77(5)
C23 Ru2 Ru3 C35 -2(5)
C22 Ru2 Ru3 C35 39(5)
Ru1 Ru2 Ru3 C35 174(22)
C1 Ru2 Ru3 C32 113.01(15)
C2 Ru2 Ru3 C32 -140.86(13)
C6 Ru2 Ru3 C32 -59.95(15)
C25 Ru2 Ru3 C32 110.2(9)
C24 Ru2 Ru3 C32 -40.2(2)
C21 Ru2 Ru3 C32 75.00(16)
C23 Ru2 Ru3 C32 -3.94(15)
C22 Ru2 Ru3 C32 37.17(15)
Ru1 Ru2 Ru3 C32 171.84(10)
C1 Ru2 Ru3 C34 36.08(18)
C2 Ru2 Ru3 C34 142.21(16)
C6 Ru2 Ru3 C34 -136.88(18)
C25 Ru2 Ru3 C34 33.3(9)
C24 Ru2 Ru3 C34 -117.1(2)
C21 Ru2 Ru3 C34 -1.93(19)
C23 Ru2 Ru3 C34 -80.87(18)
C22 Ru2 Ru3 C34 -39.76(17)
Ru1 Ru2 Ru3 C34 94.91(14)
C1 Ru2 Ru3 C33 72.04(15)
C2 Ru2 Ru3 C33 178.17(13)
C6 Ru2 Ru3 C33 -100.93(15)
C25 Ru2 Ru3 C33 69.2(9)
C24 Ru2 Ru3 C33 -81.2(2)
C21 Ru2 Ru3 C33 34.03(16)
C23 Ru2 Ru3 C33 -44.91(15)
C22 Ru2 Ru3 C33 -3.80(14)
Ru1 Ru2 Ru3 C33 130.87(9)
C1 Ru2 Ru3 Ru1 -58.83(12)
C2 Ru2 Ru3 Ru1 47.30(9)
C6 Ru2 Ru3 Ru1 128.21(12)
C25 Ru2 Ru3 Ru1 -61.7(9)
C24 Ru2 Ru3 Ru1 147.96(18)
C21 Ru2 Ru3 Ru1 -96.84(13)
C23 Ru2 Ru3 Ru1 -175.78(12)
C22 Ru2 Ru3 Ru1 -134.67(11)
C2 Ru1 Ru3 C1 -101.43(15)
C4 Ru1 Ru3 C1 -167.77(16)
C14 Ru1 Ru3 C1 135.63(19)
C13 Ru1 Ru3 C1 99.49(17)
C12 Ru1 Ru3 C1 58.81(17)
C3 Ru1 Ru3 C1 -139.26(15)
C15 Ru1 Ru3 C1 143.8(8)
C11 Ru1 Ru3 C1 26.7(2)
Ru2 Ru1 Ru3 C1 -57.70(12)
C1 Ru1 Ru3 C4 167.77(16)
C2 Ru1 Ru3 C4 66.34(14)
C14 Ru1 Ru3 C4 -56.61(19)
C13 Ru1 Ru3 C4 -92.74(17)
C12 Ru1 Ru3 C4 -133.42(17)
C3 Ru1 Ru3 C4 28.51(14)
C15 Ru1 Ru3 C4 -48.4(8)
C11 Ru1 Ru3 C4 -165.6(2)
Ru2 Ru1 Ru3 C4 110.07(12)
C1 Ru1 Ru3 C6 93.48(15)
C2 Ru1 Ru3 C6 -7.95(12)
C4 Ru1 Ru3 C6 -74.28(14)
C14 Ru1 Ru3 C6 -130.89(18)
C13 Ru1 Ru3 C6 -167.03(15)
C12 Ru1 Ru3 C6 152.29(15)
C3 Ru1 Ru3 C6 -45.78(12)
C15 Ru1 Ru3 C6 -122.7(8)
C11 Ru1 Ru3 C6 120.1(2)
Ru2 Ru1 Ru3 C6 35.78(9)
C1 Ru1 Ru3 C31 -158.6(2)
C2 Ru1 Ru3 C31 100.01(19)
C4 Ru1 Ru3 C31 33.7(2)
C14 Ru1 Ru3 C31 -22.9(2)
C13 Ru1 Ru3 C31 -59.1(2)
C12 Ru1 Ru3 C31 -99.8(2)
C3 Ru1 Ru3 C31 62.18(19)
C15 Ru1 Ru3 C31 -14.7(8)
C11 Ru1 Ru3 C31 -131.9(2)
Ru2 Ru1 Ru3 C31 143.74(17)
C1 Ru1 Ru3 C35 -122.18(15)
C2 Ru1 Ru3 C35 136.39(13)
C4 Ru1 Ru3 C35 70.05(15)
C14 Ru1 Ru3 C35 13.45(18)
C13 Ru1 Ru3 C35 -22.69(15)
C12 Ru1 Ru3 C35 -63.37(16)
C3 Ru1 Ru3 C35 98.56(13)
C15 Ru1 Ru3 C35 21.7(8)
C11 Ru1 Ru3 C35 -95.5(2)
Ru2 Ru1 Ru3 C35 -179.88(9)
C1 Ru1 Ru3 C32 -10.2(6)
C2 Ru1 Ru3 C32 -111.6(6)
C4 Ru1 Ru3 C32 -177.9(6)
C14 Ru1 Ru3 C32 125.5(6)
C13 Ru1 Ru3 C32 89.3(6)
C12 Ru1 Ru3 C32 48.7(6)
C3 Ru1 Ru3 C32 -149.4(6)
C15 Ru1 Ru3 C32 133.7(10)
C11 Ru1 Ru3 C32 16.5(6)
Ru2 Ru1 Ru3 C32 -67.9(6)
C1 Ru1 Ru3 C34 -79.92(15)
C2 Ru1 Ru3 C34 178.65(12)
C4 Ru1 Ru3 C34 112.31(15)
C14 Ru1 Ru3 C34 55.71(18)
C13 Ru1 Ru3 C34 19.57(15)
C12 Ru1 Ru3 C34 -21.11(16)
C3 Ru1 Ru3 C34 140.82(12)
C15 Ru1 Ru3 C34 63.9(8)
C11 Ru1 Ru3 C34 -53.3(2)
Ru2 Ru1 Ru3 C34 -137.62(9)
C1 Ru1 Ru3 C33 -42.08(17)
C2 Ru1 Ru3 C33 -143.51(14)
C4 Ru1 Ru3 C33 150.15(17)
C14 Ru1 Ru3 C33 93.55(19)
C13 Ru1 Ru3 C33 57.41(17)
C12 Ru1 Ru3 C33 16.73(17)
C3 Ru1 Ru3 C33 178.66(15)
C15 Ru1 Ru3 C33 101.8(8)
C11 Ru1 Ru3 C33 -15.4(2)
Ru2 Ru1 Ru3 C33 -99.78(12)
C1 Ru1 Ru3 Ru2 57.70(12)
C2 Ru1 Ru3 Ru2 -43.73(9)
C4 Ru1 Ru3 Ru2 -110.07(12)
C14 Ru1 Ru3 Ru2 -166.67(15)
C13 Ru1 Ru3 Ru2 157.19(12)
C12 Ru1 Ru3 Ru2 116.51(13)
C3 Ru1 Ru3 Ru2 -81.56(9)
C15 Ru1 Ru3 Ru2 -158.5(8)
C11 Ru1 Ru3 Ru2 84.36(18)
C2 Ru2 C1 Ru3 -76.20(13)
C6 Ru2 C1 Ru3 5.30(13)
C25 Ru2 C1 Ru3 179.64(12)
C24 Ru2 C1 Ru3 140.5(3)
C21 Ru2 C1 Ru3 155.51(12)
C23 Ru2 C1 Ru3 98.27(15)
C22 Ru2 C1 Ru3 119.09(12)
Ru1 Ru2 C1 Ru3 -85.58(11)
C2 Ru2 C1 Ru1 9.38(13)
C6 Ru2 C1 Ru1 90.88(12)
C25 Ru2 C1 Ru1 -94.78(15)
C24 Ru2 C1 Ru1 -133.9(3)
C21 Ru2 C1 Ru1 -118.91(12)
C23 Ru2 C1 Ru1 -176.15(12)
C22 Ru2 C1 Ru1 -155.33(11)
Ru3 Ru2 C1 Ru1 85.58(11)
C4 Ru3 C1 Ru2 75.37(13)
C6 Ru3 C1 Ru2 -5.24(13)
C31 Ru3 C1 Ru2 -125.0(3)
C35 Ru3 C1 Ru2 -178.82(11)
C32 Ru3 C1 Ru2 -96.61(14)
C34 Ru3 C1 Ru2 -158.72(11)
C33 Ru3 C1 Ru2 -122.17(11)
Ru1 Ru3 C1 Ru2 85.06(11)
C4 Ru3 C1 Ru1 -9.69(13)
C6 Ru3 C1 Ru1 -90.30(12)
C31 Ru3 C1 Ru1 149.9(3)
C35 Ru3 C1 Ru1 96.12(16)
C32 Ru3 C1 Ru1 178.33(10)
C34 Ru3 C1 Ru1 116.22(11)
C33 Ru3 C1 Ru1 152.77(11)
Ru2 Ru3 C1 Ru1 -85.06(11)
C2 Ru1 C1 Ru2 -8.68(12)
C4 Ru1 C1 Ru2 -76.99(12)
C14 Ru1 C1 Ru2 164.76(19)
C13 Ru1 C1 Ru2 173.19(12)
C12 Ru1 C1 Ru2 143.58(14)
C3 Ru1 C1 Ru2 -43.15(14)
C15 Ru1 C1 Ru2 100.64(18)
C11 Ru1 C1 Ru2 108.61(13)
Ru3 Ru1 C1 Ru2 -85.92(11)
C2 Ru1 C1 Ru3 77.24(12)
C4 Ru1 C1 Ru3 8.94(12)
C14 Ru1 C1 Ru3 -109.3(2)
C13 Ru1 C1 Ru3 -100.89(14)
C12 Ru1 C1 Ru3 -130.50(14)
C3 Ru1 C1 Ru3 42.77(14)
C15 Ru1 C1 Ru3 -173.44(14)
C11 Ru1 C1 Ru3 -165.47(12)
Ru2 Ru1 C1 Ru3 85.92(11)
C1 Ru2 C2 C3 54.9(3)
C6 Ru2 C2 C3 -39.5(3)
C25 Ru2 C2 C3 -176.2(3)
C24 Ru2 C2 C3 -138.4(3)
C21 Ru2 C2 C3 160.3(2)
C23 Ru2 C2 C3 -119.4(3)
C22 Ru2 C2 C3 -166.3(3)
Ru3 Ru2 C2 C3 9.2(3)
Ru1 Ru2 C2 C3 63.8(3)
C1 Ru2 C2 Ru1 -8.92(12)
C6 Ru2 C2 Ru1 -103.23(12)
C25 Ru2 C2 Ru1 119.97(13)
C24 Ru2 C2 Ru1 157.77(13)
C21 Ru2 C2 Ru1 96.49(14)
C23 Ru2 C2 Ru1 176.78(12)
C22 Ru2 C2 Ru1 129.9(3)
Ru3 Ru2 C2 Ru1 -54.54(7)
C1 Ru1 C2 C3 -121.0(2)
C4 Ru1 C2 C3 -28.99(18)
C14 Ru1 C2 C3 62.9(2)
C13 Ru1 C2 C3 55.0(4)
C12 Ru1 C2 C3 144.8(3)
C15 Ru1 C2 C3 98.0(2)
C11 Ru1 C2 C3 133.2(2)
Ru2 Ru1 C2 C3 -129.6(2)
Ru3 Ru1 C2 C3 -75.23(18)
C1 Ru1 C2 Ru2 8.65(12)
C4 Ru1 C2 Ru2 100.62(13)
C14 Ru1 C2 Ru2 -167.49(12)
C13 Ru1 C2 Ru2 -175.4(3)
C12 Ru1 C2 Ru2 -85.6(3)
C3 Ru1 C2 Ru2 129.6(2)
C15 Ru1 C2 Ru2 -132.36(12)
C11 Ru1 C2 Ru2 -97.17(14)
Ru3 Ru1 C2 Ru2 54.38(8)
Ru2 C2 C3 C4 -17.1(4)
Ru1 C2 C3 C4 50.0(3)
Ru2 C2 C3 C5 168.1(3)
Ru1 C2 C3 C5 -124.7(3)
Ru2 C2 C3 Ru1 -67.1(2)
C1 Ru1 C3 C4 -65.7(2)
C2 Ru1 C3 C4 -132.5(3)
C14 Ru1 C3 C4 100.1(2)
C13 Ru1 C3 C4 72.8(2)
C12 Ru1 C3 C4 95.5(4)
C15 Ru1 C3 C4 137.77(19)
C11 Ru1 C3 C4 156.1(2)
Ru2 Ru1 C3 C4 -96.77(18)
Ru3 Ru1 C3 C4 -34.93(16)
C1 Ru1 C3 C2 66.8(2)
C4 Ru1 C3 C2 132.5(3)
C14 Ru1 C3 C2 -127.4(2)
C13 Ru1 C3 C2 -154.71(19)
C12 Ru1 C3 C2 -132.0(4)
C15 Ru1 C3 C2 -89.7(2)
C11 Ru1 C3 C2 -71.4(3)
Ru2 Ru1 C3 C2 35.73(17)
Ru3 Ru1 C3 C2 97.57(18)
C1 Ru1 C3 C5 -179.5(3)
C2 Ru1 C3 C5 113.7(4)
C4 Ru1 C3 C5 -113.8(4)
C14 Ru1 C3 C5 -13.7(3)
C13 Ru1 C3 C5 -41.0(3)
C12 Ru1 C3 C5 -18.4(6)
C15 Ru1 C3 C5 23.9(3)
C11 Ru1 C3 C5 42.3(4)
Ru2 Ru1 C3 C5 149.4(3)
Ru3 Ru1 C3 C5 -148.8(3)
C2 C3 C4 Ru3 16.8(4)
C5 C3 C4 Ru3 -168.5(3)
Ru1 C3 C4 Ru3 66.5(2)
C2 C3 C4 Ru1 -49.7(3)
C5 C3 C4 Ru1 125.0(3)
C1 Ru3 C4 C3 -53.9(3)
C6 Ru3 C4 C3 39.6(3)
C31 Ru3 C4 C3 133.7(3)
C35 Ru3 C4 C3 170.9(3)
C32 Ru3 C4 C3 116.5(3)
C34 Ru3 C4 C3 -162.5(3)
C33 Ru3 C4 C3 174.7(3)
Ru2 Ru3 C4 C3 -8.5(3)
Ru1 Ru3 C4 C3 -63.1(3)
C1 Ru3 C4 Ru1 9.17(12)
C6 Ru3 C4 Ru1 102.67(12)
C31 Ru3 C4 Ru1 -163.24(10)
C35 Ru3 C4 Ru1 -126.03(11)
C32 Ru3 C4 Ru1 179.59(12)
C34 Ru3 C4 Ru1 -99.40(13)
C33 Ru3 C4 Ru1 -122.2(3)
Ru2 Ru3 C4 Ru1 54.60(7)
C1 Ru1 C4 C3 121.84(19)
C2 Ru1 C4 C3 29.21(18)
C14 Ru1 C4 C3 -86.2(2)
C13 Ru1 C4 C3 -124.1(2)
C12 Ru1 C4 C3 -146.4(2)
C15 Ru1 C4 C3 -56.2(2)
C11 Ru1 C4 C3 -77.5(5)
Ru2 Ru1 C4 C3 75.89(17)
Ru3 Ru1 C4 C3 130.7(2)
C1 Ru1 C4 Ru3 -8.90(12)
C2 Ru1 C4 Ru3 -101.53(13)
C14 Ru1 C4 Ru3 143.11(12)
C13 Ru1 C4 Ru3 105.19(13)
C12 Ru1 C4 Ru3 82.9(2)
C3 Ru1 C4 Ru3 -130.7(2)
C15 Ru1 C4 Ru3 173.07(11)
C11 Ru1 C4 Ru3 151.8(4)
Ru2 Ru1 C4 Ru3 -54.85(7)
C1 Ru2 C6 O1 172.0(4)
C2 Ru2 C6 O1 -89.6(4)
C25 Ru2 C6 O1 -1.4(5)
C24 Ru2 C6 O1 7.8(4)
C21 Ru2 C6 O1 59.7(5)
C23 Ru2 C6 O1 42.6(4)
C22 Ru2 C6 O1 70.4(4)
Ru3 Ru2 C6 O1 177.2(5)
Ru1 Ru2 C6 O1 -139.6(4)
C1 Ru2 C6 Ru3 -5.19(12)
C2 Ru2 C6 Ru3 93.24(12)
C25 Ru2 C6 Ru3 -178.55(14)
C24 Ru2 C6 Ru3 -169.36(12)
C21 Ru2 C6 Ru3 -117.5(2)
C23 Ru2 C6 Ru3 -134.55(14)
C22 Ru2 C6 Ru3 -106.82(12)
Ru1 Ru2 C6 Ru3 43.25(8)
C1 Ru3 C6 O1 -172.1(4)
C4 Ru3 C6 O1 89.7(4)
C31 Ru3 C6 O1 -11.0(4)
C35 Ru3 C6 O1 1.6(5)
C32 Ru3 C6 O1 -47.8(4)
C34 Ru3 C6 O1 -51.9(5)
C33 Ru3 C6 O1 -72.1(4)
Ru2 Ru3 C6 O1 -177.3(4)
Ru1 Ru3 C6 O1 139.8(4)
C1 Ru3 C6 Ru2 5.18(12)
C4 Ru3 C6 Ru2 -93.03(12)
C31 Ru3 C6 Ru2 166.24(11)
C35 Ru3 C6 Ru2 178.92(11)
C32 Ru3 C6 Ru2 129.43(12)
C34 Ru3 C6 Ru2 125.4(2)
C33 Ru3 C6 Ru2 105.19(12)
Ru1 Ru3 C6 Ru2 -42.93(8)
C1 Ru1 C11 C15 -171.3(2)
C2 Ru1 C11 C15 -71.0(2)
C4 Ru1 C11 C15 28.5(6)
C14 Ru1 C11 C15 38.1(2)
C13 Ru1 C11 C15 80.4(2)
C12 Ru1 C11 C15 117.9(3)
C3 Ru1 C11 C15 -30.7(3)
Ru2 Ru1 C11 C15 -122.82(19)
Ru3 Ru1 C11 C15 169.14(15)
C1 Ru1 C11 C12 70.8(2)
C2 Ru1 C11 C12 171.1(2)
C4 Ru1 C11 C12 -89.4(5)
C14 Ru1 C11 C12 -79.8(2)
C13 Ru1 C11 C12 -37.5(2)
C3 Ru1 C11 C12 -148.7(2)
C15 Ru1 C11 C12 -117.9(3)
Ru2 Ru1 C11 C12 119.2(2)
Ru3 Ru1 C11 C12 51.2(3)
C1 Ru1 C11 C16 -50.0(5)
C2 Ru1 C11 C16 50.3(5)
C4 Ru1 C11 C16 149.8(5)
C14 Ru1 C11 C16 159.4(5)
C13 Ru1 C11 C16 -158.3(5)
C12 Ru1 C11 C16 -120.8(5)
C3 Ru1 C11 C16 90.5(5)
C15 Ru1 C11 C16 121.3(5)
Ru2 Ru1 C11 C16 -1.5(5)
Ru3 Ru1 C11 C16 -69.6(5)
C15 C11 C12 C13 1.4(4)
C16 C11 C12 C13 -169.1(3)
Ru1 C11 C12 C13 62.7(2)
C15 C11 C12 C17 173.4(3)
C16 C11 C12 C17 3.0(6)
Ru1 C11 C12 C17 -125.3(4)
C15 C11 C12 Ru1 -61.3(2)
C16 C11 C12 Ru1 128.2(3)
C1 Ru1 C12 C13 130.4(2)
C2 Ru1 C12 C13 -134.2(3)
C4 Ru1 C12 C13 37.0(3)
C14 Ru1 C12 C13 -37.2(2)
C3 Ru1 C12 C13 -32.0(5)
C15 Ru1 C12 C13 -79.9(2)
C11 Ru1 C12 C13 -116.8(3)
Ru2 Ru1 C12 C13 162.48(17)
Ru3 Ru1 C12 C13 91.8(2)
C1 Ru1 C12 C11 -112.8(2)
C2 Ru1 C12 C11 -17.4(4)
C4 Ru1 C12 C11 153.8(2)
C14 Ru1 C12 C11 79.5(2)
C13 Ru1 C12 C11 116.8(3)
C3 Ru1 C12 C11 84.7(4)
C15 Ru1 C12 C11 36.8(2)
Ru2 Ru1 C12 C11 -80.8(2)
Ru3 Ru1 C12 C11 -151.40(18)
C1 Ru1 C12 C17 8.7(4)
C2 Ru1 C12 C17 104.2(5)
C4 Ru1 C12 C17 -84.7(5)
C14 Ru1 C12 C17 -158.9(5)
C13 Ru1 C12 C17 -121.7(5)
C3 Ru1 C12 C17 -153.7(4)
C15 Ru1 C12 C17 158.4(5)
C11 Ru1 C12 C17 121.5(5)
Ru2 Ru1 C12 C17 40.8(5)
Ru3 Ru1 C12 C17 -29.9(5)
C11 C12 C13 C14 -0.9(4)
C17 C12 C13 C14 -172.9(3)
Ru1 C12 C13 C14 62.4(2)
C11 C12 C13 C18 171.8(3)
C17 C12 C13 C18 -0.1(6)
Ru1 C12 C13 C18 -124.9(4)
C11 C12 C13 Ru1 -63.3(2)
C17 C12 C13 Ru1 124.7(4)
C1 Ru1 C13 C12 -55.1(2)
C2 Ru1 C13 C12 129.2(3)
C4 Ru1 C13 C12 -155.8(2)
C14 Ru1 C13 C12 117.6(3)
C3 Ru1 C13 C12 166.6(2)
C15 Ru1 C13 C12 79.8(2)
C11 Ru1 C13 C12 37.9(2)
Ru2 Ru1 C13 C12 -41.6(4)
Ru3 Ru1 C13 C12 -105.9(2)
C1 Ru1 C13 C14 -172.7(2)
C2 Ru1 C13 C14 11.6(4)
C4 Ru1 C13 C14 86.6(2)
C12 Ru1 C13 C14 -117.6(3)
C3 Ru1 C13 C14 49.0(3)
C15 Ru1 C13 C14 -37.8(2)
C11 Ru1 C13 C14 -79.7(2)
Ru2 Ru1 C13 C14 -159.2(2)
Ru3 Ru1 C13 C14 136.47(19)
C1 Ru1 C13 C18 68.3(4)
C2 Ru1 C13 C18 -107.3(4)
C4 Ru1 C13 C18 -32.4(4)
C14 Ru1 C13 C18 -119.0(5)
C12 Ru1 C13 C18 123.5(5)
C3 Ru1 C13 C18 -69.9(4)
C15 Ru1 C13 C18 -156.7(5)
C11 Ru1 C13 C18 161.3(5)
Ru2 Ru1 C13 C18 81.8(5)
Ru3 Ru1 C13 C18 17.5(4)
C12 C13 C14 C15 0.2(4)
C18 C13 C14 C15 -172.9(3)
Ru1 C13 C14 C15 62.7(2)
C12 C13 C14 C19 173.4(4)
C18 C13 C14 C19 0.3(6)
Ru1 C13 C14 C19 -124.1(4)
C12 C13 C14 Ru1 -62.5(2)
C18 C13 C14 Ru1 124.4(4)
C1 Ru1 C14 C13 13.0(4)
C2 Ru1 C14 C13 -174.4(2)
C4 Ru1 C14 C13 -103.1(2)
C12 Ru1 C14 C13 37.2(2)
C3 Ru1 C14 C13 -140.9(2)
C15 Ru1 C14 C13 117.2(3)
C11 Ru1 C14 C13 79.7(3)
Ru2 Ru1 C14 C13 155.0(3)
Ru3 Ru1 C14 C13 -64.5(3)
C1 Ru1 C14 C15 -104.1(3)
C2 Ru1 C14 C15 68.5(3)
C4 Ru1 C14 C15 139.7(2)
C13 Ru1 C14 C15 -117.2(3)
C12 Ru1 C14 C15 -80.0(3)
C3 Ru1 C14 C15 101.9(2)
C11 Ru1 C14 C15 -37.5(2)
Ru2 Ru1 C14 C15 37.9(5)
Ru3 Ru1 C14 C15 178.29(17)
C1 Ru1 C14 C19 132.7(4)
C2 Ru1 C14 C19 -54.7(4)
C4 Ru1 C14 C19 16.5(4)
C13 Ru1 C14 C19 119.7(4)
C12 Ru1 C14 C19 156.8(4)
C3 Ru1 C14 C19 -21.3(4)
C15 Ru1 C14 C19 -123.2(5)
C11 Ru1 C14 C19 -160.6(4)
Ru2 Ru1 C14 C19 -85.3(5)
Ru3 Ru1 C14 C19 55.1(4)
C12 C11 C15 C14 -1.3(4)
C16 C11 C15 C14 169.2(3)
Ru1 C11 C15 C14 -62.3(2)
C12 C11 C15 C20 -175.1(3)
C16 C11 C15 C20 -4.7(6)
Ru1 C11 C15 C20 123.9(4)
C12 C11 C15 Ru1 61.0(2)
C16 C11 C15 Ru1 -128.5(4)
C13 C14 C15 C11 0.7(4)
C19 C14 C15 C11 -172.3(4)
Ru1 C14 C15 C11 63.2(2)
C13 C14 C15 C20 174.4(4)
C19 C14 C15 C20 1.4(6)
Ru1 C14 C15 C20 -123.1(4)
C13 C14 C15 Ru1 -62.5(2)
C19 C14 C15 Ru1 124.5(4)
C1 Ru1 C15 C11 13.0(3)
C2 Ru1 C15 C11 120.1(2)
C4 Ru1 C15 C11 -170.0(2)
C14 Ru1 C15 C11 -116.6(3)
C13 Ru1 C15 C11 -79.3(2)
C12 Ru1 C15 C11 -37.3(2)
C3 Ru1 C15 C11 158.7(2)
Ru2 Ru1 C15 C11 77.3(2)
Ru3 Ru1 C15 C11 -126.1(7)
C1 Ru1 C15 C14 129.6(2)
C2 Ru1 C15 C14 -123.3(2)
C4 Ru1 C15 C14 -53.4(3)
C13 Ru1 C15 C14 37.3(2)
C12 Ru1 C15 C14 79.3(3)
C3 Ru1 C15 C14 -84.7(2)
C11 Ru1 C15 C14 116.6(3)
Ru2 Ru1 C15 C14 -166.10(19)
Ru3 Ru1 C15 C14 -9.5(9)
C1 Ru1 C15 C20 -108.1(4)
C2 Ru1 C15 C20 -1.0(4)
C4 Ru1 C15 C20 68.9(4)
C14 Ru1 C15 C20 122.3(5)
C13 Ru1 C15 C20 159.6(4)
C12 Ru1 C15 C20 -158.4(4)
C3 Ru1 C15 C20 37.6(4)
C11 Ru1 C15 C20 -121.1(5)
Ru2 Ru1 C15 C20 -43.8(4)
Ru3 Ru1 C15 C20 112.8(7)
C1 Ru2 C21 C22 -95.1(2)
C2 Ru2 C21 C22 158.3(2)
C6 Ru2 C21 C22 16.9(3)
C25 Ru2 C21 C22 117.5(3)
C24 Ru2 C21 C22 78.4(2)
C23 Ru2 C21 C22 36.6(2)
Ru3 Ru2 C21 C22 -68.0(2)
Ru1 Ru2 C21 C22 -141.67(18)
C1 Ru2 C21 C25 147.4(2)
C2 Ru2 C21 C25 40.8(3)
C6 Ru2 C21 C25 -100.5(3)
C24 Ru2 C21 C25 -39.0(2)
C23 Ru2 C21 C25 -80.9(2)
C22 Ru2 C21 C25 -117.5(3)
Ru3 Ru2 C21 C25 174.51(17)
Ru1 Ru2 C21 C25 100.9(2)
C1 Ru2 C21 C27 25.8(4)
C2 Ru2 C21 C27 -80.8(4)
C6 Ru2 C21 C27 137.8(4)
C25 Ru2 C21 C27 -121.7(5)
C24 Ru2 C21 C27 -160.7(4)
C23 Ru2 C21 C27 157.4(4)
C22 Ru2 C21 C27 120.9(5)
Ru3 Ru2 C21 C27 52.8(4)
Ru1 Ru2 C21 C27 -20.8(4)
C25 C21 C22 C23 -0.1(4)
C27 C21 C22 C23 172.3(3)
Ru2 C21 C22 C23 -61.8(2)
C25 C21 C22 C26 -174.3(3)
C27 C21 C22 C26 -1.9(5)
Ru2 C21 C22 C26 124.0(3)
C25 C21 C22 Ru2 61.7(2)
C27 C21 C22 Ru2 -125.9(3)
C1 Ru2 C22 C21 89.9(2)
C2 Ru2 C22 C21 -49.0(4)
C6 Ru2 C22 C21 -170.3(2)
C25 Ru2 C22 C21 -37.8(2)
C24 Ru2 C22 C21 -81.0(2)
C23 Ru2 C22 C21 -118.0(3)
Ru3 Ru2 C22 C21 135.94(18)
Ru1 Ru2 C22 C21 60.7(2)
C1 Ru2 C22 C23 -152.1(2)
C2 Ru2 C22 C23 69.0(4)
C6 Ru2 C22 C23 -52.3(2)
C25 Ru2 C22 C23 80.3(2)
C24 Ru2 C22 C23 37.1(2)
C21 Ru2 C22 C23 118.0(3)
Ru3 Ru2 C22 C23 -106.0(2)
Ru1 Ru2 C22 C23 178.76(17)
C1 Ru2 C22 C26 -27.5(4)
C2 Ru2 C22 C26 -166.4(4)
C6 Ru2 C22 C26 72.3(4)
C25 Ru2 C22 C26 -155.2(4)
C24 Ru2 C22 C26 161.6(4)
C21 Ru2 C22 C26 -117.4(5)
C23 Ru2 C22 C26 124.6(5)
Ru3 Ru2 C22 C26 18.5(4)
Ru1 Ru2 C22 C26 -56.7(4)
C21 C22 C23 C24 0.1(4)
C26 C22 C23 C24 173.9(3)
Ru2 C22 C23 C24 -61.1(2)
C21 C22 C23 C28 -173.9(3)
C26 C22 C23 C28 -0.2(6)
Ru2 C22 C23 C28 124.9(4)
C21 C22 C23 Ru2 61.2(2)
C26 C22 C23 Ru2 -125.1(4)
C1 Ru2 C23 C22 36.7(3)
C2 Ru2 C23 C22 -150.5(2)
C6 Ru2 C23 C22 133.0(2)
C25 Ru2 C23 C22 -79.5(2)
C24 Ru2 C23 C22 -117.8(3)
C21 Ru2 C23 C22 -36.7(2)
Ru3 Ru2 C23 C22 94.5(2)
Ru1 Ru2 C23 C22 -11.9(17)
C1 Ru2 C23 C24 154.5(2)
C2 Ru2 C23 C24 -32.7(3)
C6 Ru2 C23 C24 -109.2(2)
C25 Ru2 C23 C24 38.3(2)
C21 Ru2 C23 C24 81.1(2)
C22 Ru2 C23 C24 117.8(3)
Ru3 Ru2 C23 C24 -147.71(19)
Ru1 Ru2 C23 C24 105.8(16)
C1 Ru2 C23 C28 -83.1(4)
C2 Ru2 C23 C28 89.7(5)
C6 Ru2 C23 C28 13.2(4)
C25 Ru2 C23 C28 160.7(5)
C24 Ru2 C23 C28 122.4(5)
C21 Ru2 C23 C28 -156.5(5)
C22 Ru2 C23 C28 -119.8(5)
Ru3 Ru2 C23 C28 -25.3(5)
Ru1 Ru2 C23 C28 -131.7(14)
C22 C23 C24 C25 0.0(4)
C28 C23 C24 C25 173.7(3)
Ru2 C23 C24 C25 -62.8(2)
C22 C23 C24 C29 -176.9(3)
C28 C23 C24 C29 -3.1(6)
Ru2 C23 C24 C29 120.4(4)
C22 C23 C24 Ru2 62.7(2)
C28 C23 C24 Ru2 -123.5(4)
C1 Ru2 C24 C23 -61.0(5)
C2 Ru2 C24 C23 155.7(2)
C6 Ru2 C24 C23 73.6(2)
C25 Ru2 C24 C23 -116.7(3)
C21 Ru2 C24 C23 -77.9(2)
C22 Ru2 C24 C23 -36.5(2)
Ru3 Ru2 C24 C23 58.7(3)
Ru1 Ru2 C24 C23 -173.68(16)
C1 Ru2 C24 C25 55.7(5)
C2 Ru2 C24 C25 -87.6(2)
C6 Ru2 C24 C25 -169.7(2)
C21 Ru2 C24 C25 38.7(2)
C23 Ru2 C24 C25 116.7(3)
C22 Ru2 C24 C25 80.1(2)
Ru3 Ru2 C24 C25 175.32(16)
Ru1 Ru2 C24 C25 -57.0(3)
C1 Ru2 C24 C29 178.8(4)
C2 Ru2 C24 C29 35.5(5)
C6 Ru2 C24 C29 -46.6(5)
C25 Ru2 C24 C29 123.1(5)
C21 Ru2 C24 C29 161.8(5)
C23 Ru2 C24 C29 -120.2(5)
C22 Ru2 C24 C29 -156.8(5)
Ru3 Ru2 C24 C29 -61.6(5)
Ru1 Ru2 C24 C29 66.1(5)
C22 C21 C25 C24 0.1(4)
C27 C21 C25 C24 -172.1(3)
Ru2 C21 C25 C24 63.9(2)
C22 C21 C25 C30 173.0(4)
C27 C21 C25 C30 0.8(6)
Ru2 C21 C25 C30 -123.2(4)
C22 C21 C25 Ru2 -63.8(2)
C27 C21 C25 Ru2 124.0(3)
C23 C24 C25 C21 0.0(4)
C29 C24 C25 C21 176.6(4)
Ru2 C24 C25 C21 -64.6(2)
C23 C24 C25 C30 -173.3(3)
C29 C24 C25 C30 3.4(6)
Ru2 C24 C25 C30 122.2(4)
C23 C24 C25 Ru2 64.5(2)
C29 C24 C25 Ru2 -118.8(4)
C1 Ru2 C25 C21 -42.0(3)
C2 Ru2 C25 C21 -147.9(2)
C6 Ru2 C25 C21 129.7(2)
C24 Ru2 C25 C21 114.8(3)
C23 Ru2 C25 C21 77.7(2)
C22 Ru2 C25 C21 36.5(2)
Ru3 Ru2 C25 C21 -39.4(10)
Ru1 Ru2 C25 C21 -98.38(19)
C1 Ru2 C25 C24 -156.8(2)
C2 Ru2 C25 C24 97.3(2)
C6 Ru2 C25 C24 14.9(3)
C21 Ru2 C25 C24 -114.8(3)
C23 Ru2 C25 C24 -37.1(2)
C22 Ru2 C25 C24 -78.3(2)
Ru3 Ru2 C25 C24 -154.2(8)
Ru1 Ru2 C25 C24 146.82(18)
C1 Ru2 C25 C30 83.2(4)
C2 Ru2 C25 C30 -22.8(4)
C6 Ru2 C25 C30 -105.1(4)
C24 Ru2 C25 C30 -120.0(5)
C21 Ru2 C25 C30 125.2(5)
C23 Ru2 C25 C30 -157.2(5)
C22 Ru2 C25 C30 161.7(5)
Ru3 Ru2 C25 C30 85.8(10)
Ru1 Ru2 C25 C30 26.8(5)
C1 Ru3 C31 C35 -76.1(4)
C4 Ru3 C31 C35 83.3(2)
C6 Ru3 C31 C35 164.27(19)
C32 Ru3 C31 C35 -116.3(3)
C34 Ru3 C31 C35 -37.88(18)
C33 Ru3 C31 C35 -79.3(2)
Ru2 Ru3 C31 C35 -179.09(13)
Ru1 Ru3 C31 C35 57.0(3)
C1 Ru3 C31 C32 40.2(4)
C4 Ru3 C31 C32 -160.38(19)
C6 Ru3 C31 C32 -79.4(2)
C35 Ru3 C31 C32 116.3(3)
C34 Ru3 C31 C32 78.4(2)
C33 Ru3 C31 C32 36.97(18)
Ru2 Ru3 C31 C32 -62.8(2)
Ru1 Ru3 C31 C32 173.25(15)
C1 Ru3 C31 C36 161.7(3)
C4 Ru3 C31 C36 -38.8(3)
C6 Ru3 C31 C36 42.1(3)
C35 Ru3 C31 C36 -122.1(4)
C32 Ru3 C31 C36 121.6(4)
C34 Ru3 C31 C36 -160.0(3)
C33 Ru3 C31 C36 158.5(3)
Ru2 Ru3 C31 C36 58.8(3)
Ru1 Ru3 C31 C36 -65.2(4)
C35 C31 C32 C33 -0.3(4)
C36 C31 C32 C33 177.0(3)
Ru3 C31 C32 C33 -64.0(2)
C35 C31 C32 C37 -173.6(3)
C36 C31 C32 C37 3.8(5)
Ru3 C31 C32 C37 122.8(3)
C35 C31 C32 Ru3 63.6(2)
C36 C31 C32 Ru3 -119.1(3)
C1 Ru3 C32 C33 -46.5(2)
C4 Ru3 C32 C33 145.0(2)
C6 Ru3 C32 C33 -141.34(19)
C31 Ru3 C32 C33 116.6(3)
C35 Ru3 C32 C33 78.7(2)
C34 Ru3 C32 C33 36.31(18)
Ru2 Ru3 C32 C33 -101.32(17)
Ru1 Ru3 C32 C33 -37.4(7)
C1 Ru3 C32 C31 -163.12(19)
C4 Ru3 C32 C31 28.3(3)
C6 Ru3 C32 C31 102.0(2)
C35 Ru3 C32 C31 -37.93(18)
C34 Ru3 C32 C31 -80.3(2)
C33 Ru3 C32 C31 -116.6(3)
Ru2 Ru3 C32 C31 142.04(16)
Ru1 Ru3 C32 C31 -154.0(5)
C1 Ru3 C32 C37 78.0(3)
C4 Ru3 C32 C37 -90.5(3)
C6 Ru3 C32 C37 -16.9(3)
C31 Ru3 C32 C37 -118.9(4)
C35 Ru3 C32 C37 -156.8(4)
C34 Ru3 C32 C37 160.8(4)
C33 Ru3 C32 C37 124.5(4)
Ru2 Ru3 C32 C37 23.2(3)
Ru1 Ru3 C32 C37 87.1(7)
C31 C32 C33 C34 0.6(4)
C37 C32 C33 C34 173.6(3)
Ru3 C32 C33 C34 -61.1(2)
C31 C32 C33 C38 -176.1(3)
C37 C32 C33 C38 -3.1(5)
Ru3 C32 C33 C38 122.2(3)
C31 C32 C33 Ru3 61.7(2)
C37 C32 C33 Ru3 -125.3(3)
C1 Ru3 C33 C32 142.88(19)
C4 Ru3 C33 C32 -85.4(4)
C6 Ru3 C33 C32 44.0(2)
C31 Ru3 C33 C32 -38.32(18)
C35 Ru3 C33 C32 -81.1(2)
C34 Ru3 C33 C32 -118.8(3)
Ru2 Ru3 C33 C32 98.20(18)
Ru1 Ru3 C33 C32 172.98(14)
C1 Ru3 C33 C34 -98.35(19)
C4 Ru3 C33 C34 33.3(4)
C6 Ru3 C33 C34 162.76(18)
C31 Ru3 C33 C34 80.5(2)
C35 Ru3 C33 C34 37.71(18)
C32 Ru3 C33 C34 118.8(3)
Ru2 Ru3 C33 C34 -143.03(16)
Ru1 Ru3 C33 C34 -68.2(2)
C1 Ru3 C33 C38 20.9(3)
C4 Ru3 C33 C38 152.6(3)
C6 Ru3 C33 C38 -78.0(3)
C31 Ru3 C33 C38 -160.3(3)
C35 Ru3 C33 C38 157.0(3)
C32 Ru3 C33 C38 -122.0(4)
C34 Ru3 C33 C38 119.3(4)
Ru2 Ru3 C33 C38 -23.8(3)
Ru1 Ru3 C33 C38 51.0(3)
C32 C33 C34 C35 -0.6(4)
C38 C33 C34 C35 176.2(3)
Ru3 C33 C34 C35 -61.4(2)
C32 C33 C34 C39 -172.6(3)
C38 C33 C34 C39 4.2(5)
Ru3 C33 C34 C39 126.7(3)
C32 C33 C34 Ru3 60.7(2)
C38 C33 C34 Ru3 -122.5(3)
C1 Ru3 C34 C33 87.3(2)
C4 Ru3 C34 C33 -164.89(19)
C6 Ru3 C34 C33 -31.6(3)
C31 Ru3 C34 C33 -79.2(2)
C35 Ru3 C34 C33 -117.2(3)
C32 Ru3 C34 C33 -36.24(18)
Ru2 Ru3 C34 C33 61.2(2)
Ru1 Ru3 C34 C33 135.35(16)
C1 Ru3 C34 C35 -155.48(19)
C4 Ru3 C34 C35 -47.7(2)
C6 Ru3 C34 C35 85.6(3)
C31 Ru3 C34 C35 38.06(18)
C32 Ru3 C34 C35 81.0(2)
C33 Ru3 C34 C35 117.2(3)
Ru2 Ru3 C34 C35 178.45(14)
Ru1 Ru3 C34 C35 -107.42(17)
C1 Ru3 C34 C39 -34.6(3)
C4 Ru3 C34 C39 73.3(3)
C6 Ru3 C34 C39 -153.5(3)
C31 Ru3 C34 C39 159.0(3)
C35 Ru3 C34 C39 120.9(4)
C32 Ru3 C34 C39 -158.1(3)
C33 Ru3 C34 C39 -121.9(4)
Ru2 Ru3 C34 C39 -60.6(4)
Ru1 Ru3 C34 C39 13.5(3)
C32 C31 C35 C34 0.0(3)
C36 C31 C35 C34 -177.3(3)
Ru3 C31 C35 C34 64.1(2)
C32 C31 C35 C40 172.3(3)
C36 C31 C35 C40 -5.0(5)
Ru3 C31 C35 C40 -123.6(3)
C32 C31 C35 Ru3 -64.1(2)
C36 C31 C35 Ru3 118.6(3)
C33 C34 C35 C31 0.4(3)
C39 C34 C35 C31 172.3(3)
Ru3 C34 C35 C31 -62.7(2)
C33 C34 C35 C40 -171.9(3)
C39 C34 C35 C40 -0.1(5)
Ru3 C34 C35 C40 125.0(3)
C33 C34 C35 Ru3 63.1(2)
C39 C34 C35 Ru3 -125.0(3)
C1 Ru3 C35 C31 150.33(19)
C4 Ru3 C35 C31 -102.3(2)
C6 Ru3 C35 C31 -21.1(3)
C32 Ru3 C35 C31 38.14(19)
C34 Ru3 C35 C31 116.3(3)
C33 Ru3 C35 C31 79.5(2)
Ru2 Ru3 C35 C31 36(5)
Ru1 Ru3 C35 C31 -150.09(16)
C1 Ru3 C35 C34 34.0(3)
C4 Ru3 C35 C34 141.41(19)
C6 Ru3 C35 C34 -137.40(19)
C31 Ru3 C35 C34 -116.3(3)
C32 Ru3 C35 C34 -78.2(2)
C33 Ru3 C35 C34 -36.84(18)
Ru2 Ru3 C35 C34 -80(5)
Ru1 Ru3 C35 C34 93.62(18)
C1 Ru3 C35 C40 -88.2(3)
C4 Ru3 C35 C40 19.1(3)
C6 Ru3 C35 C40 100.3(3)
C31 Ru3 C35 C40 121.4(4)
C32 Ru3 C35 C40 159.6(3)
C34 Ru3 C35 C40 -122.3(4)
C33 Ru3 C35 C40 -159.1(3)
Ru2 Ru3 C35 C40 158(5)
Ru1 Ru3 C35 C40 -28.7(3)
C75 C71 C72 C73 -0.8(5)
B1 C71 C72 C73 175.9(3)
C71 C72 C73 C74 0.5(6)
C72 C73 C74 C76 0.0(6)
C72 C71 C75 C76 0.6(5)
B1 C71 C75 C76 -176.0(3)
C73 C74 C76 C75 -0.2(6)
C71 C75 C76 C74 -0.1(6)
C86 C81 C82 C83 2.5(5)
B1 C81 C82 C83 -175.8(3)
C81 C82 C83 C84 -0.2(5)
C82 C83 C84 C85 -2.1(5)
C83 C84 C85 C86 2.0(5)
C84 C85 C86 C81 0.5(6)
C82 C81 C86 C85 -2.7(5)
B1 C81 C86 C85 175.6(3)
C96 C91 C92 C93 0.5(5)
B1 C91 C92 C93 -176.8(3)
C91 C92 C93 C94 0.6(6)
C92 C93 C94 C95 -0.7(6)
C93 C94 C95 C96 -0.3(6)
C94 C95 C96 C91 1.5(6)
C92 C91 C96 C95 -1.6(5)
B1 C91 C96 C95 175.8(3)
C106 C101 C102 C103 0.6(5)
B1 C101 C102 C103 175.5(3)
C101 C102 C103 C104 0.5(5)
C102 C103 C104 C105 -0.9(5)
C103 C104 C105 C106 0.1(6)
C104 C105 C106 C101 1.0(6)
C102 C101 C106 C105 -1.4(5)
B1 C101 C106 C105 -176.2(3)
C86 C81 B1 C91 14.4(4)
C82 C81 B1 C91 -167.3(3)
C86 C81 B1 C101 133.4(3)
C82 C81 B1 C101 -48.4(4)
C86 C81 B1 C71 -107.1(3)
C82 C81 B1 C71 71.1(4)
C92 C91 B1 C81 105.5(4)
C96 C91 B1 C81 -71.6(4)
C92 C91 B1 C101 -15.1(4)
C96 C91 B1 C101 167.7(3)
C92 C91 B1 C71 -133.3(3)
C96 C91 B1 C71 49.6(4)
C106 C101 B1 C81 -21.8(4)
C102 C101 B1 C81 163.6(3)
C106 C101 B1 C91 97.5(4)
C102 C101 B1 C91 -77.0(4)
C106 C101 B1 C71 -142.6(3)
C102 C101 B1 C71 42.9(4)
C75 C71 B1 C81 -37.9(4)
C72 C71 B1 C81 145.7(3)
C75 C71 B1 C91 -158.4(3)
C72 C71 B1 C91 25.2(4)
C75 C71 B1 C101 83.3(4)
C72 C71 B1 C101 -93.0(4)
C116 C111 C112 C113 1.2(5)
B2 C111 C112 C113 -176.5(3)
C111 C112 C113 C114 -0.1(5)
C112 C113 C114 C115 -0.5(5)
C113 C114 C115 C116 0.0(6)
C114 C115 C116 C111 1.1(6)
C112 C111 C116 C115 -1.7(5)
B2 C111 C116 C115 176.2(3)
C126 C121 C122 C123 -2.6(5)
B2 C121 C122 C123 174.7(3)
C121 C122 C123 C124 1.1(6)
C122 C123 C124 C125 1.8(6)
C123 C124 C125 C126 -3.1(6)
C122 C121 C126 C125 1.2(5)
B2 C121 C126 C125 -175.9(3)
C124 C125 C126 C121 1.5(6)
C136 C131 C132 C133 0.5(7)
B2 C131 C132 C133 177.9(4)
C131 C132 C133 C134 2.0(8)
C132 C133 C134 C135 -2.4(10)
C133 C134 C135 C136 0.2(11)
C134 C135 C136 C131 2.5(11)
C132 C131 C136 C135 -2.7(8)
B2 C131 C136 C135 179.8(6)
C146 C141 C142 C143 -0.1(5)
B2 C141 C142 C143 176.3(3)
C141 C142 C143 C144 0.7(6)
C142 C143 C144 C145 -0.6(6)
C143 C144 C145 C146 0.1(6)
C144 C145 C146 C141 0.5(7)
C142 C141 C146 C145 -0.4(6)
B2 C141 C146 C145 -177.0(4)
C132 C131 B2 C111 12.5(5)
C136 C131 B2 C111 -170.3(4)
C132 C131 B2 C121 -107.1(4)
C136 C131 B2 C121 70.1(5)
C132 C131 B2 C141 131.6(4)
C136 C131 B2 C141 -51.1(5)
C112 C111 B2 C131 102.7(4)
C116 C111 B2 C131 -74.9(4)
C112 C111 B2 C121 -136.7(3)
C116 C111 B2 C121 45.6(4)
C112 C111 B2 C141 -17.1(4)
C116 C111 B2 C141 165.2(3)
C122 C121 B2 C131 167.1(3)
C126 C121 B2 C131 -15.9(5)
C122 C121 B2 C111 47.6(4)
C126 C121 B2 C111 -135.4(3)
C122 C121 B2 C141 -71.5(4)
C126 C121 B2 C141 105.5(4)
C142 C141 B2 C131 154.1(3)
C146 C141 B2 C131 -29.7(4)
C142 C141 B2 C111 -86.7(4)
C146 C141 B2 C111 89.5(4)
C142 C141 B2 C121 32.5(4)
C146 C141 B2 C121 -151.3(3)
